data_4123148
loop_
_publ_author_name
'Peng, Jun-Bo'
'Kong, Xiang-Jian'
'Zhang, Qian-Chong'
'Orend\'a\<c, Martin'
'Prokle\<ska, Jan'
'Ren, Yan-Ping'
'Long, La-Sheng'
'Zheng, Zhiping'
'Zheng, Lan-Sun'

_publ_section_title
;
 Beauty, Symmetry, and Magnetocaloric Effect-Four-Shell Keplerates with
 104 Lanthanide Atoms.
;
_journal_name_full 'Journal of the American Chemical Society'
_journal_page_first 141218121523002
_journal_paper_doi 10.1021/ja5107749
_journal_year 2014
_chemical_formula_sum 'C116 H852 Cl28 Nd104 O676'
_chemical_formula_weight 29061.54
_chemical_name_systematic
; 
 ? 
;
_space_group_IT_number 2
_symmetry_cell_setting triclinic
_symmetry_space_group_name_Hall '-P 1'
_symmetry_space_group_name_H-M 'P -1'
_atom_sites_solution_hydrogens geom
_atom_sites_solution_primary direct
_atom_sites_solution_secondary difmap
_audit_creation_method SHELXL-97
_cell_angle_alpha 77.113(2)
_cell_angle_beta 61.544(3)
_cell_angle_gamma 71.479(3)
_cell_formula_units_Z 1
_cell_length_a 28.4235(9)
_cell_length_b 29.0435(8)
_cell_length_c 29.0487(9)
_cell_measurement_reflns_used 10623
_cell_measurement_temperature 173(2)
_cell_measurement_theta_max 29.4452
_cell_measurement_theta_min 2.6524
_cell_volume 19917.0(12)
_computing_cell_refinement 'CrysAlisPro, Oxford Diffraction Ltd.,'
_computing_data_collection 'CrysAlis CCD, Oxford Diffraction Ltd.'
_computing_data_reduction 'CrysAlisPro, Oxford Diffraction Ltd.,'
_computing_molecular_graphics 'Bruker SHELXTL'
_computing_publication_material 'Bruker SHELXTL'
_computing_structure_refinement 'SHELXL-97 (Sheldrick, 1997)'
_computing_structure_solution 'SHELXS-97 (Sheldrick, 1990)'
_diffrn_ambient_temperature 173(2)
_diffrn_measured_fraction_theta_full 0.998
_diffrn_measured_fraction_theta_max 0.998
_diffrn_measurement_device_type 'Xcalibur, Sapphire3, Gemini ultra'
_diffrn_measurement_method '\w scans'
_diffrn_radiation_monochromator graphite
_diffrn_radiation_source 'Enhance (Mo) X-ray Source'
_diffrn_radiation_type MoK\a
_diffrn_radiation_wavelength 0.71073
_diffrn_reflns_av_R_equivalents 0.1684
_diffrn_reflns_av_sigmaI/netI 0.3307
_diffrn_reflns_limit_h_max 33
_diffrn_reflns_limit_h_min -32
_diffrn_reflns_limit_k_max 34
_diffrn_reflns_limit_k_min -29
_diffrn_reflns_limit_l_max 34
_diffrn_reflns_limit_l_min -34
_diffrn_reflns_number 168667
_diffrn_reflns_theta_full 25.00
_diffrn_reflns_theta_max 25.00
_diffrn_reflns_theta_min 2.66
_exptl_absorpt_coefficient_mu 6.846
_exptl_absorpt_correction_T_max 0.4266
_exptl_absorpt_correction_T_min 0.3721
_exptl_absorpt_correction_type multi-scan
_exptl_crystal_colour violet
_exptl_crystal_density_diffrn 2.423
_exptl_crystal_density_meas ?
_exptl_crystal_density_method 'not measured'
_exptl_crystal_description block
_exptl_crystal_F_000 13672
_exptl_crystal_size_max 0.18
_exptl_crystal_size_mid 0.15
_exptl_crystal_size_min 0.15
_refine_diff_density_max 4.142
_refine_diff_density_min -2.451
_refine_diff_density_rms 0.402
_refine_ls_extinction_method none
_refine_ls_goodness_of_fit_ref 0.887
_refine_ls_hydrogen_treatment constr
_refine_ls_matrix_type full
_refine_ls_number_parameters 3740
_refine_ls_number_reflns 70012
_refine_ls_number_restraints 1745
_refine_ls_restrained_S_all 0.880
_refine_ls_R_factor_all 0.1915
_refine_ls_R_factor_gt 0.0868
_refine_ls_shift/su_max 0.193
_refine_ls_shift/su_mean 0.002
_refine_ls_structure_factor_coef Fsqd
_refine_ls_weighting_details 'calc w=1/[\s^2^(Fo^2^)+(0.0334P)^2^+0.0000P] where P=(Fo^2^+2Fc^2^)/3'
_refine_ls_weighting_scheme calc
_refine_ls_wR_factor_gt 0.1741
_refine_ls_wR_factor_ref 0.2166
_reflns_number_gt 27349
_reflns_number_total 70012
_reflns_threshold_expression >2sigma(I)
_cod_data_source_file ja5107749_si_002.cif
_cod_data_source_block Nd104-triclinic
_cod_depositor_comments
;
The following automatic conversions were performed:

'_exptl_crystal_density_meas' value 'not measured' was changed to '?'
- the value is perceived as not measured.

Automatic conversion script
Id: cif_fix_values 3008 2015-01-20 13:52:24Z robertas 
;
_cod_original_cell_volume 19917.1(10)
_cod_original_sg_symbol_H-M p-1
_cod_database_code 4123148
_platon_nd104-triclinic_details
;
SQUEEZE removed 2 disordered ethanol moleculesa and 140 disordered 
water molecules per formula unit. This valueis calculated 
based upon elemental analysis data.
;

loop_
_symmetry_equiv_pos_as_xyz
'x, y, z'
'-x, -y, -z'

loop_
_atom_site_label
_atom_site_type_symbol
_atom_site_fract_x
_atom_site_fract_y
_atom_site_fract_z
_atom_site_U_iso_or_equiv
_atom_site_adp_type
_atom_site_occupancy
_atom_site_symmetry_multiplicity
_atom_site_calc_flag
_atom_site_refinement_flags
Nd1 Nd -1.04997(4) 1.32007(4) -0.46239(4) 0.0182(3) Uani 1 1 d .
Nd2 Nd -0.72113(4) 1.19222(4) -0.56137(4) 0.0211(3) Uani 1 1 d .
Nd3 Nd -0.69986(4) 0.98072(4) -0.82196(4) 0.0192(3) Uani 1 1 d .
Nd4 Nd -0.75983(4) 0.82197(4) -0.35987(4) 0.0210(3) Uani 1 1 d .
Nd5 Nd -0.91684(4) 0.89143(4) -0.17548(4) 0.0181(3) Uani 1 1 d .
Nd6 Nd -0.96404(4) 1.02807(4) -0.21014(4) 0.0172(3) Uani 1 1 d .
Nd7 Nd -0.81136(4) 0.94400(4) -0.30058(4) 0.0176(3) Uani 1 1 d .
Nd8 Nd -1.01770(4) 1.29318(4) -0.70046(4) 0.0203(3) Uani 1 1 d .
Nd9 Nd -1.18835(4) 1.23535(4) -0.26712(4) 0.0197(3) Uani 1 1 d .
Nd10 Nd -0.69597(4) 1.12676(4) -0.67390(4) 0.0195(3) Uani 1 1 d .
Nd11 Nd -0.68086(4) 1.05370(4) -0.53958(4) 0.0205(3) Uani 1 1 d .
Nd12 Nd -1.02925(4) 0.97015(4) -0.06876(4) 0.0196(3) Uani 1 1 d .
Nd13 Nd -0.80632(4) 1.22788(4) -0.70212(4) 0.0194(3) Uani 1 1 d .
Nd14 Nd -0.92710(4) 1.27925(4) -0.30483(4) 0.0240(3) Uani 1 1 d .
Nd15 Nd -0.62687(4) 0.92905(4) -0.60135(4) 0.0208(3) Uani 1 1 d .
Nd16 Nd -0.82975(4) 1.29352(4) -0.59033(4) 0.0193(3) Uani 1 1 d .
Nd17 Nd -1.22637(4) 1.12054(4) -0.17842(4) 0.0200(3) Uani 1 1 d .
Nd18 Nd -0.83364(4) 0.71999(4) -0.35937(4) 0.0201(3) Uani 1 1 d .
Nd19 Nd -1.06569(4) 0.87965(4) -0.11637(4) 0.0199(3) Uani 1 1 d .
Nd20 Nd -0.61957(4) 0.74936(4) -0.63313(4) 0.0237(3) Uani 1 1 d .
Nd21 Nd -1.20222(4) 1.30751(4) -0.40145(4) 0.0202(3) Uani 1 1 d .
Nd22 Nd -0.74008(4) 0.71227(4) -0.51123(4) 0.0214(3) Uani 1 1 d .
Nd23 Nd -0.77127(4) 1.06191(4) -0.39245(4) 0.0190(3) Uani 1 1 d .
Nd24 Nd -0.86548(4) 1.20798(4) -0.79170(4) 0.0204(3) Uani 1 1 d .
Nd25 Nd -1.11292(4) 1.01553(4) -0.14990(4) 0.0184(3) Uani 1 1 d .
Nd26 Nd -0.68564(4) 1.26056(4) -0.69957(4) 0.0261(3) Uani 1 1 d .
Nd27 Nd -0.92502(4) 1.14534(4) -0.30082(4) 0.0183(3) Uani 1 1 d .
Nd28 Nd -0.81227(4) 1.08581(4) -0.85068(4) 0.0206(3) Uani 1 1 d .
Nd29 Nd -0.58078(4) 0.86306(4) -0.72156(4) 0.0234(3) Uani 1 1 d .
Nd30 Nd -0.98716(4) 1.24216(4) -0.82471(4) 0.0227(3) Uani 1 1 d .
Nd31 Nd -0.63815(4) 0.84332(4) -0.80860(4) 0.0230(3) Uani 1 1 d .
Nd32 Nd -1.32278(4) 1.27027(4) -0.28025(4) 0.0250(3) Uani 1 1 d .
Nd33 Nd -0.66639(4) 0.81427(4) -0.51205(4) 0.0226(3) Uani 1 1 d .
Nd34 Nd -0.95084(4) 1.40395(4) -0.53754(4) 0.0197(3) Uani 1 1 d .
Nd35 Nd -1.32851(4) 1.24705(4) -0.14275(4) 0.0290(3) Uani 1 1 d .
Nd36 Nd -1.10739(4) 1.35307(4) -0.77519(4) 0.0289(3) Uani 1 1 d .
Nd37 Nd -0.86486(4) 0.76991(4) -0.23423(4) 0.0223(3) Uani 1 1 d .
Nd38 Nd -0.54564(4) 0.93135(4) -0.85741(4) 0.0255(3) Uani 1 1 d .
Nd39 Nd -0.77983(4) 1.09347(4) -0.73433(4) 0.0339(3) Uani 1 1 d .
Nd40 Nd -0.51870(4) 0.80447(4) -0.62476(4) 0.0290(3) Uani 1 1 d .
Nd41 Nd -1.06740(4) 1.11815(4) -0.26702(4) 0.0326(3) Uani 1 1 d .
Nd42 Nd -1.15892(4) 0.79370(4) -0.06600(4) 0.0281(3) Uani 1 1 d .
Nd43 Nd -0.65841(4) 1.13487(4) -0.46574(4) 0.0291(3) Uani 1 1 d .
Nd44 Nd -0.64725(4) 0.62603(4) -0.62287(4) 0.0312(3) Uani 1 1 d .
Nd45 Nd -0.92112(4) 1.30220(4) -0.44282(4) 0.0195(3) Uani 1 1 d .
Nd46 Nd -0.76230(4) 0.82452(4) -0.22575(4) 0.0265(3) Uani 1 1 d .
Nd47 Nd -0.74902(4) 0.94384(4) -0.45584(4) 0.0333(3) Uani 1 1 d .
Nd48 Nd -1.09747(4) 1.26846(4) -0.54542(4) 0.0332(3) Uani 1 1 d .
Nd49 Nd -0.64165(4) 1.00099(4) -0.73451(4) 0.0219(3) Uani 1 1 d .
Nd50 Nd -0.95800(4) 1.31210(4) -0.61046(4) 0.0176(3) Uani 1 1 d .
Nd51 Nd -0.81278(4) 1.20065(4) -0.41441(4) 0.0201(3) Uani 1 1 d .
Nd52 Nd -1.03482(4) 1.24782(4) -0.32927(4) 0.0191(3) Uani 1 1 d .
Cl1 Cl -0.58843(15) 0.90776(16) -0.42970(15) 0.0337(14) Uani 1 1 d D
Cl1C Cl -0.2573(3) 0.6487(2) -0.4972(2) 0.044(2) Uani 0.50 1 d PDU
Cl1D Cl -1.3941(2) 1.0957(2) 0.0152(2) 0.030(2) Uani 0.50 1 d PDU
Cl1B Cl -0.5432(2) 0.6286(2) -0.4990(2) 0.021(2) Uani 0.50 1 d PDU
Cl1A Cl -0.5080(2) 1.1170(2) -0.6819(2) 0.033(2) Uani 0.50 1 d PDU
Cl1E Cl -0.4782(3) 0.7059(2) -0.8160(3) 0.077(5) Uani 0.50 1 d PD
Cl2 Cl -1.0828(2) 1.44129(18) -0.3180(2) 0.0450(18) Uani 1 1 d .
Cl3 Cl -1.16179(16) 1.43855(14) -0.57571(16) 0.0322(14) Uani 1 1 d D
Cl4 Cl -1.11246(16) 1.19683(15) -0.11894(15) 0.0323(14) Uani 1 1 d D
Cl5 Cl -0.64130(15) 1.15658(16) -0.88412(17) 0.0394(16) Uani 1 1 d D
Cl6 Cl -0.19091(16) 1.01303(17) -0.87067(16) 0.0443(16) Uani 1 1 d D
Cl7 Cl -0.90026(16) 1.13668(15) -0.50087(17) 0.0368(15) Uani 1 1 d D
Cl15 Cl -0.6669(3) 0.6381(3) -0.2976(3) 0.018(2) Uani 0.50 1 d PU
Cl9 Cl -0.7930(2) 0.88718(16) -0.62219(18) 0.0522(19) Uani 1 1 d D
Cl10 Cl -0.7268(2) 1.5740(2) -0.7478(2) 0.0151(7) Uani 0.50 1 d PDU
Cl11 Cl -1.0974(2) 0.5999(2) -0.1179(2) 0.020(2) Uani 0.50 1 d PDU
Cl12 Cl -0.7785(2) 1.13540(19) -0.2359(2) 0.0061(7) Uani 0.50 1 d PDU
Cl13 Cl -1.1738(2) 0.5866(2) -0.2319(2) 0.018(2) Uani 0.50 1 d PDU
Cl14 Cl -1.0464(2) 1.2511(2) 0.0344(2) 0.021(2) Uani 0.50 1 d PDU
C1 C -1.4518(10) 1.4205(4) -0.1950(4) 0.19(2) Uani 1 1 d D
H1A H -1.4689 1.4526 -0.2073 0.290 Uiso 1 1 calc R
H1B H -1.4306 1.4247 -0.1783 0.290 Uiso 1 1 calc R
H1C H -1.4805 1.4041 -0.1694 0.290 Uiso 1 1 calc R
C2 C -1.4132(7) 1.3899(4) -0.2416(3) 0.449(4) Uani 1 1 d DU
C3 C -0.4553(13) 0.6216(4) -0.6671(11) 0.179(4) Uani 1 1 d DU
H3A H -0.4818 0.6076 -0.6683 0.269 Uiso 1 1 calc R
H3B H -0.4438 0.6029 -0.6401 0.269 Uiso 1 1 calc R
H3C H -0.4230 0.6205 -0.7013 0.269 Uiso 1 1 calc R
C4 C -0.4823(16) 0.6741(5) -0.6538(14) 0.181(4) Uani 1 1 d DU
C5 C -0.4875(4) 0.7729(9) -0.9717(7) 0.088(4) Uani 1 1 d DU
H5A H -0.4676 0.7933 -0.9687 0.131 Uiso 1 1 calc R
H5B H -0.4878 0.7805 -1.0062 0.131 Uiso 1 1 calc R
H5C H -0.4692 0.7385 -0.9678 0.131 Uiso 1 1 calc R
C6 C -0.5463(5) 0.7829(7) -0.9289(6) 0.038(3) Uani 1 1 d DU
C7 C -0.6921(7) 0.5686(6) -0.4017(7) 0.026(3) Uani 1 1 d U
H7A H -0.7057 0.5607 -0.3636 0.039 Uiso 1 1 calc R
H7B H -0.6527 0.5676 -0.4174 0.039 Uiso 1 1 calc R
H7C H -0.6974 0.5448 -0.4168 0.039 Uiso 1 1 calc R
C8 C -0.7234(7) 0.6186(7) -0.4126(7) 0.027(3) Uani 1 1 d U
C9 C -0.5668(7) 0.7421(7) -0.4067(7) 0.034(3) Uani 1 1 d U
H9A H -0.5330 0.7362 -0.4396 0.051 Uiso 1 1 calc R
H9B H -0.5715 0.7110 -0.3855 0.051 Uiso 1 1 calc R
H9C H -0.5641 0.7639 -0.3872 0.051 Uiso 1 1 calc R
C10 C -0.6168(7) 0.7658(6) -0.4189(7) 0.024(3) Uani 1 1 d U
C11 C -0.8456(3) 0.8553(4) -0.4604(5) 0.030(3) Uani 1 1 d DU
H11A H -0.8729 0.8411 -0.4599 0.045 Uiso 1 1 calc R
H11B H -0.8276 0.8717 -0.4953 0.045 Uiso 1 1 calc R
H11C H -0.8641 0.8791 -0.4340 0.045 Uiso 1 1 calc R
C12 C -0.8026(3) 0.8153(2) -0.4481(5) 0.057(9) Uani 1 1 d D
C13 C -0.4850(6) 0.9805(6) -0.5936(7) 0.026(3) Uani 1 1 d U
H13A H -0.4841 1.0091 -0.5817 0.040 Uiso 1 1 calc R
H13C H -0.4595 0.9784 -0.6310 0.040 Uiso 1 1 calc R
H13D H -0.4737 0.9511 -0.5734 0.040 Uiso 1 1 calc R
C14 C -0.5437(7) 0.9852(6) -0.5854(7) 0.020(3) Uani 1 1 d U
C15 C -0.7934(3) 1.0185(5) -0.5820(6) 0.037(3) Uani 1 1 d DU
H15A H -0.8100 1.0346 -0.6062 0.056 Uiso 1 1 calc R
H15B H -0.8147 1.0339 -0.5489 0.056 Uiso 1 1 calc R
H15C H -0.7937 0.9839 -0.5752 0.056 Uiso 1 1 calc R
C16 C -0.7343(3) 1.0230(5) -0.6066(3) 0.037(3) Uani 1 1 d DU
C17 C -1.1301(6) 1.0116(6) -0.2896(6) 0.023(3) Uani 1 1 d U
H17A H -1.1061 1.0340 -0.3022 0.034 Uiso 1 1 calc R
H17B H -1.1532 1.0205 -0.3083 0.034 Uiso 1 1 calc R
H17C H -1.1074 0.9782 -0.2960 0.034 Uiso 1 1 calc R
C18 C -1.1644(7) 1.0146(7) -0.2348(7) 0.029(3) Uani 1 1 d U
C19 C -0.5128(7) 1.1034(7) -0.8203(8) 0.041(7) Uani 1 1 d .
H19A H -0.4852 1.0766 -0.8413 0.061 Uiso 1 1 calc R
H19B H -0.4973 1.1145 -0.8023 0.061 Uiso 1 1 calc R
H19C H -0.5231 1.1304 -0.8435 0.061 Uiso 1 1 calc R
C20 C -0.5654(7) 1.0852(6) -0.7786(7) 0.021(3) Uani 1 1 d U
C21 C -1.1389(6) 0.8305(6) 0.0747(4) 0.052(3) Uani 1 1 d DU
H21A H -1.1166 0.8496 0.0758 0.078 Uiso 1 1 calc R
H21B H -1.1275 0.7965 0.0872 0.078 Uiso 1 1 calc R
H21C H -1.1780 0.8438 0.0973 0.078 Uiso 1 1 calc R
C22 C -1.1302(3) 0.8330(3) 0.0159(5) 0.049(7) Uani 1 1 d D
C23 C -0.9773(5) 1.3695(6) -0.9672(4) 0.131(4) Uani 1 1 d DU
C24' C -1.0059(12) 1.3576(11) -0.9083(4) 0.015(4) Uani 0.50 1 d PDU
C24 C -0.9359(9) 1.3250(10) -0.9589(17) 0.122(11) Uani 0.50 1 d PDU
C25 C -0.6654(6) 0.9904(7) -0.2908(6) 0.026(5) Uani 1 1 d .
H25A H -0.6650 0.9621 -0.2652 0.038 Uiso 1 1 calc R
H25B H -0.6714 1.0198 -0.2755 0.038 Uiso 1 1 calc R
H25C H -0.6300 0.9855 -0.3223 0.038 Uiso 1 1 calc R
C26 C -0.7130(6) 0.9965(6) -0.3061(6) 0.011(3) Uani 1 1 d U
C27 C -0.9179(3) 1.0283(6) -0.3784(4) 0.088(9) Uani 1 1 d D
H27A H -0.9566 1.0466 -0.3667 0.132 Uiso 1 1 calc R
H27B H -0.9153 0.9936 -0.3767 0.132 Uiso 1 1 calc R
H27C H -0.8962 1.0400 -0.4147 0.132 Uiso 1 1 calc R
C28 C -0.8957(3) 1.0359(4) -0.3432(3) 0.042(3) Uani 1 1 d DU
C29 C -0.5629(5) 1.2531(5) -0.5929(6) 0.062(4) Uani 1 1 d DU
H29A H -0.5391 1.2458 -0.5751 0.093 Uiso 1 1 calc R
H29B H -0.5840 1.2872 -0.5896 0.093 Uiso 1 1 calc R
H29C H -0.5399 1.2477 -0.6302 0.093 Uiso 1 1 calc R
C30 C -0.6037(3) 1.2189(5) -0.5671(3) 0.041(3) Uani 1 1 d DU
C31 C -0.9468(6) 1.1611(4) -0.6257(6) 0.040(3) Uani 1 1 d DU
H31A H -0.9852 1.1703 -0.5991 0.061 Uiso 1 1 calc R
H31B H -0.9229 1.1443 -0.6083 0.061 Uiso 1 1 calc R
H31C H -0.9440 1.1394 -0.6488 0.061 Uiso 1 1 calc R
C32 C -0.9284(4) 1.2077(4) -0.6587(5) 0.054(3) Uani 1 1 d DU
C33 C -0.7329(7) 1.3109(7) -0.8785(7) 0.035(3) Uani 1 1 d U
H33A H -0.7390 1.3132 -0.9096 0.052 Uiso 1 1 calc R
H33B H -0.6944 1.2939 -0.8864 0.052 Uiso 1 1 calc R
H33C H -0.7406 1.3437 -0.8690 0.052 Uiso 1 1 calc R
C34 C -0.7698(7) 1.2837(7) -0.8345(7) 0.030(3) Uani 1 1 d U
C35 C -1.2141(13) 1.3540(13) -0.8703(14) 0.157(17) Uiso 1 1 d .
H35A H -1.2236 1.3886 -0.8819 0.236 Uiso 1 1 calc R
H35B H -1.2476 1.3418 -0.8520 0.236 Uiso 1 1 calc R
H35C H -1.1877 1.3356 -0.9009 0.236 Uiso 1 1 calc R
C36 C -1.1868(13) 1.3473(12) -0.8310(14) 0.121(13) Uiso 1 1 d .
C37 C -1.0022(8) 1.4600(7) -0.7180(8) 0.055(3) Uani 1 1 d U
H37A H -1.0135 1.4670 -0.7464 0.082 Uiso 1 1 calc R
H37B H -0.9677 1.4697 -0.7305 0.082 Uiso 1 1 calc R
H37C H -1.0311 1.4783 -0.6881 0.082 Uiso 1 1 calc R
C38 C -0.9929(8) 1.4037(8) -0.7003(8) 0.046(3) Uani 1 1 d U
C39 C -0.7435(6) 1.4314(3) -0.6750(9) 0.116(4) Uani 1 1 d DU
H39A H -0.7799 1.4515 -0.6537 0.174 Uiso 1 1 calc R
H39B H -0.7321 1.4436 -0.7121 0.174 Uiso 1 1 calc R
H39C H -0.7166 1.4331 -0.6639 0.174 Uiso 1 1 calc R
C40 C -0.7467(3) 1.3788(3) -0.6680(5) 0.049(3) Uani 1 1 d DU
C41 C -1.0743(7) 1.1720(3) -0.4177(5) 0.056(4) Uani 1 1 d DU
H41A H -1.0713 1.1778 -0.4535 0.084 Uiso 1 1 calc R
H41B H -1.1014 1.1526 -0.3957 0.084 Uiso 1 1 calc R
H41C H -1.0383 1.1542 -0.4186 0.084 Uiso 1 1 calc R
C42 C -1.0929(5) 1.2203(3) -0.3950(3) 0.024(3) Uani 1 1 d DU
C43 C -0.9444(7) 1.1420(6) -0.1244(7) 0.027(3) Uani 1 1 d U
H43A H -0.9533 1.1192 -0.0928 0.041 Uiso 1 1 calc R
H43B H -0.9743 1.1719 -0.1178 0.041 Uiso 1 1 calc R
H43C H -0.9098 1.1499 -0.1336 0.041 Uiso 1 1 calc R
C44 C -0.9383(6) 1.1192(6) -0.1684(6) 0.009(3) Uani 1 1 d U
C45 C -1.2382(7) 1.1163(6) -0.0053(7) 0.027(3) Uani 1 1 d U
H45A H -1.2145 1.0975 0.0117 0.041 Uiso 1 1 calc R
H45B H -1.2759 1.1123 0.0166 0.041 Uiso 1 1 calc R
H45C H -1.2385 1.1508 -0.0099 0.041 Uiso 1 1 calc R
C46 C -1.2163(7) 1.0981(7) -0.0582(7) 0.026(3) Uani 1 1 d U
C47 C -1.1610(7) 1.3440(7) -0.1791(7) 0.035(7) Uani 1 1 d .
H47A H -1.1999 1.3482 -0.1536 0.052 Uiso 1 1 calc R
H47B H -1.1539 1.3760 -0.1954 0.052 Uiso 1 1 calc R
H47C H -1.1376 1.3280 -0.1611 0.052 Uiso 1 1 calc R
C48 C -1.1479(7) 1.3121(7) -0.2220(7) 0.027(3) Uani 1 1 d U
C49 C -1.1897(7) 1.4738(6) -0.4166(7) 0.026(3) Uani 1 1 d U
H49A H -1.1612 1.4915 -0.4284 0.040 Uiso 1 1 calc R
H49B H -1.2165 1.4803 -0.3803 0.040 Uiso 1 1 calc R
H49C H -1.2086 1.4847 -0.4394 0.040 Uiso 1 1 calc R
C50 C -1.1642(6) 1.4218(6) -0.4194(7) 0.020(3) Uani 1 1 d U
C51 C -0.9048(7) 1.4589(6) -0.4214(7) 0.028(3) Uani 1 1 d U
H51A H -0.8948 1.4410 -0.3932 0.042 Uiso 1 1 calc R
H51B H -0.9349 1.4879 -0.4081 0.042 Uiso 1 1 calc R
H51C H -0.8726 1.4688 -0.4507 0.042 Uiso 1 1 calc R
C52 C -0.9237(6) 1.4260(6) -0.4404(6) 0.015(3) Uani 1 1 d U
C53 C -0.6279(7) 1.0626(7) -0.9987(7) 0.037(3) Uani 1 1 d U
H53A H -0.6441 1.0890 -1.0184 0.056 Uiso 1 1 calc R
H53B H -0.6096 1.0335 -1.0182 0.056 Uiso 1 1 calc R
H53C H -0.6008 1.0727 -0.9939 0.056 Uiso 1 1 calc R
C54 C -0.6697(7) 1.0521(7) -0.9493(8) 0.034(3) Uani 1 1 d U
C55 C -0.8927(4) 0.8626(7) -0.0167(4) 0.047(3) Uani 1 1 d DU
H55B H -0.8607 0.8372 -0.0359 0.070 Uiso 1 1 calc R
H55C H -0.9195 0.8475 0.0141 0.070 Uiso 1 1 calc R
H55D H -0.8808 0.8844 -0.0053 0.070 Uiso 1 1 calc R
C56 C -0.9194(5) 0.8917(5) -0.0522(5) 0.012(3) Uani 1 1 d DU
O1 O -1.4091(5) 1.4096(4) -0.2855(3) 0.047(3) Uani 1 1 d DU
O2 O -1.3886(5) 1.3485(3) -0.2302(5) 0.045(3) Uani 1 1 d DU
O3 O -0.5318(5) 0.6788(6) -0.6489(5) 0.059(6) Uani 1 1 d .
O4 O -0.5463(5) 0.6042(5) -0.6409(6) 0.057(5) Uani 1 1 d .
O5 O -0.5809(5) 0.7615(5) -0.9224(5) 0.039(3) Uani 1 1 d U
O6 O -0.5572(5) 0.8156(5) -0.8980(5) 0.046(5) Uani 1 1 d .
O7 O -0.7630(5) 0.6394(4) -0.3743(5) 0.038(4) Uani 1 1 d .
O8 O -0.7090(4) 0.6360(4) -0.4634(5) 0.033(4) Uani 1 1 d .
O9 O -0.6090(4) 0.7734(4) -0.4628(4) 0.021(3) Uani 1 1 d U
O10 O -0.6619(5) 0.7769(4) -0.3782(5) 0.031(3) Uani 1 1 d U
O11 O -0.7665(3) 0.8290(4) -0.4463(4) 0.020(3) Uani 1 1 d DU
O12 O -0.8079(4) 0.7735(3) -0.4437(4) 0.029(4) Uani 1 1 d D
O13 O -0.5492(4) 0.9505(4) -0.5978(4) 0.014(2) Uani 1 1 d U
O14 O -0.5816(4) 1.0196(4) -0.5640(5) 0.030(4) Uani 1 1 d .
O15 O -0.7078(3) 1.0032(4) -0.5809(3) 0.019(3) Uani 1 1 d DU
O16 O -0.7149(4) 1.0427(4) -0.6517(3) 0.026(3) Uani 1 1 d D
O17 O -1.1565(4) 1.0436(5) -0.2125(5) 0.035(4) Uani 1 1 d .
O18 O -1.1975(4) 0.9861(4) -0.2136(4) 0.026(3) Uani 1 1 d U
O19 O -0.5711(5) 1.0482(4) -0.7794(5) 0.024(4) Uani 1 1 d .
O20 O -0.6002(4) 1.1190(4) -0.7481(4) 0.026(3) Uani 1 1 d U
O21 O -1.1033(4) 0.8616(3) -0.0147(3) 0.020(2) Uani 1 1 d DU
O22 O -1.1586(4) 0.8106(4) 0.0132(4) 0.041(4) Uani 1 1 d D
O23 O -0.8801(5) 1.2864(6) -0.9713(6) 0.059(5) Uani 1 1 d .
O24 O -0.9763(5) 1.3116(5) -0.8986(5) 0.034(4) Uani 1 1 d .
O25 O -0.7179(5) 1.0314(4) -0.3391(4) 0.026(4) Uani 1 1 d .
O26 O -0.7405(4) 0.9657(4) -0.2859(5) 0.026(3) Uani 1 1 d U
O27 O -0.9278(4) 1.0599(3) -0.3053(3) 0.022(3) Uani 1 1 d DU
O28 O -0.8466(3) 1.0154(4) -0.3550(4) 0.019(2) Uani 1 1 d DU
O29 O -0.6359(3) 1.2256(4) -0.5863(4) 0.036(4) Uani 1 1 d D
O30 O -0.6018(4) 1.1924(3) -0.5281(3) 0.022(3) Uani 1 1 d DU
O31 O -0.8836(4) 1.2002(4) -0.6973(4) 0.031(4) Uani 1 1 d D
O32 O -0.9649(4) 1.2456(3) -0.6480(4) 0.019(3) Uani 1 1 d DU
O33 O -0.8047(5) 1.2648(5) -0.8402(5) 0.046(5) Uani 1 1 d .
O34 O -0.7666(5) 1.2755(4) -0.7913(5) 0.031(3) Uani 1 1 d U
O35 O -1.1849(5) 1.2941(5) -0.8189(5) 0.038(4) Uiso 1 1 d .
O36 O -1.1676(5) 1.3718(5) -0.8188(5) 0.044(4) Uani 1 1 d .
O37 O -1.0097(4) 1.3773(4) -0.7150(5) 0.026(3) Uani 1 1 d U
O38 O -0.9763(5) 1.3899(4) -0.6629(5) 0.028(3) Uani 1 1 d U
O39 O -0.7885(3) 1.3687(3) -0.6312(4) 0.016(2) Uani 1 1 d DU
O40 O -0.7061(4) 1.3492(3) -0.6958(4) 0.034(4) Uani 1 1 d D
O41 O -1.0978(4) 1.2187(4) -0.3501(3) 0.017(2) Uani 1 1 d DU
O42 O -1.1054(4) 1.2576(3) -0.4211(3) 0.0131(8) Uani 1 1 d DU
O43 O -0.9488(4) 1.0780(4) -0.1613(4) 0.024(4) Uani 1 1 d .
O44 O -0.9288(5) 1.1462(4) -0.2134(5) 0.034(3) Uani 1 1 d U
O45 O -1.2402(5) 1.1208(5) -0.0880(5) 0.033(4) Uani 1 1 d .
O46 O -1.1759(5) 1.0607(4) -0.0705(5) 0.037(4) Uani 1 1 d .
O47 O -1.1816(5) 1.2936(4) -0.2233(5) 0.032(3) Uani 1 1 d U
O48 O -1.0957(5) 1.3017(5) -0.2562(5) 0.036(3) Uani 1 1 d U
O49 O -1.1140(4) 1.4018(4) -0.4401(4) 0.025(3) Uani 1 1 d U
O50 O -1.2028(4) 1.3954(4) -0.4046(5) 0.028(3) Uani 1 1 d U
O51 O -0.9385(5) 1.4429(5) -0.4789(5) 0.034(3) Uani 1 1 d U
O52 O -0.9234(4) 1.3841(4) -0.4176(5) 0.032(4) Uani 1 1 d .
O53 O -0.7218(5) 1.0771(4) -0.9288(5) 0.035(4) Uani 1 1 d .
O54 O -0.6579(5) 1.0186(5) -0.9145(5) 0.037(3) Uani 1 1 d U
O55 O -1.3937(5) 1.3081(4) -0.3099(5) 0.042(4) Uani 1 1 d .
H55A H -1.4320 1.3190 -0.2820 0.050 Uiso 1 1 calc R
O56 O -0.6475(4) 0.6815(4) -0.5710(4) 0.025(3) Uani 1 1 d U
H56A H -0.6228 0.6661 -0.5533 0.030 Uiso 1 1 calc R
O57 O -0.5896(4) 0.7583(4) -0.5720(5) 0.028(3) Uani 1 1 d U
H57A H -0.5763 0.7267 -0.5544 0.034 Uiso 1 1 calc R
O58 O -0.7080(4) 0.7863(4) -0.5526(4) 0.010(2) Uani 1 1 d U
H58A H -0.7350 0.8129 -0.5624 0.012 Uiso 1 1 calc R
O59 O -0.5412(5) 0.7825(5) -0.6891(5) 0.036(4) Uani 1 1 d .
H59A H -0.5100 0.7614 -0.7166 0.043 Uiso 1 1 calc R
O60 O -0.5923(4) 0.8570(4) -0.5544(4) 0.016(3) Uani 1 1 d .
H60A H -0.5802 0.8639 -0.5299 0.019 Uiso 1 1 calc R
O61 O -0.5446(4) 0.8822(4) -0.6692(4) 0.014(2) Uani 1 1 d U
H61A H -0.5141 0.8993 -0.6898 0.017 Uiso 1 1 calc R
O62 O -0.6958(4) 0.8653(4) -0.4395(4) 0.026(3) Uani 1 1 d U
H62A H -0.6638 0.8675 -0.4352 0.032 Uiso 1 1 calc R
O63 O -0.7085(4) 0.8986(4) -0.5355(4) 0.024(3) Uani 1 1 d U
H63A H -0.7357 0.9009 -0.5490 0.029 Uiso 1 1 calc R
O64 O -0.8083(5) 0.9052(4) -0.3714(4) 0.027(3) Uani 1 1 d U
H64A H -0.8458 0.9082 -0.3681 0.033 Uiso 1 1 calc R
O65 O -0.7398(4) 0.8685(4) -0.3142(4) 0.010(2) Uani 1 1 d U
H65A H -0.7014 0.8731 -0.3330 0.012 Uiso 1 1 calc R
O66 O -0.8460(4) 0.7991(4) -0.3320(4) 0.020(3) Uani 1 1 d U
H66A H -0.8761 0.8259 -0.3368 0.024 Uiso 1 1 calc R
O67 O -0.7683(4) 0.7742(4) -0.2780(4) 0.014(2) Uani 1 1 d U
H67A H -0.7414 0.7416 -0.2826 0.017 Uiso 1 1 calc R
O68 O -0.8584(4) 0.8115(4) -0.1725(4) 0.016(2) Uani 1 1 d U
H68A H -0.8664 0.7943 -0.1367 0.019 Uiso 1 1 calc R
O69 O -0.8249(4) 0.9046(4) -0.2128(4) 0.018(2) Uani 1 1 d U
H69A H -0.8206 0.9241 -0.1913 0.022 Uiso 1 1 calc R
O70 O -0.9129(4) 0.9551(4) -0.2540(4) 0.010(2) Uani 1 1 d U
H70A H -0.9288 0.9484 -0.2753 0.012 Uiso 1 1 calc R
O71 O -0.9407(4) 0.9710(4) -0.1458(4) 0.022(3) Uani 1 1 d U
H71A H -0.9122 0.9774 -0.1388 0.026 Uiso 1 1 calc R
O72 O -0.9962(4) 0.8851(4) -0.0925(4) 0.013(2) Uani 1 1 d U
H72A H -0.9892 0.8594 -0.0656 0.015 Uiso 1 1 calc R
O73 O -1.1034(4) 0.9568(4) -0.0795(4) 0.023(3) Uani 1 1 d U
H73A H -1.1386 0.9584 -0.0463 0.028 Uiso 1 1 calc R
O74 O -1.0501(4) 1.0373(4) -0.1307(4) 0.011(2) Uani 1 1 d U
H74A H -1.0642 1.0702 -0.1174 0.013 Uiso 1 1 calc R
O75 O -1.1340(4) 1.1060(4) -0.1795(4) 0.014(2) Uani 1 1 d U
H75A H -1.1353 1.1266 -0.1554 0.017 Uiso 1 1 calc R
O76 O -1.0373(5) 1.0326(4) -0.2351(4) 0.028(4) Uani 1 1 d .
H76A H -1.0256 1.0089 -0.2610 0.034 Uiso 1 1 calc R
O77 O -1.0074(4) 1.1151(4) -0.2310(4) 0.013(2) Uani 1 1 d U
H77A H -1.0268 1.1341 -0.1994 0.015 Uiso 1 1 calc R
O78 O -0.9946(4) 1.1585(4) -0.3350(5) 0.025(4) Uani 1 1 d .
H78A H -0.9786 1.1478 -0.3710 0.030 Uiso 1 1 calc R
O79 O -1.1022(4) 1.2030(4) -0.2531(5) 0.026(3) Uani 1 1 d U
H79A H -1.1083 1.2095 -0.2180 0.032 Uiso 1 1 calc R
O80 O -1.1597(4) 1.1456(4) -0.2686(4) 0.020(3) Uani 1 1 d U
H80A H -1.1607 1.1337 -0.2977 0.024 Uiso 1 1 calc R
O81 O -1.2294(4) 1.2032(4) -0.1738(4) 0.020(3) Uani 1 1 d U
H81A H -1.2116 1.2067 -0.1526 0.024 Uiso 1 1 calc R
O82 O -1.2813(4) 1.2864(4) -0.2303(4) 0.025(3) Uani 1 1 d U
H82A H -1.2836 1.3216 -0.2309 0.030 Uiso 1 1 calc R
O83 O -1.2180(4) 1.2380(4) -0.3334(4) 0.018(2) Uani 1 1 d U
H83A H -1.2071 1.2059 -0.3477 0.022 Uiso 1 1 calc R
O84 O -0.7099(4) 0.6603(5) -0.6637(5) 0.033(4) Uani 1 1 d .
H84A H -0.7102 0.6364 -0.6835 0.040 Uiso 1 1 calc R
O85 O -0.9846(4) 1.3095(4) -0.3509(4) 0.016(2) Uani 1 1 d U
H85A H -1.0089 1.3430 -0.3429 0.019 Uiso 1 1 calc R
O86 O -0.9923(4) 1.2543(4) -0.4261(4) 0.026(3) Uani 1 1 d U
H86A H -0.9764 1.2228 -0.4426 0.032 Uiso 1 1 calc R
O87 O -0.8637(4) 1.2862(4) -0.3993(4) 0.016(2) Uani 1 1 d U
H87A H -0.8402 1.3096 -0.4099 0.019 Uiso 1 1 calc R
O88 O -0.8650(4) 1.1987(4) -0.3207(4) 0.020(3) Uani 1 1 d U
H88A H -0.8420 1.1885 -0.3010 0.024 Uiso 1 1 calc R
O89 O -0.9894(4) 1.2241(4) -0.2732(4) 0.017(2) Uani 1 1 d U
H89A H -1.0149 1.2241 -0.2348 0.020 Uiso 1 1 calc R
O90 O -0.8554(4) 1.1263(4) -0.3873(4) 0.027(3) Uani 1 1 d U
H90A H -0.8701 1.1230 -0.4113 0.033 Uiso 1 1 calc R
O91 O -0.7476(4) 1.1357(4) -0.3906(4) 0.016(2) Uani 1 1 d U
H91A H -0.7488 1.1387 -0.3564 0.019 Uiso 1 1 calc R
O92 O -0.7244(5) 1.2096(4) -0.4817(5) 0.031(4) Uani 1 1 d .
H92A H -0.7159 1.2411 -0.4840 0.038 Uiso 1 1 calc R
O93 O -0.6486(4) 1.1260(4) -0.5528(4) 0.024(3) Uani 1 1 d U
H93A H -0.6110 1.1255 -0.5823 0.028 Uiso 1 1 calc R
O94 O -0.6773(4) 1.0546(4) -0.4597(4) 0.024(3) Uani 1 1 d U
H94A H -0.6502 1.0259 -0.4525 0.029 Uiso 1 1 calc R
O95 O -0.7684(4) 1.0346(4) -0.4673(4) 0.023(3) Uani 1 1 d U
H95A H -0.8017 1.0509 -0.4737 0.028 Uiso 1 1 calc R
O96 O -0.7404(4) 0.9693(4) -0.3881(4) 0.020(3) Uani 1 1 d U
H96A H -0.7022 0.9568 -0.3908 0.024 Uiso 1 1 calc R
O97 O -0.6626(4) 0.9625(4) -0.5163(4) 0.024(3) Uani 1 1 d U
H97A H -0.6352 0.9509 -0.5014 0.029 Uiso 1 1 calc R
O98 O -0.6594(4) 0.9337(4) -0.6671(4) 0.025(3) Uani 1 1 d U
H98A H -0.6974 0.9289 -0.6522 0.030 Uiso 1 1 calc R
O99 O -0.7375(5) 1.1166(4) -0.5800(4) 0.025(3) Uani 1 1 d U
H99A H -0.7771 1.1156 -0.5634 0.030 Uiso 1 1 calc R
O100 O -0.5565(5) 0.9376(4) -0.7703(4) 0.028(4) Uani 1 1 d .
H10K H -0.5238 0.9436 -0.7700 0.034 Uiso 1 1 calc R
O101 O -0.6232(4) 1.0019(4) -0.8252(4) 0.007(2) Uani 1 1 d U
H10L H -0.6162 1.0333 -0.8466 0.009 Uiso 1 1 calc R
O102 O -0.6213(4) 0.9176(4) -0.8663(4) 0.020(3) Uani 1 1 d U
H10M H -0.6136 0.9157 -0.9033 0.024 Uiso 1 1 calc R
O103 O -0.5539(4) 0.8524(4) -0.8113(4) 0.017(2) Uani 1 1 d U
H10N H -0.5205 0.8252 -0.8268 0.020 Uiso 1 1 calc R
O104 O -0.7302(4) 1.0051(5) -0.7358(5) 0.033(4) Uani 1 1 d .
H10O H -0.7526 0.9841 -0.7066 0.039 Uiso 1 1 calc R
O105 O -0.7363(4) 1.0704(4) -0.8219(4) 0.016(2) Uani 1 1 d U
H10P H -0.7073 1.0882 -0.8464 0.019 Uiso 1 1 calc R
O106 O -0.8552(4) 1.1194(4) -0.7641(4) 0.019(2) Uani 1 1 d U
H10Q H -0.8903 1.1102 -0.7381 0.023 Uiso 1 1 calc R
O107 O -0.7848(4) 1.1752(4) -0.7702(4) 0.011(2) Uani 1 1 d U
H10R H -0.7496 1.1783 -0.8019 0.013 Uiso 1 1 calc R
O108 O -0.7906(4) 1.1436(4) -0.6678(5) 0.029(3) Uani 1 1 d U
H10S H -0.8192 1.1371 -0.6315 0.035 Uiso 1 1 calc R
O109 O -0.7049(4) 1.2004(4) -0.7322(4) 0.020(3) Uani 1 1 d .
H10T H -0.6825 1.1962 -0.7706 0.024 Uiso 1 1 calc R
O110 O -0.6884(4) 1.0878(4) -0.7487(4) 0.014(2) Uani 1 1 d U
H11K H -0.6666 1.1032 -0.7840 0.016 Uiso 1 1 calc R
O111 O -0.8768(4) 1.2463(4) -0.6137(4) 0.020(3) Uani 1 1 d .
H11L H -0.8860 1.2169 -0.5891 0.024 Uiso 1 1 calc R
O112 O -0.9680(4) 1.2193(4) -0.7444(4) 0.016(2) Uani 1 1 d U
H11M H -0.9799 1.1895 -0.7226 0.020 Uiso 1 1 calc R
O113 O -1.0125(4) 1.3164(4) -0.7874(5) 0.028(4) Uani 1 1 d .
H11N H -0.9870 1.3381 -0.8093 0.033 Uiso 1 1 calc R
O114 O -1.0736(4) 1.2824(4) -0.8276(4) 0.019(2) Uani 1 1 d U
H11O H -1.0724 1.2903 -0.8634 0.023 Uiso 1 1 calc R
O115 O -1.1110(4) 1.3379(4) -0.6870(5) 0.025(4) Uani 1 1 d .
H11P H -1.1248 1.3682 -0.6688 0.031 Uiso 1 1 calc R
O116 O -1.0492(4) 1.3226(4) -0.6137(4) 0.019(3) Uani 1 1 d U
H11Q H -1.0716 1.3572 -0.6110 0.023 Uiso 1 1 calc R
O117 O -1.0172(4) 1.2670(4) -0.5328(4) 0.022(3) Uani 1 1 d .
H11R H -0.9968 1.2332 -0.5258 0.026 Uiso 1 1 calc R
O118 O -1.1265(4) 1.3263(4) -0.4876(4) 0.010(2) Uani 1 1 d U
H11S H -1.1379 1.3599 -0.5031 0.011 Uiso 1 1 calc R
O119 O -1.0177(4) 1.3705(4) -0.5453(4) 0.018(2) Uani 1 1 d U
H11T H -1.0473 1.3954 -0.5529 0.022 Uiso 1 1 calc R
O120 O -0.8725(5) 1.3478(4) -0.5237(5) 0.031(4) Uani 1 1 d .
H12G H -0.8472 1.3641 -0.5222 0.038 Uiso 1 1 calc R
O121 O -0.9975(4) 1.3649(4) -0.4514(4) 0.013(2) Uani 1 1 d U
H12H H -1.0194 1.3872 -0.4225 0.015 Uiso 1 1 calc R
O122 O -0.8978(4) 1.3551(4) -0.6134(4) 0.019(2) Uani 1 1 d U
H12I H -0.8814 1.3745 -0.6476 0.023 Uiso 1 1 calc R
O123 O -0.7801(4) 1.2912(4) -0.6850(4) 0.014(2) Uani 1 1 d U
H12J H -0.7875 1.3233 -0.7049 0.017 Uiso 1 1 calc R
O124 O -0.7351(4) 1.2730(4) -0.6055(4) 0.011(2) Uani 1 1 d U
H12K H -0.7248 1.2976 -0.5951 0.013 Uiso 1 1 calc R
O125 O -0.6610(4) 1.1810(4) -0.6543(4) 0.013(2) Uani 1 1 d U
H12L H -0.6208 1.1693 -0.6631 0.016 Uiso 1 1 calc R
O126 O -0.9189(4) 0.7558(4) -0.3696(4) 0.027(3) Uani 1 1 d U
H12N H -0.9330 0.7917 -0.3663 0.032 Uiso 1 1 calc R
O127 O -1.1058(4) 0.7463(4) -0.1424(4) 0.013(2) Uani 1 1 d U
H12R H -1.1078 0.7115 -0.1350 0.015 Uiso 1 1 calc R
O128 O -1.0624(4) 0.7936(4) -0.0920(5) 0.025(3) Uani 1 1 d U
H12S H -1.0482 0.7780 -0.0652 0.030 Uiso 1 1 calc R
O129 O -1.1619(4) 0.8785(4) -0.0775(5) 0.026(3) Uani 1 1 d U
H12T H -1.1855 0.8956 -0.0446 0.031 Uiso 1 1 calc R
O130 O -1.1770(4) 1.3061(4) -0.7225(4) 0.018(2) Uani 1 1 d U
H13B H -1.2154 1.3229 -0.7179 0.022 Uiso 1 1 d R
O131 O -0.6220(5) 0.7559(4) -0.8086(5) 0.032(4) Uani 1 1 d .
H13F H -0.5823 0.7376 -0.8233 0.039 Uiso 1 1 calc R
O132 O -0.6790(5) 0.8395(4) -0.8638(5) 0.036(3) Uani 1 1 d U
H13G H -0.6600 0.8534 -0.9008 0.043 Uiso 1 1 calc R
O133 O -0.7324(4) 0.9077(4) -0.7790(4) 0.016(2) Uani 1 1 d U
H13H H -0.7543 0.9080 -0.7400 0.020 Uiso 1 1 calc R
O134 O -1.1747(4) 1.3117(4) -0.5613(4) 0.021(3) Uani 1 1 d U
H13J H -1.1790 1.3477 -0.5659 0.025 Uiso 1 1 calc R
O135 O -0.8011(4) 1.1685(4) -0.8698(4) 0.028(4) Uani 1 1 d .
H13L H -0.7623 1.1706 -0.8827 0.034 Uiso 1 1 calc R
O136 O -1.2566(5) 1.3508(4) -0.4472(5) 0.030(3) Uani 1 1 d U
H13N H -1.2430 1.3787 -0.4720 0.036 Uiso 1 1 calc R
O137 O -1.1008(4) 0.9390(4) -0.1798(5) 0.027(4) Uani 1 1 d .
H13P H -1.0751 0.9353 -0.2179 0.032 Uiso 1 1 calc R
O138 O -1.1814(4) 1.2517(4) -0.4660(4) 0.016(3) Uani 1 1 d .
H13R H -1.1779 1.2166 -0.4522 0.019 Uiso 1 1 calc R
O139 O -1.0867(4) 0.8381(4) -0.1688(4) 0.019(3) Uani 1 1 d U
O140 O -0.6449(5) 0.9146(4) -0.7660(5) 0.029(3) Uani 1 1 d U
O141 O -0.9320(4) 1.2978(5) -0.5253(4) 0.026(4) Uani 1 1 d .
O142 O -1.0728(4) 1.2515(4) -0.7360(4) 0.023(3) Uani 1 1 d U
O143 O -0.9171(4) 1.2225(4) -0.3813(4) 0.023(3) Uani 1 1 d U
O144 O -1.2787(5) 1.1925(5) -0.2370(5) 0.039(5) Uani 1 1 d .
O145 O -1.0114(4) 0.9456(4) -0.1695(4) 0.015(2) Uani 1 1 d U
O146 O -0.6305(4) 0.8378(4) -0.6239(5) 0.030(3) Uani 1 1 d U
O147 O -0.8311(4) 1.2357(4) -0.5016(4) 0.020(3) Uani 1 1 d .
O148 O -0.7700(4) 1.2074(4) -0.6197(4) 0.010(2) Uani 1 1 d U
O149 O -0.7583(4) 1.1339(4) -0.4795(5) 0.027(3) Uani 1 1 d U
O150 O -1.2922(4) 1.2691(4) -0.3793(5) 0.028(4) Uani 1 1 d .
O151 O -0.8504(4) 0.8565(4) -0.2650(4) 0.022(3) Uani 1 1 d U
O152 O -0.9677(4) 0.8332(4) -0.1915(4) 0.019(2) Uani 1 1 d U
O153 O -0.6455(5) 0.8076(5) -0.7109(5) 0.036(3) Uani 1 1 d U
O154 O -1.1819(4) 1.3116(4) -0.3273(4) 0.021(3) Uani 1 1 d .
O155 O -0.7279(4) 0.9474(4) -0.8752(5) 0.027(3) Uani 1 1 d U
O156 O -0.7420(4) 0.7359(4) -0.3803(4) 0.022(3) Uani 1 1 d U
O157 O -0.6842(4) 0.7324(4) -0.4755(4) 0.015(2) Uani 1 1 d U
O158 O -0.6303(4) 1.0703(4) -0.6377(4) 0.022(3) Uani 1 1 d U
O159 O -0.5949(4) 0.9936(4) -0.6756(4) 0.027(4) Uani 1 1 d .
O160 O -0.8368(4) 1.0870(4) -0.3007(4) 0.017(2) Uani 1 1 d U
O161 O -0.8605(4) 1.0148(3) -0.2453(4) 0.0057(19) Uani 1 1 d U
O162 O -1.0873(4) 1.3203(4) -0.3656(4) 0.026(3) Uani 1 1 d U
O163 O -0.8823(4) 1.3034(4) -0.7025(4) 0.016(2) Uani 1 1 d U
O164 O -0.9168(4) 1.2930(4) -0.7586(4) 0.009(2) Uani 1 1 d U
O165 O -0.8923(5) 0.8813(4) -0.0983(5) 0.028(4) Uani 1 1 d .
O166 O -0.9603(4) 0.9272(4) -0.0367(4) 0.022(3) Uani 1 1 d U
O167 O -0.6027(9) 0.9593(3) -0.4410(9) 0.142(4) Uani 1 1 d DU
O168 O -0.6351(5) 0.9040(12) -0.3804(5) 0.223(16) Uani 1 1 d D
O169 O -0.5799(7) 0.8852(6) -0.4732(5) 0.169(4) Uani 1 1 d DU
O170 O -0.5372(3) 0.8931(4) -0.4256(4) 0.028(3) Uani 1 1 d DU
O171 O -1.0684(6) 1.4029(6) -0.3473(6) 0.068(6) Uani 1 1 d .
O172 O -1.0354(6) 1.4606(6) -0.3311(6) 0.072(5) Uani 1 1 d .
O173 O -1.1228(7) 1.4767(5) -0.3318(6) 0.077(7) Uani 1 1 d .
O174 O -1.1090(7) 1.4233(6) -0.2610(6) 0.074(7) Uani 1 1 d .
O175 O -1.1208(3) 1.4240(8) -0.5567(5) 0.128(4) Uani 1 1 d DU
O176 O -1.2019(5) 1.4175(5) -0.5305(7) 0.173(15) Uani 1 1 d D
O177 O -1.1816(5) 1.4901(3) -0.5850(6) 0.053(5) Uani 1 1 d D
O178 O -1.1455(9) 1.4175(5) -0.6227(4) 0.191(12) Uani 1 1 d D
O179 O -1.1626(3) 1.2045(9) -0.1227(6) 0.155(4) Uani 1 1 d DU
O180 O -1.0912(8) 1.1450(3) -0.1130(9) 0.142(4) Uani 1 1 d DU
O181 O -1.1240(5) 1.2208(4) -0.0750(3) 0.059(5) Uani 1 1 d D
O182 O -1.0755(6) 1.2179(6) -0.1672(5) 0.142(9) Uani 1 1 d D
O183 O -0.6883(3) 1.1674(9) -0.8937(5) 0.158(11) Uani 1 1 d D
O184 O -0.5973(4) 1.1737(4) -0.9284(4) 0.042(3) Uani 1 1 d DU
O185 O -0.6536(6) 1.1826(5) -0.8419(4) 0.159(8) Uani 1 1 d D
O186 O -0.6235(8) 1.1050(3) -0.8767(9) 0.131(4) Uani 1 1 d DU
O187 O -0.1657(6) 0.9674(3) -0.8938(5) 0.078(3) Uani 1 1 d DU
O188 O -0.1657(3) 1.0182(5) -0.8401(4) 0.062(5) Uani 1 1 d D
O189 O -0.1871(6) 1.0522(4) -0.9115(4) 0.076(6) Uani 1 1 d D
O190 O -0.2474(3) 1.0119(8) -0.8389(6) 0.123(10) Uani 1 1 d D
O191 O -0.9274(4) 1.1003(4) -0.4955(9) 0.162(4) Uani 1 1 d DU
O192 O -0.8602(8) 1.1384(14) -0.5553(4) 0.25(2) Uani 1 1 d D
O193 O -0.9351(7) 1.1851(4) -0.4930(15) 0.42(2) Uani 1 1 d D
O194 O -0.8583(4) 1.1103(18) -0.4839(7) 0.622(4) Uani 1 1 d DU
O199 O -0.7832(9) 0.8671(8) -0.6679(5) 0.4039(8) Uani 1 1 d DU
O200 O -0.8444(5) 0.9163(7) -0.5875(8) 0.223(18) Uani 1 1 d D
O201 O -0.7611(6) 0.9207(5) -0.6576(11) 0.274(4) Uani 1 1 d DU
O202 O -0.7860(10) 0.8384(3) -0.5977(8) 0.184(4) Uani 1 1 d DU
O203 O -0.7851(4) 1.582(3) -0.715(2) 0.327(4) Uani 0.50 1 d PDU
O204 O -0.6961(9) 1.5248(4) -0.7451(15) 0.113(4) Uani 0.50 1 d PDU
O205 O -0.7102(5) 1.6130(4) -0.7420(7) 0.018(3) Uani 0.50 1 d PDU
O206 O -0.7032(14) 1.5677(11) -0.8024(4) 0.104(4) Uani 0.50 1 d PDU
O207 O -1.1557(3) 0.6050(7) -0.0884(7) 0.156(4) Uani 0.50 1 d PDU
O208 O -1.0860(5) 0.6433(3) -0.1505(4) 0.014(3) Uani 0.50 1 d PDU
O209 O -1.0743(4) 0.5907(7) -0.0808(3) 0.103(4) Uani 0.50 1 d PDU
O210 O -1.0732(7) 0.5582(3) -0.1475(5) 0.082(4) Uani 0.50 1 d PDU
O211 O -0.8014(5) 1.0945(4) -0.2249(8) 0.027(3) Uani 0.50 1 d PDU
O212 O -0.7760(6) 1.1562(6) -0.2861(3) 0.0020(8) Uani 0.50 1 d PDU
O213 O -0.8123(9) 1.1733(4) -0.2020(6) 0.036(4) Uani 0.50 1 d PDU
O214 O -0.7244(4) 1.1145(11) -0.2385(8) 0.074(4) Uani 0.50 1 d PDU
O215 O -1.1475(4) 0.6142(5) -0.2202(7) 0.041(4) Uani 0.50 1 d PDU
O216 O -1.2283(4) 0.5904(8) -0.1906(6) 0.022(3) Uani 0.50 1 d PDU
O217 O -1.1459(7) 0.5366(3) -0.2282(8) 0.018(3) Uani 0.50 1 d PDU
O218 O -1.1698(6) 0.6107(6) -0.2814(4) 0.0010(8) Uani 0.50 1 d PDU
O219 O -1.0748(8) 1.2175(6) 0.0736(9) 0.114(4) Uani 0.50 1 d PDU
O220 O -0.9881(3) 1.2443(11) 0.0143(11) 0.067(4) Uani 0.50 1 d PDU
O221 O -1.0522(6) 1.2724(7) -0.0125(4) 0.014(3) Uani 0.50 1 d PDU
O222 O -1.0682(12) 1.2960(4) 0.0583(7) 0.071(4) Uani 0.50 1 d PDU
O223 O -0.2094(6) 0.6467(11) -0.5473(5) 0.068(4) Uani 0.50 1 d PDU
O224 O -0.2759(5) 0.6076(4) -0.4953(7) 0.013(3) Uani 0.50 1 d PDU
O225 O -0.2829(14) 0.6497(12) -0.4412(3) 0.095(4) Uani 0.50 1 d PDU
O226 O -0.2977(5) 0.6906(6) -0.5047(9) 0.059(4) Uani 0.50 1 d PDU
O227 O -0.5018(5) 0.7015(7) -0.8490(5) 0.030(3) Uani 0.50 1 d PDU
O228 O -0.4225(4) 0.6795(7) -0.8457(9) 0.042(4) Uani 0.50 1 d PDU
O229 O -0.4689(10) 0.7534(4) -0.8381(13) 0.101(4) Uani 0.50 1 d PDU
O230 O -0.4941(8) 0.6651(4) -0.7787(7) 0.036(4) Uani 0.50 1 d PDU
O231 O -1.3722(4) 1.0996(4) -0.04045(18) 0.017(3) Uani 0.50 1 d PDU
O232 O -1.3997(4) 1.04741(19) 0.0370(4) 0.110(4) Uani 0.50 1 d PDU
O234 O -1.3620(2) 1.1107(4) 0.0321(3) 0.053(4) Uani 0.50 1 d PDU
O236 O -0.5533(5) 0.5811(3) -0.4876(7) 0.081(4) Uani 0.50 1 d PDU
O237 O -0.4893(4) 0.6275(7) -0.5424(5) 0.138(4) Uani 0.50 1 d PDU
O238 O -0.5827(3) 0.6639(5) -0.5139(5) 0.052(4) Uani 0.50 1 d PDU
O239 O -0.4527(3) 1.0995(9) -0.6879(8) 0.038(4) Uani 0.50 1 d PDU
O240 O -0.5509(9) 1.1266(11) -0.6304(5) 0.090(4) Uani 0.50 1 d PDU
O241 O -0.5093(8) 1.0760(5) -0.7011(10) 0.227(4) Uani 0.50 1 d PDU
O242 O -0.4906(17) 1.1496(6) -0.7286(6) 0.168(4) Uani 0.50 1 d PDU
O1W O -1.0519(5) 1.3845(5) -0.8661(5) 0.045(5) Uani 1 1 d .
O2W O -1.0197(5) 1.3239(5) -0.2391(5) 0.034(4) Uani 1 1 d .
O3W O -1.0803(4) 0.9277(4) 0.0167(4) 0.027(3) Uani 1 1 d U
O4W O -0.9930(4) 1.0329(4) -0.0611(4) 0.021(3) Uani 1 1 d U
O5W O -0.9320(5) 1.2423(5) -0.2153(5) 0.038(3) Uani 1 1 d U
O6W O -0.7994(4) 1.0126(4) -0.8932(4) 0.019(2) Uani 1 1 d U
O7W O -0.4751(4) 0.8618(4) -0.6124(5) 0.028(3) Uani 1 1 d U
O8W O -0.7890(4) 0.8370(4) -0.1318(4) 0.023(3) Uani 1 1 d .
O9W O -0.8527(9) 1.0574(11) -0.6515(12) 0.222(18) Uani 1 1 d .
O10W O -1.0711(10) 1.1754(7) -0.5313(10) 0.180(14) Uani 1 1 d .
O11W O -0.5021(5) 0.9997(5) -0.8716(5) 0.032(3) Uani 1 1 d U
O12W O -1.2587(5) 0.8364(5) -0.0101(5) 0.049(3) Uani 1 1 d U
O13W O -1.3945(5) 1.3326(5) -0.1403(6) 0.065(6) Uani 1 1 d .
O14W O -1.2814(5) 1.3015(4) -0.1322(5) 0.029(4) Uani 1 1 d .
O15W O -0.7070(4) 0.8809(4) -0.2355(5) 0.027(3) Uani 1 1 d U
O16W O -0.6645(4) 0.7790(4) -0.2811(5) 0.028(4) Uani 1 1 d .
O17W O -1.2159(5) 0.7390(4) -0.0587(5) 0.034(4) Uani 1 1 d .
O18W O -1.0725(4) 1.4207(4) -0.7675(5) 0.027(3) Uani 1 1 d U
O19W O -0.5039(5) 0.7704(5) -0.5423(5) 0.038(3) Uani 1 1 d U
O20W O -0.4714(5) 0.8431(5) -0.7716(5) 0.051(5) Uani 1 1 d .
O21W O -1.1139(4) 1.0320(4) -0.0176(4) 0.019(3) Uani 1 1 d .
O22W O -1.0392(4) 1.4624(4) -0.4907(4) 0.018(3) Uani 1 1 d .
O23W O -0.6483(5) 0.5745(5) -0.5388(5) 0.049(4) Uani 1 1 d .
O24W O -0.4673(6) 0.7183(5) -0.6413(5) 0.052(5) Uani 1 1 d .
O25W O -0.6929(6) 0.5591(5) -0.6093(6) 0.054(5) Uani 1 1 d .
O26W O -0.8763(4) 1.4437(4) -0.5927(5) 0.026(3) Uani 1 1 d U
O27W O -1.3107(4) 1.2103(4) -0.0627(5) 0.028(4) Uani 1 1 d .
O28W O -0.4934(5) 0.8778(5) -0.9332(5) 0.037(4) Uani 1 1 d .
O29W O -0.4469(5) 0.8954(5) -0.8694(5) 0.041(5) Uani 1 1 d .
O30W O -0.5457(5) 0.9835(5) -0.9383(5) 0.039(4) Uani 1 1 d .
O31W O -0.7478(5) 0.7408(5) -0.1815(5) 0.037(4) Uani 1 1 d .
O32W O -0.8402(6) 1.2866(6) -0.3039(7) 0.079(3) Uani 1 1 d U
O33W O -0.4342(6) 0.8063(6) -0.7071(6) 0.069(3) Uani 1 1 d U
O34W O -0.6410(5) 1.0842(5) -0.3899(5) 0.037(3) Uani 1 1 d U
O35W O -0.8354(8) 0.9548(12) -0.4653(9) 0.195(15) Uani 1 1 d .
O36W O -0.9731(4) 1.4536(4) -0.6104(4) 0.018(2) Uani 1 1 d U
O37W O -1.0511(11) 1.0818(11) -0.3425(12) 0.202(4) Uani 1 1 d U
O38W O -0.6149(4) 1.2725(4) -0.6775(5) 0.027(3) Uani 1 1 d U
O39W O -0.6682(5) 1.1979(5) -0.4090(5) 0.053(4) Uani 1 1 d .
O40W O -0.7694(5) 1.2392(4) -0.3753(5) 0.031(3) Uani 1 1 d U
O41W O -1.1953(5) 1.4135(4) -0.7196(5) 0.030(3) Uani 1 1 d U
O42W O -0.5663(4) 1.0778(4) -0.5109(4) 0.013(2) Uani 1 1 d U
O43W O -0.5956(5) 1.2128(5) -0.7657(5) 0.038(4) Uani 1 1 d .
O44W O -0.6829(5) 1.2959(4) -0.7892(4) 0.028(4) Uani 1 1 d .
O45W O -0.9264(5) 1.3689(5) -0.3279(5) 0.038(3) Uani 1 1 d U
O46W O -0.9739(13) 0.9651(13) -0.5766(14) 0.265(18) Uani 1 1 d .
Cl8 Cl -0.98004(19) 0.90153(18) -0.31935(19) 0.0041(6) Uani 0.50 1 d PDU
O195 O -0.9871(4) 0.9290(4) -0.3639(3) 0.017(2) Uani 0.50 1 d PDU
O196 O -0.9394(3) 0.9138(4) -0.3124(5) 0.0220(16) Uani 0.50 1 d PDU
O197 O -0.9577(6) 0.8506(2) -0.3307(5) 0.019(2) Uani 0.50 1 d PDU
O198 O -1.0308(4) 0.9024(6) -0.2730(4) 0.023(2) Uani 0.50 1 d PDU
O233 O -1.4497(2) 1.1285(3) 0.0354(4) 0.225(4) Uani 0.50 1 d PDU
O235 O -0.5439(5) 0.6426(6) -0.4544(4) 0.227(4) Uani 0.50 1 d PDU

loop_
_atom_site_aniso_label
_atom_site_aniso_U_11
_atom_site_aniso_U_22
_atom_site_aniso_U_33
_atom_site_aniso_U_23
_atom_site_aniso_U_13
_atom_site_aniso_U_12
Nd1 0.0247(4) 0.0173(5) 0.0197(5) 0.0008(4) -0.0144(4) -0.0085(4)
Nd2 0.0234(4) 0.0241(6) 0.0226(5) 0.0033(4) -0.0158(4) -0.0089(4)
Nd3 0.0167(4) 0.0283(6) 0.0157(5) -0.0021(4) -0.0070(4) -0.0096(4)
Nd4 0.0248(4) 0.0247(6) 0.0214(5) 0.0018(4) -0.0154(4) -0.0100(4)
Nd5 0.0207(4) 0.0218(5) 0.0165(5) -0.0008(4) -0.0101(4) -0.0087(4)
Nd6 0.0196(4) 0.0233(5) 0.0115(5) -0.0005(4) -0.0079(4) -0.0076(4)
Nd7 0.0191(4) 0.0229(5) 0.0136(5) 0.0008(4) -0.0092(4) -0.0071(4)
Nd8 0.0234(4) 0.0218(6) 0.0205(5) 0.0014(4) -0.0140(4) -0.0069(4)
Nd9 0.0205(4) 0.0225(6) 0.0182(5) -0.0016(4) -0.0099(4) -0.0058(4)
Nd10 0.0230(4) 0.0240(6) 0.0186(5) 0.0035(4) -0.0137(4) -0.0111(4)
Nd11 0.0216(4) 0.0278(6) 0.0177(5) 0.0051(4) -0.0131(4) -0.0108(4)
Nd12 0.0233(4) 0.0281(6) 0.0138(5) -0.0001(4) -0.0108(4) -0.0115(4)
Nd13 0.0225(4) 0.0220(5) 0.0212(5) 0.0003(4) -0.0141(4) -0.0091(4)
Nd14 0.0313(5) 0.0225(6) 0.0266(5) 0.0006(4) -0.0169(4) -0.0126(5)
Nd15 0.0166(4) 0.0289(6) 0.0186(5) 0.0007(4) -0.0090(4) -0.0076(4)
Nd16 0.0221(4) 0.0208(5) 0.0198(5) -0.0017(4) -0.0127(4) -0.0058(4)
Nd17 0.0191(4) 0.0268(6) 0.0189(5) -0.0014(4) -0.0103(4) -0.0090(4)
Nd18 0.0241(4) 0.0216(5) 0.0222(5) 0.0015(4) -0.0148(4) -0.0099(4)
Nd19 0.0243(4) 0.0255(6) 0.0177(5) 0.0010(4) -0.0132(4) -0.0116(4)
Nd20 0.0212(5) 0.0278(6) 0.0250(5) -0.0036(5) -0.0114(4) -0.0070(5)
Nd21 0.0215(4) 0.0222(6) 0.0202(5) -0.0013(4) -0.0108(4) -0.0073(4)
Nd22 0.0204(4) 0.0225(6) 0.0252(5) -0.0038(4) -0.0130(4) -0.0041(4)
Nd23 0.0169(4) 0.0227(6) 0.0206(5) 0.0014(4) -0.0111(4) -0.0064(4)
Nd24 0.0242(4) 0.0252(6) 0.0170(5) 0.0038(4) -0.0128(4) -0.0104(4)
Nd25 0.0216(4) 0.0260(6) 0.0126(5) 0.0022(4) -0.0100(4) -0.0107(4)
Nd26 0.0299(5) 0.0298(6) 0.0279(5) 0.0029(5) -0.0190(4) -0.0130(5)
Nd27 0.0202(4) 0.0215(5) 0.0161(5) 0.0002(4) -0.0090(4) -0.0080(4)
Nd28 0.0235(4) 0.0264(6) 0.0186(5) 0.0015(4) -0.0115(4) -0.0133(4)
Nd29 0.0209(5) 0.0322(6) 0.0186(5) -0.0011(5) -0.0090(4) -0.0089(5)
Nd30 0.0269(5) 0.0281(6) 0.0188(5) 0.0036(4) -0.0135(4) -0.0123(5)
Nd31 0.0217(5) 0.0300(6) 0.0211(5) -0.0018(5) -0.0105(4) -0.0095(5)
Nd32 0.0239(5) 0.0302(6) 0.0238(5) -0.0039(5) -0.0123(4) -0.0061(5)
Nd33 0.0211(4) 0.0285(6) 0.0221(5) -0.0027(4) -0.0126(4) -0.0055(5)
Nd34 0.0274(4) 0.0169(5) 0.0227(5) 0.0029(4) -0.0160(4) -0.0107(4)
Nd35 0.0263(5) 0.0355(6) 0.0259(6) -0.0010(5) -0.0111(4) -0.0101(5)
Nd36 0.0369(5) 0.0291(6) 0.0303(6) 0.0046(5) -0.0211(4) -0.0149(5)
Nd37 0.0280(5) 0.0235(6) 0.0237(5) -0.0011(4) -0.0168(4) -0.0089(5)
Nd38 0.0206(5) 0.0391(6) 0.0192(5) -0.0032(5) -0.0065(4) -0.0136(5)
Nd39 0.0401(5) 0.0360(7) 0.0353(6) -0.0021(5) -0.0249(5) -0.0086(5)
Nd40 0.0259(5) 0.0390(7) 0.0280(6) -0.0032(5) -0.0154(4) -0.0093(5)
Nd41 0.0335(5) 0.0345(7) 0.0341(6) 0.0055(5) -0.0189(5) -0.0130(5)
Nd42 0.0355(5) 0.0349(6) 0.0269(5) 0.0033(5) -0.0209(4) -0.0177(5)
Nd43 0.0359(5) 0.0286(6) 0.0217(6) 0.0039(5) -0.0132(4) -0.0097(5)
Nd44 0.0283(5) 0.0350(7) 0.0325(6) -0.0073(5) -0.0151(5) -0.0050(5)
Nd45 0.0226(4) 0.0206(5) 0.0214(5) 0.0027(4) -0.0138(4) -0.0095(4)
Nd46 0.0333(5) 0.0277(6) 0.0224(5) -0.0005(5) -0.0140(4) -0.0108(5)
Nd47 0.0356(6) 0.0364(7) 0.0288(6) 0.0015(5) -0.0145(5) -0.0122(5)
Nd48 0.0349(5) 0.0432(7) 0.0312(6) -0.0020(5) -0.0191(4) -0.0155(5)
Nd49 0.0204(4) 0.0313(6) 0.0164(5) 0.0027(4) -0.0092(4) -0.0111(5)
Nd50 0.0218(4) 0.0192(5) 0.0183(5) -0.0010(4) -0.0114(4) -0.0092(4)
Nd51 0.0238(4) 0.0228(6) 0.0186(5) 0.0020(4) -0.0130(4) -0.0087(4)
Nd52 0.0262(4) 0.0197(5) 0.0175(5) 0.0016(4) -0.0138(4) -0.0087(4)
Cl1 0.037(2) 0.051(3) 0.033(2) 0.005(2) -0.0279(18) -0.020(2)
Cl1C 0.046(3) 0.042(3) 0.049(3) -0.006(3) -0.017(2) -0.023(3)
Cl1D 0.032(3) 0.039(3) 0.026(3) -0.003(3) -0.011(2) -0.022(3)
Cl1B 0.024(3) 0.022(3) 0.022(3) 0.002(3) -0.018(2) 0.000(2)
Cl1A 0.029(3) 0.047(4) 0.031(3) 0.013(3) -0.026(2) -0.007(3)
Cl1E 0.034(7) 0.109(11) 0.051(8) -0.050(8) 0.004(6) 0.023(8)
Cl2 0.063(3) 0.021(3) 0.045(3) 0.001(2) -0.022(3) -0.008(3)
Cl3 0.045(2) 0.023(3) 0.041(3) 0.004(2) -0.027(2) -0.016(2)
Cl4 0.045(2) 0.027(3) 0.030(2) 0.004(2) -0.025(2) -0.007(2)
Cl5 0.025(2) 0.052(3) 0.043(3) 0.003(3) -0.013(2) -0.021(2)
Cl6 0.045(3) 0.074(4) 0.028(3) -0.006(3) -0.018(2) -0.028(3)
Cl7 0.044(3) 0.034(3) 0.038(3) -0.002(2) -0.014(2) -0.025(2)
Cl15 0.011(3) 0.018(3) 0.025(3) -0.003(2) -0.011(2) 0.002(2)
Cl9 0.070(3) 0.045(3) 0.045(3) 0.001(3) -0.033(3) -0.010(3)
Cl10 0.0155(9) 0.0147(9) 0.0153(9) -0.0019(7) -0.0063(6) -0.0042(7)
Cl11 0.021(3) 0.020(3) 0.022(3) 0.005(3) -0.008(2) -0.016(2)
Cl12 0.0057(8) 0.0075(9) 0.0058(9) -0.0005(7) -0.0031(6) -0.0016(6)
Cl13 0.018(3) 0.004(3) 0.014(3) 0.008(2) 0.003(2) -0.003(2)
Cl14 0.030(3) 0.017(3) 0.015(3) 0.006(2) -0.013(2) -0.003(3)
C1 0.16(3) 0.10(3) 0.33(5) -0.08(3) -0.11(3) 0.01(3)
C2 0.449(4) 0.449(5) 0.449(5) -0.038(3) -0.197(3) -0.111(3)
C3 0.180(4) 0.178(4) 0.177(5) -0.015(3) -0.078(3) -0.042(3)
C4 0.181(4) 0.180(4) 0.180(5) -0.015(3) -0.078(3) -0.045(3)
C5 0.088(4) 0.086(5) 0.087(5) -0.010(3) -0.035(3) -0.024(3)
C6 0.037(4) 0.039(4) 0.037(4) -0.005(3) -0.013(3) -0.010(3)
C7 0.026(4) 0.026(4) 0.023(4) 0.002(3) -0.015(3) 0.001(3)
C8 0.025(4) 0.031(4) 0.028(4) -0.001(3) -0.014(3) -0.007(3)
C9 0.034(4) 0.037(4) 0.032(4) -0.004(3) -0.014(3) -0.008(3)
C10 0.025(4) 0.024(4) 0.024(4) -0.004(3) -0.011(3) -0.006(3)
C11 0.030(4) 0.027(4) 0.032(4) -0.003(3) -0.011(3) -0.008(3)
C12 0.042(12) 0.069(17) 0.018(11) 0.015(12) -0.009(10) 0.020(13)
C13 0.026(4) 0.023(4) 0.026(4) -0.006(3) -0.009(3) -0.004(3)
C14 0.021(4) 0.020(4) 0.019(4) -0.003(3) -0.011(3) -0.002(3)
C15 0.037(4) 0.038(4) 0.037(4) 0.001(3) -0.017(3) -0.009(3)
C16 0.038(4) 0.035(4) 0.038(4) -0.006(3) -0.014(3) -0.012(3)
C17 0.022(4) 0.026(4) 0.023(4) 0.000(3) -0.012(3) -0.005(3)
C18 0.027(4) 0.031(4) 0.025(4) 0.001(3) -0.013(3) -0.002(3)
C19 0.038(12) 0.031(12) 0.039(13) -0.009(10) -0.003(10) -0.009(10)
C20 0.021(4) 0.023(4) 0.019(4) -0.001(3) -0.008(3) -0.005(3)
C21 0.052(4) 0.051(4) 0.052(4) -0.004(3) -0.019(3) -0.018(3)
C22 0.081(12) 0.046(12) 0.048(12) 0.031(10) -0.046(10) -0.047(11)
C23 0.132(4) 0.131(4) 0.130(4) -0.009(3) -0.059(3) -0.031(3)
C24' 0.015(4) 0.015(4) 0.016(4) -0.001(3) -0.007(3) -0.005(3)
C24 0.119(13) 0.124(14) 0.134(14) -0.024(13) -0.058(12) -0.032(11)
C25 0.018(8) 0.044(12) 0.025(9) -0.012(9) -0.015(7) -0.005(9)
C26 0.008(4) 0.012(4) 0.011(4) -0.002(3) -0.004(3) -0.002(3)
C27 0.064(12) 0.075(18) 0.17(2) -0.030(16) -0.086(13) -0.008(14)
C28 0.042(4) 0.044(4) 0.044(4) -0.004(3) -0.021(3) -0.012(3)
C29 0.061(4) 0.065(4) 0.063(4) -0.003(3) -0.030(3) -0.015(3)
C30 0.040(4) 0.042(4) 0.042(4) -0.003(3) -0.018(3) -0.011(3)
C31 0.041(4) 0.037(4) 0.037(4) -0.002(3) -0.014(3) -0.007(3)
C32 0.055(4) 0.055(4) 0.054(4) -0.002(3) -0.027(3) -0.012(3)
C33 0.037(4) 0.034(4) 0.035(4) -0.002(3) -0.016(3) -0.011(3)
C34 0.028(4) 0.029(4) 0.032(4) -0.003(3) -0.014(3) -0.005(3)
C37 0.055(4) 0.057(4) 0.055(4) -0.006(3) -0.024(3) -0.017(3)
C38 0.044(4) 0.045(4) 0.045(4) -0.003(3) -0.017(3) -0.012(3)
C39 0.116(4) 0.115(5) 0.117(5) -0.009(3) -0.050(3) -0.030(3)
C40 0.049(4) 0.046(4) 0.049(4) -0.002(3) -0.018(3) -0.015(3)
C41 0.056(4) 0.057(4) 0.054(4) -0.003(3) -0.024(3) -0.014(3)
C42 0.023(4) 0.020(4) 0.025(4) -0.001(3) -0.007(3) -0.006(3)
C43 0.030(4) 0.028(4) 0.027(4) -0.006(3) -0.013(3) -0.007(3)
C44 0.009(4) 0.011(4) 0.006(4) -0.001(3) -0.003(3) -0.003(3)
C45 0.027(4) 0.030(4) 0.024(4) -0.001(3) -0.013(3) -0.004(3)
C46 0.025(4) 0.028(4) 0.027(4) -0.004(3) -0.011(3) -0.008(3)
C47 0.027(10) 0.035(12) 0.034(11) 0.020(10) -0.012(9) -0.013(9)
C48 0.026(4) 0.030(4) 0.025(4) -0.001(3) -0.012(3) -0.007(3)
C49 0.026(4) 0.027(4) 0.030(4) -0.005(3) -0.010(3) -0.012(3)
C50 0.018(4) 0.019(4) 0.021(4) -0.002(3) -0.004(3) -0.010(3)
C51 0.029(4) 0.026(4) 0.029(4) -0.002(3) -0.013(3) -0.006(3)
C52 0.015(4) 0.017(4) 0.013(4) -0.001(3) -0.006(3) -0.004(3)
C53 0.037(4) 0.037(4) 0.036(4) -0.003(3) -0.014(3) -0.011(3)
C54 0.034(4) 0.033(4) 0.035(4) -0.004(3) -0.015(3) -0.009(3)
C55 0.049(4) 0.047(4) 0.047(4) -0.004(3) -0.024(3) -0.012(3)
C56 0.016(4) 0.013(4) 0.011(4) -0.003(3) -0.006(3) -0.006(3)
O1 0.049(4) 0.045(4) 0.052(4) -0.009(3) -0.021(3) -0.015(3)
O2 0.043(4) 0.042(4) 0.044(4) -0.005(3) -0.015(3) -0.009(3)
O3 0.016(7) 0.101(13) 0.033(9) -0.008(9) 0.000(6) 0.003(8)
O4 0.042(8) 0.068(10) 0.062(9) -0.029(8) -0.031(7) 0.016(8)
O5 0.041(4) 0.041(4) 0.039(4) -0.009(3) -0.017(3) -0.012(3)
O6 0.038(7) 0.067(10) 0.032(8) 0.024(7) -0.016(6) -0.033(7)
O7 0.051(6) 0.020(7) 0.065(8) 0.013(6) -0.047(6) -0.011(6)
O8 0.021(6) 0.029(7) 0.050(8) 0.005(6) -0.017(6) -0.011(6)
O9 0.028(3) 0.019(4) 0.018(3) -0.002(3) -0.013(2) -0.003(3)
O10 0.029(3) 0.032(4) 0.033(4) 0.001(3) -0.013(3) -0.012(3)
O11 0.019(3) 0.016(4) 0.025(4) 0.004(3) -0.009(2) -0.009(3)
O12 0.020(6) 0.064(9) 0.010(6) 0.007(6) -0.009(5) -0.018(6)
O13 0.013(3) 0.013(4) 0.016(3) -0.003(3) -0.006(2) -0.003(3)
O14 0.023(6) 0.021(7) 0.050(8) -0.015(6) -0.012(6) -0.011(6)
O15 0.020(3) 0.020(4) 0.013(3) -0.003(3) -0.005(2) -0.004(3)
O16 0.043(6) 0.013(6) 0.037(7) -0.004(5) -0.031(5) -0.006(6)
O17 0.011(6) 0.034(8) 0.045(8) 0.013(7) -0.012(6) -0.001(6)
O18 0.027(3) 0.029(4) 0.022(3) 0.000(3) -0.016(2) -0.001(3)
O19 0.027(6) 0.005(6) 0.026(7) -0.005(5) 0.001(6) -0.005(5)
O20 0.024(3) 0.031(4) 0.024(4) -0.006(3) -0.013(3) -0.003(3)
O21 0.025(3) 0.026(4) 0.020(3) -0.006(3) -0.016(2) -0.010(3)
O22 0.062(7) 0.063(9) 0.012(7) 0.012(6) -0.015(6) -0.046(7)
O23 0.063(8) 0.075(11) 0.062(9) 0.016(8) -0.046(7) -0.031(8)
O24 0.032(6) 0.037(8) 0.047(8) 0.005(6) -0.029(5) -0.013(6)
O25 0.030(6) 0.017(7) 0.023(7) -0.006(6) -0.010(5) 0.005(6)
O26 0.027(3) 0.026(4) 0.025(4) 0.002(3) -0.012(3) -0.010(3)
O27 0.023(3) 0.024(4) 0.023(3) -0.006(3) -0.010(2) -0.007(3)
O28 0.021(3) 0.018(4) 0.019(3) 0.001(3) -0.010(2) -0.007(3)
O29 0.035(6) 0.045(8) 0.037(7) 0.014(6) -0.031(5) -0.010(6)
O30 0.019(3) 0.024(4) 0.024(3) 0.004(3) -0.013(2) -0.004(3)
O31 0.027(6) 0.032(7) 0.049(8) 0.003(6) -0.024(5) -0.019(6)
O32 0.018(3) 0.019(4) 0.019(3) -0.001(3) -0.011(2) 0.001(3)
O33 0.038(7) 0.054(9) 0.058(9) 0.030(7) -0.027(6) -0.038(7)
O34 0.035(4) 0.031(4) 0.027(4) -0.003(3) -0.015(3) -0.007(3)
O36 0.044(7) 0.050(9) 0.050(8) -0.016(7) -0.033(6) 0.002(7)
O37 0.027(3) 0.022(4) 0.032(4) -0.006(3) -0.010(3) -0.012(3)
O38 0.031(3) 0.031(4) 0.027(4) 0.003(3) -0.018(3) -0.009(3)
O39 0.015(3) 0.017(4) 0.015(3) 0.002(3) -0.006(2) -0.008(3)
O40 0.031(7) 0.013(6) 0.041(8) -0.014(6) 0.005(6) -0.010(6)
O41 0.018(3) 0.014(4) 0.016(3) -0.001(3) -0.007(2) 0.001(3)
O42 0.0130(9) 0.0136(9) 0.0132(9) -0.0007(7) -0.0061(6) -0.0033(7)
O43 0.034(6) 0.017(7) 0.016(6) -0.003(5) -0.015(5) 0.008(6)
O44 0.035(4) 0.032(4) 0.030(4) 0.000(3) -0.009(3) -0.013(3)
O45 0.031(6) 0.036(8) 0.035(7) -0.001(6) -0.026(5) 0.007(6)
O46 0.051(8) 0.022(7) 0.023(7) -0.019(6) -0.017(6) 0.021(7)
O47 0.035(4) 0.034(4) 0.030(4) -0.005(3) -0.014(3) -0.011(3)
O48 0.040(4) 0.035(4) 0.033(4) -0.009(3) -0.014(3) -0.009(3)
O49 0.025(3) 0.022(4) 0.026(4) 0.002(3) -0.013(3) -0.003(3)
O50 0.028(3) 0.031(4) 0.030(4) -0.005(3) -0.016(3) -0.006(3)
O51 0.038(4) 0.037(4) 0.033(4) -0.002(3) -0.020(3) -0.010(3)
O52 0.035(6) 0.022(7) 0.058(8) -0.011(6) -0.034(5) -0.004(6)
O53 0.025(6) 0.031(8) 0.053(8) 0.005(6) -0.022(6) -0.011(6)
O54 0.040(4) 0.041(4) 0.034(4) -0.009(3) -0.017(3) -0.013(3)
O55 0.069(8) 0.033(8) 0.027(7) -0.001(6) -0.029(6) -0.005(7)
O56 0.027(3) 0.028(4) 0.023(4) 0.001(3) -0.014(3) -0.007(3)
O57 0.026(3) 0.033(4) 0.032(4) -0.003(3) -0.017(3) -0.006(3)
O58 0.009(3) 0.014(3) 0.008(3) 0.005(3) -0.007(2) -0.002(3)
O59 0.031(6) 0.045(9) 0.027(7) 0.010(6) -0.019(5) -0.001(7)
O60 0.023(5) 0.007(6) 0.023(6) -0.005(5) -0.016(5) 0.000(5)
O61 0.015(3) 0.017(4) 0.013(3) -0.002(3) -0.007(2) -0.005(3)
O62 0.029(3) 0.030(4) 0.027(4) -0.004(3) -0.017(3) -0.007(3)
O63 0.027(3) 0.025(4) 0.025(4) -0.004(3) -0.013(2) -0.006(3)
O64 0.029(3) 0.033(4) 0.023(4) -0.003(3) -0.014(3) -0.008(3)
O65 0.012(3) 0.012(3) 0.010(3) -0.002(3) -0.007(2) -0.003(3)
O66 0.018(3) 0.017(4) 0.022(3) 0.006(3) -0.010(2) -0.003(3)
O67 0.014(3) 0.014(4) 0.014(3) -0.004(3) -0.004(2) -0.003(3)
O68 0.014(3) 0.021(4) 0.017(3) -0.001(3) -0.009(2) -0.007(3)
O69 0.022(3) 0.017(4) 0.018(3) -0.003(3) -0.008(2) -0.010(3)
O70 0.007(3) 0.013(3) 0.009(3) 0.004(3) -0.004(2) -0.004(3)
O71 0.023(3) 0.022(4) 0.019(3) -0.006(3) -0.009(2) -0.004(3)
O72 0.014(3) 0.014(3) 0.014(3) -0.002(3) -0.010(2) -0.003(3)
O73 0.025(3) 0.023(4) 0.018(3) 0.001(3) -0.008(3) -0.006(3)
O74 0.011(3) 0.014(3) 0.010(3) -0.004(2) -0.0055(18) -0.005(2)
O75 0.009(3) 0.015(4) 0.014(3) -0.005(3) -0.006(2) 0.005(3)
O76 0.036(7) 0.019(7) 0.019(7) -0.008(6) -0.007(6) 0.004(6)
O77 0.013(3) 0.013(3) 0.015(3) -0.001(3) -0.007(2) -0.004(3)
O78 0.028(6) 0.027(7) 0.028(7) -0.014(6) -0.011(5) -0.011(6)
O79 0.029(3) 0.024(4) 0.026(4) -0.008(3) -0.009(3) -0.008(3)
O80 0.019(3) 0.021(4) 0.018(3) -0.001(3) -0.006(2) -0.006(3)
O81 0.022(3) 0.022(4) 0.021(3) -0.007(3) -0.011(2) -0.005(3)
O82 0.023(3) 0.024(4) 0.026(4) -0.007(3) -0.005(3) -0.011(3)
O83 0.022(3) 0.021(4) 0.016(3) -0.007(3) -0.011(2) -0.002(3)
O84 0.010(6) 0.051(9) 0.033(8) -0.005(7) -0.006(5) -0.006(6)
O85 0.018(3) 0.015(4) 0.013(3) -0.004(3) -0.006(2) 0.000(3)
O86 0.029(3) 0.029(4) 0.023(4) -0.001(3) -0.011(3) -0.009(3)
O87 0.017(3) 0.019(4) 0.016(3) 0.001(3) -0.011(2) -0.007(3)
O88 0.019(3) 0.021(4) 0.021(3) 0.001(3) -0.013(2) -0.002(3)
O89 0.015(3) 0.019(4) 0.016(3) -0.003(3) -0.009(2) -0.001(3)
O90 0.029(3) 0.032(4) 0.024(4) -0.001(3) -0.015(3) -0.007(3)
O91 0.020(3) 0.018(4) 0.016(3) -0.005(3) -0.009(2) -0.007(3)
O92 0.044(7) 0.017(7) 0.030(7) 0.003(6) -0.023(6) 0.005(6)
O93 0.021(3) 0.026(4) 0.027(4) -0.003(3) -0.013(2) -0.006(3)
O94 0.027(3) 0.030(4) 0.022(3) -0.007(3) -0.016(2) -0.004(3)
O95 0.021(3) 0.021(4) 0.020(4) 0.001(3) -0.007(2) -0.001(3)
O96 0.016(3) 0.021(4) 0.023(3) 0.003(3) -0.011(2) -0.003(3)
O97 0.023(3) 0.028(4) 0.023(4) -0.005(3) -0.010(2) -0.005(3)
O98 0.023(3) 0.028(4) 0.023(4) -0.002(3) -0.011(3) -0.004(3)
O99 0.029(3) 0.027(4) 0.020(3) -0.005(3) -0.011(3) -0.006(3)
O100 0.037(7) 0.025(7) 0.015(6) 0.005(6) -0.012(5) 0.000(6)
O101 0.008(3) 0.010(3) 0.008(3) 0.000(3) -0.006(2) -0.004(3)
O102 0.014(3) 0.022(4) 0.020(3) -0.001(3) -0.005(2) -0.004(3)
O103 0.018(3) 0.016(4) 0.022(3) -0.003(3) -0.013(2) -0.003(3)
O104 0.018(6) 0.037(8) 0.037(7) -0.004(6) -0.014(5) 0.005(6)
O105 0.018(3) 0.015(4) 0.015(3) 0.003(3) -0.007(2) -0.009(3)
O106 0.017(3) 0.024(4) 0.017(3) -0.002(3) -0.010(2) -0.001(3)
O107 0.013(3) 0.011(3) 0.008(3) -0.002(3) -0.006(2) -0.001(3)
O108 0.027(3) 0.037(4) 0.027(4) -0.005(3) -0.015(3) -0.006(3)
O109 0.031(6) 0.023(7) 0.009(6) -0.002(5) -0.009(5) -0.010(6)
O110 0.011(3) 0.018(4) 0.013(3) -0.002(3) -0.006(2) -0.003(3)
O111 0.031(6) 0.014(6) 0.010(6) -0.005(5) -0.011(5) 0.007(6)
O112 0.020(3) 0.015(4) 0.014(3) 0.000(3) -0.010(2) -0.001(3)
O113 0.013(6) 0.025(7) 0.029(7) 0.006(6) -0.008(5) 0.007(6)
O114 0.020(3) 0.021(4) 0.016(3) 0.002(3) -0.010(2) -0.004(3)
O115 0.021(6) 0.011(6) 0.044(8) 0.002(6) -0.016(5) -0.002(5)
O116 0.022(3) 0.015(4) 0.019(3) -0.002(3) -0.009(2) -0.002(3)
O117 0.046(7) 0.011(6) 0.013(6) 0.001(5) -0.014(5) -0.014(6)
O118 0.012(3) 0.008(3) 0.005(3) 0.004(3) -0.003(2) -0.002(3)
O119 0.022(3) 0.016(4) 0.017(3) 0.003(3) -0.008(2) -0.009(3)
O120 0.052(7) 0.009(6) 0.045(8) 0.008(6) -0.032(6) -0.013(6)
O121 0.014(3) 0.010(3) 0.010(3) 0.000(3) -0.001(2) -0.005(3)
O122 0.022(3) 0.020(4) 0.025(3) -0.006(3) -0.010(2) -0.014(3)
O123 0.015(3) 0.014(3) 0.014(3) -0.007(3) -0.005(2) -0.003(3)
O124 0.014(3) 0.009(3) 0.010(3) -0.002(3) -0.007(2) 0.000(3)
O125 0.010(3) 0.014(3) 0.014(3) 0.004(2) -0.0076(18) -0.001(2)
O126 0.030(3) 0.023(4) 0.031(4) -0.003(3) -0.014(3) -0.008(3)
O127 0.015(3) 0.010(3) 0.014(3) -0.001(3) -0.008(2) -0.004(3)
O128 0.024(3) 0.026(4) 0.025(4) 0.003(3) -0.011(3) -0.007(3)
O129 0.023(3) 0.028(4) 0.029(4) -0.006(3) -0.009(3) -0.010(3)
O130 0.023(3) 0.018(4) 0.017(3) -0.007(3) -0.011(2) -0.003(3)
O131 0.033(7) 0.021(7) 0.028(7) -0.015(6) -0.007(6) 0.011(6)
O132 0.037(4) 0.039(4) 0.032(4) -0.001(3) -0.017(3) -0.007(3)
O133 0.021(3) 0.016(4) 0.014(3) -0.009(3) -0.006(2) -0.004(3)
O134 0.019(3) 0.022(4) 0.014(3) 0.003(3) -0.006(2) -0.001(3)
O135 0.017(5) 0.054(8) 0.022(6) 0.000(6) -0.016(5) -0.010(6)
O136 0.029(4) 0.029(4) 0.028(4) 0.003(3) -0.013(3) -0.007(3)
O137 0.027(6) 0.022(7) 0.026(7) -0.014(6) 0.003(6) -0.015(6)
O138 0.014(6) 0.012(6) 0.012(6) -0.007(5) 0.007(5) -0.008(5)
O139 0.026(3) 0.016(4) 0.016(3) -0.004(3) -0.007(2) -0.007(3)
O140 0.031(4) 0.029(4) 0.026(4) -0.009(3) -0.007(3) -0.008(3)
O141 0.016(5) 0.053(8) 0.010(6) 0.011(6) -0.008(5) -0.016(6)
O142 0.029(3) 0.019(4) 0.026(4) -0.007(3) -0.008(3) -0.015(3)
O143 0.025(3) 0.022(4) 0.022(3) -0.005(3) -0.009(2) -0.005(3)
O144 0.043(8) 0.039(8) 0.028(8) 0.004(7) -0.005(6) -0.023(7)
O145 0.009(3) 0.015(4) 0.015(3) -0.002(3) -0.005(2) 0.001(3)
O146 0.026(3) 0.032(4) 0.031(4) -0.003(3) -0.013(3) -0.005(3)
O147 0.034(6) 0.015(6) 0.012(6) 0.006(5) -0.014(5) -0.006(5)
O148 0.009(3) 0.011(3) 0.006(3) -0.002(3) -0.001(2) -0.003(3)
O149 0.026(3) 0.032(4) 0.028(4) 0.001(3) -0.014(3) -0.010(3)
O150 0.011(5) 0.034(7) 0.041(7) -0.027(6) -0.004(5) -0.006(6)
O151 0.024(3) 0.025(4) 0.024(3) -0.004(3) -0.013(2) -0.009(3)
O152 0.017(3) 0.021(4) 0.021(3) -0.003(3) -0.005(2) -0.010(3)
O153 0.039(4) 0.033(4) 0.037(4) 0.001(3) -0.014(3) -0.015(3)
O154 0.021(5) 0.022(7) 0.023(6) 0.006(5) -0.010(5) -0.016(5)
O155 0.029(3) 0.031(4) 0.026(4) -0.008(3) -0.011(3) -0.012(3)
O156 0.023(3) 0.020(4) 0.023(4) -0.007(3) -0.007(3) -0.006(3)
O157 0.019(3) 0.010(3) 0.012(3) -0.005(3) -0.003(2) -0.004(3)
O158 0.020(3) 0.025(4) 0.025(3) 0.000(3) -0.015(2) -0.005(3)
O159 0.037(6) 0.031(7) 0.020(6) -0.010(5) -0.018(5) -0.002(6)
O160 0.013(3) 0.021(4) 0.016(3) 0.002(3) -0.009(2) -0.002(3)
O161 0.004(3) 0.004(3) 0.006(3) -0.001(2) 0.0004(18) -0.001(2)
O162 0.029(3) 0.030(4) 0.024(4) -0.002(3) -0.014(3) -0.010(3)
O163 0.018(3) 0.013(3) 0.018(3) 0.000(3) -0.008(2) -0.009(3)
O164 0.008(3) 0.007(3) 0.010(3) -0.003(2) -0.0002(18) -0.005(2)
O165 0.027(6) 0.022(7) 0.032(7) -0.014(6) -0.015(5) 0.009(6)
O166 0.023(3) 0.023(4) 0.019(3) -0.003(3) -0.010(2) -0.003(3)
O167 0.140(4) 0.142(5) 0.147(5) -0.011(3) -0.065(3) -0.034(3)
O168 0.076(12) 0.47(4) 0.126(19) 0.10(2) -0.048(12) -0.152(19)
O169 0.168(4) 0.174(5) 0.169(5) -0.018(3) -0.078(3) -0.040(3)
O170 0.026(3) 0.030(4) 0.027(4) 0.003(3) -0.015(3) -0.003(3)
O171 0.068(9) 0.071(11) 0.083(11) -0.003(9) -0.045(8) -0.025(9)
O172 0.116(10) 0.076(11) 0.073(10) 0.006(8) -0.069(8) -0.049(9)
O173 0.119(14) 0.021(8) 0.048(11) 0.014(8) -0.016(10) -0.006(10)
O174 0.089(11) 0.082(12) 0.040(10) 0.011(9) -0.024(9) -0.026(10)
O175 0.127(4) 0.129(4) 0.134(4) -0.011(3) -0.060(3) -0.035(3)
O176 0.101(18) 0.069(15) 0.22(3) -0.008(17) 0.009(19) 0.007(15)
O177 0.029(7) 0.037(9) 0.081(11) 0.000(8) -0.020(7) -0.002(7)
O178 0.44(3) 0.027(11) 0.159(16) -0.024(11) -0.208(17) 0.010(16)
O179 0.153(4) 0.158(5) 0.157(5) -0.014(3) -0.070(3) -0.035(3)
O180 0.146(4) 0.140(5) 0.138(4) -0.014(3) -0.062(3) -0.033(3)
O181 0.083(10) 0.030(8) 0.051(9) -0.034(7) -0.029(8) 0.023(8)
O182 0.260(19) 0.147(15) 0.059(13) 0.025(12) -0.051(13) -0.155(14)
O183 0.085(11) 0.25(2) 0.153(17) 0.105(17) -0.079(11) -0.108(14)
O184 0.044(4) 0.041(4) 0.037(4) -0.001(3) -0.017(3) -0.010(3)
O185 0.120(13) 0.31(2) 0.071(12) -0.123(13) 0.034(11) -0.136(14)
O186 0.129(4) 0.127(4) 0.130(4) -0.009(3) -0.050(3) -0.033(3)
O187 0.077(4) 0.074(4) 0.075(4) -0.006(3) -0.026(3) -0.022(3)
O188 0.072(8) 0.073(10) 0.068(10) 0.027(8) -0.048(7) -0.047(8)
O189 0.067(9) 0.115(14) 0.056(9) -0.008(10) -0.047(7) -0.002(10)
O190 0.077(11) 0.21(2) 0.070(12) -0.013(14) -0.050(9) 0.008(15)
O191 0.161(4) 0.162(5) 0.165(5) -0.016(3) -0.071(3) -0.042(3)
O192 0.15(2) 0.38(5) 0.09(2) -0.04(3) -0.013(18) 0.05(3)
O193 0.071(17) 0.37(3) 0.83(5) -0.49(3) -0.09(3) 0.05(2)
O194 0.623(4) 0.623(5) 0.623(5) -0.054(3) -0.274(3) -0.154(3)
O199 0.4040(9) 0.4039(9) 0.4039(9) -0.0347(7) -0.1773(6) -0.0996(7)
O200 0.066(15) 0.21(3) 0.29(4) -0.07(3) -0.046(19) 0.077(18)
O201 0.274(4) 0.274(5) 0.275(5) -0.024(3) -0.119(3) -0.070(3)
O202 0.184(4) 0.185(5) 0.184(5) -0.014(3) -0.084(3) -0.043(3)
O203 0.329(4) 0.327(5) 0.328(5) -0.029(3) -0.145(3) -0.082(3)
O204 0.114(4) 0.115(5) 0.114(5) -0.011(3) -0.050(3) -0.030(3)
O205 0.016(4) 0.018(4) 0.018(4) 0.000(3) -0.006(3) -0.004(3)
O206 0.104(4) 0.104(5) 0.106(5) -0.010(3) -0.046(3) -0.028(3)
O207 0.158(4) 0.157(5) 0.156(5) -0.014(3) -0.071(3) -0.038(3)
O208 0.018(4) 0.016(4) 0.013(4) -0.006(3) -0.010(3) -0.003(3)
O209 0.103(4) 0.100(5) 0.104(5) -0.008(3) -0.043(3) -0.027(3)
O210 0.083(4) 0.082(5) 0.081(5) -0.004(3) -0.037(3) -0.019(3)
O211 0.027(4) 0.029(4) 0.022(4) 0.001(3) -0.015(3) 0.000(3)
O212 0.0018(9) 0.0021(9) 0.0020(9) -0.0003(7) -0.0009(6) -0.0004(7)
O213 0.036(4) 0.038(4) 0.037(4) -0.002(3) -0.018(3) -0.012(3)
O214 0.075(4) 0.075(5) 0.073(5) -0.005(3) -0.033(3) -0.019(3)
O215 0.040(4) 0.041(4) 0.038(4) -0.001(3) -0.019(3) -0.002(3)
O216 0.023(4) 0.022(4) 0.021(4) -0.002(3) -0.011(3) -0.004(3)
O217 0.019(4) 0.019(4) 0.017(4) -0.003(3) -0.009(3) -0.005(3)
O218 0.0009(9) 0.0009(9) 0.0011(9) -0.0002(7) -0.0004(6) -0.0002(7)
O219 0.115(4) 0.115(5) 0.115(5) -0.012(3) -0.051(3) -0.028(3)
O220 0.070(4) 0.065(5) 0.064(5) -0.007(3) -0.030(3) -0.014(3)
O221 0.016(4) 0.016(4) 0.014(4) -0.004(3) -0.008(3) -0.004(3)
O222 0.071(4) 0.075(5) 0.069(5) -0.004(3) -0.035(3) -0.015(3)
O223 0.066(4) 0.066(5) 0.070(5) -0.004(3) -0.029(3) -0.017(3)
O224 0.013(4) 0.011(4) 0.014(4) -0.003(3) -0.003(3) -0.005(3)
O225 0.095(4) 0.094(5) 0.098(5) -0.008(3) -0.044(3) -0.023(3)
O226 0.062(4) 0.059(5) 0.059(5) -0.010(3) -0.025(3) -0.019(3)
O227 0.030(4) 0.029(4) 0.030(4) -0.005(3) -0.010(3) -0.007(3)
O228 0.042(4) 0.041(4) 0.043(4) -0.003(3) -0.018(3) -0.013(3)
O229 0.100(4) 0.104(5) 0.101(5) -0.010(3) -0.045(3) -0.024(3)
O230 0.035(4) 0.037(4) 0.034(4) -0.004(3) -0.016(3) -0.007(3)
O231 0.019(4) 0.021(4) 0.018(4) -0.003(3) -0.011(3) -0.009(3)
O232 0.112(4) 0.110(5) 0.108(5) -0.008(3) -0.050(3) -0.026(3)
O234 0.053(4) 0.055(5) 0.050(4) -0.003(3) -0.023(3) -0.012(3)
O236 0.079(4) 0.082(5) 0.081(5) -0.004(3) -0.036(3) -0.018(3)
O237 0.139(4) 0.139(5) 0.138(5) -0.011(3) -0.064(3) -0.031(3)
O238 0.053(4) 0.053(4) 0.052(4) -0.007(3) -0.022(3) -0.015(3)
O239 0.037(4) 0.037(4) 0.041(4) -0.007(3) -0.016(3) -0.012(3)
O240 0.089(4) 0.087(5) 0.092(5) -0.009(3) -0.038(3) -0.023(3)
O241 0.225(4) 0.228(5) 0.226(5) -0.018(3) -0.100(3) -0.054(3)
O242 0.168(4) 0.169(5) 0.169(5) -0.015(3) -0.075(3) -0.043(3)
O1W 0.047(8) 0.050(9) 0.029(8) -0.019(7) 0.000(7) -0.015(8)
O2W 0.023(6) 0.050(9) 0.014(7) -0.004(6) -0.003(5) 0.003(7)
O3W 0.031(3) 0.029(4) 0.024(4) -0.006(3) -0.014(3) -0.006(3)
O4W 0.017(3) 0.023(4) 0.027(3) -0.006(3) -0.011(2) -0.007(3)
O5W 0.039(4) 0.035(4) 0.037(4) -0.002(3) -0.013(3) -0.013(3)
O6W 0.020(3) 0.024(4) 0.018(3) -0.006(3) -0.008(2) -0.008(3)
O7W 0.025(3) 0.032(4) 0.029(4) -0.002(3) -0.014(3) -0.008(3)
O8W 0.036(6) 0.025(7) 0.020(6) 0.001(5) -0.023(5) -0.008(6)
O9W 0.102(18) 0.23(3) 0.20(3) 0.04(2) 0.043(19) -0.087(19)
O10W 0.21(2) 0.053(14) 0.21(3) 0.000(15) -0.095(19) 0.061(16)
O11W 0.031(3) 0.039(4) 0.029(4) 0.001(3) -0.017(3) -0.010(3)
O12W 0.051(4) 0.054(4) 0.047(4) -0.006(3) -0.024(3) -0.015(3)
O13W 0.023(8) 0.066(10) 0.077(12) -0.034(9) 0.014(8) -0.013(8)
O14W 0.021(6) 0.019(7) 0.032(8) 0.008(6) -0.005(6) -0.003(6)
O15W 0.029(3) 0.026(4) 0.029(4) -0.008(3) -0.013(3) -0.007(3)
O16W 0.015(6) 0.040(8) 0.021(7) -0.018(6) -0.001(5) 0.005(6)
O17W 0.061(7) 0.032(7) 0.028(7) 0.008(6) -0.028(6) -0.027(6)
O18W 0.025(3) 0.032(4) 0.029(4) -0.003(3) -0.016(3) -0.005(3)
O19W 0.032(4) 0.043(4) 0.041(4) -0.003(3) -0.019(3) -0.006(3)
O20W 0.060(8) 0.062(9) 0.039(9) -0.012(7) -0.008(7) -0.041(8)
O21W 0.008(5) 0.015(6) 0.029(7) 0.001(5) -0.010(5) 0.005(5)
O22W 0.033(5) 0.017(6) 0.016(6) 0.006(5) -0.020(5) -0.011(5)
O23W 0.059(7) 0.031(8) 0.075(9) 0.019(7) -0.057(6) -0.008(7)
O24W 0.063(9) 0.070(10) 0.017(7) -0.025(7) -0.003(7) -0.018(8)
O25W 0.063(8) 0.038(9) 0.061(9) 0.001(8) -0.037(7) -0.003(8)
O26W 0.026(3) 0.027(4) 0.029(4) -0.007(3) -0.010(3) -0.011(3)
O27W 0.018(5) 0.033(7) 0.036(7) 0.010(6) -0.016(5) -0.011(6)
O28W 0.026(7) 0.068(9) 0.014(7) -0.011(7) 0.001(6) -0.019(7)
O29W 0.009(6) 0.052(9) 0.056(9) -0.021(7) -0.004(6) -0.004(6)
O30W 0.039(7) 0.056(9) 0.020(7) -0.004(7) -0.012(6) -0.010(7)
O31W 0.038(6) 0.063(9) 0.033(7) 0.006(6) -0.029(5) -0.025(7)
O32W 0.082(4) 0.081(4) 0.078(4) -0.007(3) -0.038(3) -0.022(3)
O33W 0.066(4) 0.068(4) 0.070(4) -0.006(3) -0.026(3) -0.018(3)
O34W 0.033(4) 0.040(4) 0.038(4) -0.003(3) -0.015(3) -0.011(3)
O35W 0.074(11) 0.39(4) 0.136(16) -0.04(2) -0.080(11) 0.00(2)
O36W 0.016(3) 0.016(4) 0.019(3) 0.004(3) -0.012(2) 0.005(3)
O37W 0.204(4) 0.202(5) 0.200(5) -0.022(3) -0.087(3) -0.050(3)
O38W 0.024(3) 0.029(4) 0.029(4) -0.005(3) -0.013(3) -0.004(3)
O39W 0.084(8) 0.054(9) 0.058(8) 0.008(7) -0.052(7) -0.037(8)
O40W 0.030(3) 0.035(4) 0.033(4) -0.001(3) -0.015(3) -0.012(3)
O41W 0.027(3) 0.031(4) 0.029(4) 0.002(3) -0.014(3) -0.003(3)
O42W 0.013(3) 0.015(3) 0.010(3) 0.002(2) -0.0078(18) 0.000(2)
O43W 0.016(6) 0.060(9) 0.022(7) -0.017(7) -0.001(6) 0.008(7)
O44W 0.029(7) 0.022(7) 0.015(7) 0.005(6) 0.000(5) -0.003(6)
O45W 0.041(4) 0.035(4) 0.042(4) -0.007(3) -0.018(3) -0.015(3)
O46W 0.29(3) 0.32(4) 0.27(4) 0.01(3) -0.13(3) -0.18(3)
Cl8 0.0045(8) 0.0046(8) 0.0041(8) -0.0005(6) -0.0026(5) -0.0012(6)
O195 0.017(3) 0.016(3) 0.015(2) 0.001(2) -0.0092(18) -0.001(3)
O196 0.0211(19) 0.027(3) 0.025(3) -0.002(2) -0.0143(18) -0.009(2)
O197 0.020(3) 0.012(2) 0.020(3) -0.002(2) -0.003(2) -0.003(2)
O198 0.018(2) 0.021(3) 0.019(3) -0.001(3) -0.001(2) -0.003(2)
O233 0.227(4) 0.226(5) 0.225(5) -0.021(3) -0.099(3) -0.057(3)
O235 0.226(4) 0.226(5) 0.226(5) -0.018(3) -0.100(3) -0.054(3)

loop_
_atom_type_symbol
_atom_type_description
_atom_type_scat_dispersion_real
_atom_type_scat_dispersion_imag
_atom_type_scat_source
C C 0.0033 0.0016 'International Tables Vol C Tables 4.2.6.8 and 6.1.1.4'
H H 0.0000 0.0000 'International Tables Vol C Tables 4.2.6.8 and 6.1.1.4'
O O 0.0106 0.0060 'International Tables Vol C Tables 4.2.6.8 and 6.1.1.4'
Cl Cl 0.1484 0.1585 'International Tables Vol C Tables 4.2.6.8 and 6.1.1.4'
Nd Nd -0.1943 3.0179 'International Tables Vol C Tables 4.2.6.8 and 6.1.1.4'

loop_
_geom_angle_atom_site_label_1
_geom_angle_atom_site_label_2
_geom_angle_atom_site_label_3
_geom_angle
_geom_angle_site_symmetry_1
_geom_angle_site_symmetry_3
O121 Nd1 O119 76.2(4) . .
O121 Nd1 O117 127.2(3) . .
O119 Nd1 O117 73.6(4) . .
O121 Nd1 O49 75.7(4) . .
O119 Nd1 O49 76.6(3) . .
O117 Nd1 O49 134.8(4) . .
O121 Nd1 O162 75.2(4) . .
O119 Nd1 O162 143.2(4) . .
O117 Nd1 O162 143.1(4) . .
O49 Nd1 O162 74.2(4) . .
O121 Nd1 O86 78.2(4) . .
O119 Nd1 O86 127.2(3) . .
O117 Nd1 O86 87.0(4) . .
O49 Nd1 O86 138.2(4) . .
O162 Nd1 O86 68.0(4) . .
O121 Nd1 O42 145.6(3) . .
O119 Nd1 O42 138.2(4) . .
O117 Nd1 O42 75.1(3) . .
O49 Nd1 O42 108.3(3) . .
O162 Nd1 O42 73.3(4) . .
O86 Nd1 O42 77.4(3) . .
O121 Nd1 O118 145.5(3) . .
O119 Nd1 O118 81.6(4) . .
O117 Nd1 O118 68.9(4) . .
O49 Nd1 O118 73.8(4) . .
O162 Nd1 O118 110.7(3) . .
O86 Nd1 O118 136.1(4) . .
O42 Nd1 O118 61.6(3) . .
O121 Nd1 O141 61.9(4) . .
O119 Nd1 O141 64.7(3) . .
O117 Nd1 O141 66.2(4) . .
O49 Nd1 O141 127.5(4) . .
O162 Nd1 O141 118.9(4) . .
O86 Nd1 O141 62.5(3) . .
O42 Nd1 O141 124.2(3) . .
O118 Nd1 O141 129.5(3) . .
O121 Nd1 Nd45 38.0(2) . .
O119 Nd1 Nd45 94.3(3) . .
O117 Nd1 Nd45 103.3(3) . .
O49 Nd1 Nd45 112.3(3) . .
O162 Nd1 Nd45 76.7(3) . .
O86 Nd1 Nd45 42.6(3) . .
O42 Nd1 Nd45 119.4(2) . .
O118 Nd1 Nd45 171.9(2) . .
O141 Nd1 Nd45 42.6(3) . .
O121 Nd1 Nd50 94.5(2) . .
O119 Nd1 Nd50 37.8(2) . .
O117 Nd1 Nd50 39.0(2) . .
O49 Nd1 Nd50 113.2(3) . .
O162 Nd1 Nd50 165.8(3) . .
O86 Nd1 Nd50 100.7(2) . .
O42 Nd1 Nd50 113.6(2) . .
O118 Nd1 Nd50 83.3(2) . .
O141 Nd1 Nd50 46.9(2) . .
Nd45 Nd1 Nd50 89.14(3) . .
O121 Nd1 Nd34 37.4(2) . .
O119 Nd1 Nd34 39.7(3) . .
O117 Nd1 Nd34 98.5(3) . .
O49 Nd1 Nd34 78.4(3) . .
O162 Nd1 Nd34 111.6(3) . .
O86 Nd1 Nd34 99.4(3) . .
O42 Nd1 Nd34 172.82(19) . .
O118 Nd1 Nd34 119.4(2) . .
O141 Nd1 Nd34 49.1(3) . .
Nd45 Nd1 Nd34 58.44(3) . .
Nd50 Nd1 Nd34 60.38(3) . .
O93 Nd2 O124 140.7(4) . .
O93 Nd2 O92 79.2(4) . .
O124 Nd2 O92 101.7(4) . .
O93 Nd2 O125 81.0(4) . .
O124 Nd2 O125 75.5(3) . .
O92 Nd2 O125 143.3(4) . .
O93 Nd2 O148 131.6(4) . .
O124 Nd2 O148 62.8(4) . .
O92 Nd2 O148 147.4(3) . .
O125 Nd2 O148 64.3(3) . .
O93 Nd2 O149 68.1(3) . .
O124 Nd2 O149 147.7(3) . .
O92 Nd2 O149 63.8(4) . .
O125 Nd2 O149 133.9(4) . .
O148 Nd2 O149 112.9(4) . .
O93 Nd2 O99 76.0(4) . .
O124 Nd2 O99 125.1(4) . .
O92 Nd2 O99 129.4(4) . .
O125 Nd2 O99 74.0(4) . .
O148 Nd2 O99 63.0(4) . .
O149 Nd2 O99 66.1(4) . .
O93 Nd2 O29 71.0(4) . .
O124 Nd2 O29 72.4(3) . .
O92 Nd2 O29 71.0(4) . .
O125 Nd2 O29 73.4(4) . .
O148 Nd2 O29 123.8(3) . .
O149 Nd2 O29 123.0(4) . .
O99 Nd2 O29 136.4(3) . .
O93 Nd2 O147 139.3(3) . .
O124 Nd2 O147 76.0(3) . .
O92 Nd2 O147 75.1(4) . .
O125 Nd2 O147 136.3(3) . .
O148 Nd2 O147 73.3(3) . .
O149 Nd2 O147 72.4(3) . .
O99 Nd2 O147 96.8(4) . .
O29 Nd2 O147 126.8(4) . .
O93 Nd2 Nd43 39.5(3) . .
O124 Nd2 Nd43 133.5(3) . .
O92 Nd2 Nd43 40.2(3) . .
O125 Nd2 Nd43 117.1(2) . .
O148 Nd2 Nd43 163.7(2) . .
O149 Nd2 Nd43 53.3(3) . .
O99 Nd2 Nd43 101.1(3) . .
O29 Nd2 Nd43 69.8(2) . .
O147 Nd2 Nd43 106.6(2) . .
O93 Nd2 Nd10 84.9(3) . .
O124 Nd2 Nd10 94.7(3) . .
O92 Nd2 Nd10 162.8(3) . .
O125 Nd2 Nd10 37.6(3) . .
O148 Nd2 Nd10 47.0(2) . .
O149 Nd2 Nd10 104.1(3) . .
O99 Nd2 Nd10 38.3(2) . .
O29 Nd2 Nd10 110.0(2) . .
O147 Nd2 Nd10 114.3(3) . .
Nd43 Nd2 Nd10 123.05(3) . .
O93 Nd2 Nd16 173.7(3) . .
O124 Nd2 Nd16 37.6(2) . .
O92 Nd2 Nd16 106.9(3) . .
O125 Nd2 Nd16 92.9(2) . .
O148 Nd2 Nd16 42.8(2) . .
O149 Nd2 Nd16 115.7(2) . .
O99 Nd2 Nd16 100.6(3) . .
O29 Nd2 Nd16 109.2(2) . .
O147 Nd2 Nd16 45.9(2) . .
Nd43 Nd2 Nd16 146.82(4) . .
Nd10 Nd2 Nd16 89.14(3) . .
O102 Nd3 O101 75.4(4) . .
O102 Nd3 O104 127.0(4) . .
O101 Nd3 O104 73.9(4) . .
O102 Nd3 O133 77.6(3) . .
O101 Nd3 O133 127.4(4) . .
O104 Nd3 O133 88.2(4) . .
O102 Nd3 O105 143.3(3) . .
O101 Nd3 O105 80.9(4) . .
O104 Nd3 O105 70.4(4) . .
O133 Nd3 O105 138.8(3) . .
O102 Nd3 O18 147.1(4) . 2_374
O101 Nd3 O18 137.5(4) . 2_374
O104 Nd3 O18 74.1(4) . 2_374
O133 Nd3 O18 78.4(4) . 2_374
O105 Nd3 O18 62.3(4) . 2_374
O102 Nd3 O155 75.3(4) . .
O101 Nd3 O155 142.4(3) . .
O104 Nd3 O155 143.5(4) . .
O133 Nd3 O155 67.2(4) . .
O105 Nd3 O155 110.5(4) . .
O18 Nd3 O155 74.8(4) 2_374 .
O102 Nd3 O54 76.7(4) . .
O101 Nd3 O54 77.7(4) . .
O104 Nd3 O54 134.9(4) . .
O133 Nd3 O54 136.8(4) . .
O105 Nd3 O54 71.1(4) . .
O18 Nd3 O54 107.1(4) 2_374 .
O155 Nd3 O54 73.0(4) . .
O102 Nd3 O140 60.6(4) . .
O101 Nd3 O140 64.3(4) . .
O104 Nd3 O140 67.4(4) . .
O133 Nd3 O140 63.1(4) . .
O105 Nd3 O140 130.9(4) . .
O18 Nd3 O140 125.1(3) 2_374 .
O155 Nd3 O140 118.3(4) . .
O54 Nd3 O140 127.8(4) . .
O102 Nd3 Nd31 38.1(3) . .
O101 Nd3 Nd31 93.9(2) . .
O104 Nd3 Nd31 103.2(3) . .
O133 Nd3 Nd31 42.1(2) . .
O105 Nd3 Nd31 172.6(3) . .
O18 Nd3 Nd31 120.2(3) 2_374 .
O155 Nd3 Nd31 76.8(3) . .
O54 Nd3 Nd31 113.1(3) . .
O140 Nd3 Nd31 41.8(3) . .
O102 Nd3 Nd38 38.0(3) . .
O101 Nd3 Nd38 38.0(2) . .
O104 Nd3 Nd38 98.1(3) . .
O133 Nd3 Nd38 100.4(2) . .
O105 Nd3 Nd38 116.7(3) . .
O18 Nd3 Nd38 172.1(3) 2_374 .
O155 Nd3 Nd38 112.1(2) . .
O54 Nd3 Nd38 79.2(3) . .
O140 Nd3 Nd38 48.8(2) . .
Nd31 Nd3 Nd38 59.73(3) . .
O102 Nd3 Nd49 94.5(3) . .
O101 Nd3 Nd49 37.3(2) . .
O104 Nd3 Nd49 39.2(3) . .
O133 Nd3 Nd49 102.8(3) . .
O105 Nd3 Nd49 82.7(3) . .
O18 Nd3 Nd49 112.6(3) 2_374 .
O155 Nd3 Nd49 166.8(3) . .
O54 Nd3 Nd49 113.2(3) . .
O140 Nd3 Nd49 48.6(3) . .
Nd31 Nd3 Nd49 90.04(3) . .
Nd38 Nd3 Nd49 59.89(3) . .
O64 Nd4 O67 127.3(4) . .
O64 Nd4 O65 74.9(4) . .
O67 Nd4 O65 74.3(4) . .
O64 Nd4 O66 87.5(4) . .
O67 Nd4 O66 79.3(4) . .
O65 Nd4 O66 128.0(3) . .
O64 Nd4 O10 136.5(4) . .
O67 Nd4 O10 76.3(4) . .
O65 Nd4 O10 79.3(4) . .
O66 Nd4 O10 135.7(4) . .
O64 Nd4 O62 70.4(3) . .
O67 Nd4 O62 142.9(4) . .
O65 Nd4 O62 81.8(4) . .
O66 Nd4 O62 137.4(4) . .
O10 Nd4 O62 71.7(4) . .
O64 Nd4 O156 143.0(4) . .
O67 Nd4 O156 76.8(4) . .
O65 Nd4 O156 142.1(4) . .
O66 Nd4 O156 68.3(4) . .
O10 Nd4 O156 70.5(4) . .
O62 Nd4 O156 108.6(4) . .
O64 Nd4 O11 74.3(4) . .
O67 Nd4 O11 146.7(4) . .
O65 Nd4 O11 139.0(3) . .
O66 Nd4 O11 76.7(3) . .
O10 Nd4 O11 106.0(3) . .
O62 Nd4 O11 62.6(4) . .
O156 Nd4 O11 73.1(4) . .
O64 Nd4 O151 67.3(3) . .
O67 Nd4 O151 61.3(3) . .
O65 Nd4 O151 65.4(3) . .
O66 Nd4 O151 62.7(4) . .
O10 Nd4 O151 130.1(4) . .
O62 Nd4 O151 131.5(3) . .
O156 Nd4 O151 119.3(3) . .
O11 Nd4 O151 123.9(3) . .
O64 Nd4 Nd37 104.0(3) . .
O67 Nd4 Nd37 38.6(2) . .
O65 Nd4 Nd37 94.3(2) . .
O66 Nd4 Nd37 42.8(3) . .
O10 Nd4 Nd37 112.4(3) . .
O62 Nd4 Nd37 173.9(3) . .
O156 Nd4 Nd37 77.4(2) . .
O11 Nd4 Nd37 119.05(18) . .
O151 Nd4 Nd37 42.4(2) . .
O64 Nd4 Nd7 39.9(3) . .
O67 Nd4 Nd7 93.7(3) . .
O65 Nd4 Nd7 37.9(2) . .
O66 Nd4 Nd7 102.4(3) . .
O10 Nd4 Nd7 115.5(3) . .
O62 Nd4 Nd7 83.8(3) . .
O156 Nd4 Nd7 167.6(2) . .
O11 Nd4 Nd7 113.7(2) . .
O151 Nd4 Nd7 48.3(2) . .
Nd37 Nd4 Nd7 90.20(3) . .
O64 Nd4 Nd46 99.7(3) . .
O67 Nd4 Nd46 36.7(3) . .
O65 Nd4 Nd46 38.2(2) . .
O66 Nd4 Nd46 101.6(3) . .
O10 Nd4 Nd46 79.6(3) . .
O62 Nd4 Nd46 117.4(3) . .
O156 Nd4 Nd46 112.0(3) . .
O11 Nd4 Nd46 173.8(2) . .
O151 Nd4 Nd46 50.8(3) . .
Nd37 Nd4 Nd46 60.15(3) . .
Nd7 Nd4 Nd46 60.63(3) . .
O68 Nd5 O72 99.7(3) . .
O68 Nd5 O71 139.9(4) . .
O72 Nd5 O71 79.5(4) . .
O68 Nd5 O69 75.6(4) . .
O72 Nd5 O69 141.5(4) . .
O71 Nd5 O69 80.7(4) . .
O68 Nd5 O151 64.2(4) . .
O72 Nd5 O151 146.8(4) . .
O71 Nd5 O151 132.0(4) . .
O69 Nd5 O151 65.8(4) . .
O68 Nd5 O70 130.3(3) . .
O72 Nd5 O70 127.2(3) . .
O71 Nd5 O70 72.5(4) . .
O69 Nd5 O70 76.3(3) . .
O151 Nd5 O70 67.0(3) . .
O68 Nd5 O165 71.1(4) . .
O72 Nd5 O165 69.4(4) . .
O71 Nd5 O165 71.2(4) . .
O69 Nd5 O165 73.1(4) . .
O151 Nd5 O165 124.8(4) . .
O70 Nd5 O165 135.5(4) . .
O68 Nd5 O145 148.8(4) . .
O72 Nd5 O145 63.6(3) . .
O71 Nd5 O145 66.3(4) . .
O69 Nd5 O145 134.2(3) . .
O151 Nd5 O145 114.6(4) . .
O70 Nd5 O145 64.3(3) . .
O165 Nd5 O145 120.4(3) . .
O68 Nd5 O152 77.5(4) . .
O72 Nd5 O152 75.3(4) . .
O71 Nd5 O152 138.4(3) . .
O69 Nd5 O152 137.4(3) . .
O151 Nd5 O152 72.9(3) . .
O70 Nd5 O152 97.4(4) . .
O165 Nd5 O152 126.9(4) . .
O145 Nd5 O152 72.9(3) . .
O68 Nd5 Nd12 131.9(3) . .
O72 Nd5 Nd12 40.4(3) . .
O71 Nd5 Nd12 39.8(2) . .
O69 Nd5 Nd12 116.7(3) . .
O151 Nd5 Nd12 163.7(3) . .
O70 Nd5 Nd12 97.4(2) . .
O165 Nd5 Nd12 69.4(2) . .
O145 Nd5 Nd12 51.1(3) . .
O152 Nd5 Nd12 105.9(2) . .
O68 Nd5 Nd37 39.3(3) . .
O72 Nd5 Nd37 106.7(3) . .
O71 Nd5 Nd37 173.7(2) . .
O69 Nd5 Nd37 93.6(3) . .
O151 Nd5 Nd37 42.1(3) . .
O70 Nd5 Nd37 103.8(2) . .
O165 Nd5 Nd37 109.7(3) . .
O145 Nd5 Nd37 117.1(3) . .
O152 Nd5 Nd37 46.3(2) . .
Nd12 Nd5 Nd37 146.58(4) . .
O68 Nd5 Nd7 97.1(2) . .
O72 Nd5 Nd7 162.0(2) . .
O71 Nd5 Nd7 83.4(2) . .
O69 Nd5 Nd7 38.7(3) . .
O151 Nd5 Nd7 48.9(3) . .
O70 Nd5 Nd7 40.0(2) . .
O165 Nd5 Nd7 110.5(3) . .
O145 Nd5 Nd7 104.1(2) . .
O152 Nd5 Nd7 115.1(2) . .
Nd12 Nd5 Nd7 121.81(3) . .
Nd37 Nd5 Nd7 90.47(3) . .
O70 Nd6 O71 76.2(4) . .
O70 Nd6 O74 125.7(3) . .
O71 Nd6 O74 76.1(3) . .
O70 Nd6 O76 88.6(4) . .
O71 Nd6 O76 127.2(4) . .
O74 Nd6 O76 72.9(4) . .
O70 Nd6 O43 135.4(4) . .
O71 Nd6 O43 75.3(4) . .
O74 Nd6 O43 78.9(4) . .
O76 Nd6 O43 136.1(4) . .
O70 Nd6 O27 77.5(3) . .
O71 Nd6 O27 144.4(3) . .
O74 Nd6 O27 139.4(3) . .
O76 Nd6 O27 75.4(4) . .
O43 Nd6 O27 108.7(4) . .
O70 Nd6 O77 138.3(4) . .
O71 Nd6 O77 145.3(4) . .
O74 Nd6 O77 82.1(3) . .
O76 Nd6 O77 69.2(4) . .
O43 Nd6 O77 74.2(4) . .
O27 Nd6 O77 63.2(3) . .
O70 Nd6 O161 67.3(3) . .
O71 Nd6 O161 75.1(3) . .
O74 Nd6 O161 143.5(4) . .
O76 Nd6 O161 143.4(3) . .
O43 Nd6 O161 72.5(3) . .
O27 Nd6 O161 72.8(3) . .
O77 Nd6 O161 110.5(3) . .
O70 Nd6 O145 62.4(3) . .
O71 Nd6 O145 62.1(4) . .
O74 Nd6 O145 63.4(3) . .
O76 Nd6 O145 66.0(3) . .
O43 Nd6 O145 127.8(3) . .
O27 Nd6 O145 123.4(3) . .
O77 Nd6 O145 129.4(3) . .
O161 Nd6 O145 119.3(3) . .
O70 Nd6 Nd5 41.3(2) . .
O71 Nd6 Nd5 37.6(3) . .
O74 Nd6 Nd5 93.1(2) . .
O76 Nd6 Nd5 103.1(3) . .
O43 Nd6 Nd5 111.4(3) . .
O27 Nd6 Nd5 118.5(2) . .
O77 Nd6 Nd5 171.8(3) . .
O161 Nd6 Nd5 77.2(2) . .
O145 Nd6 Nd5 42.6(2) . .
O70 Nd6 Nd25 101.8(3) . .
O71 Nd6 Nd25 95.0(3) . .
O74 Nd6 Nd25 36.8(3) . .
O76 Nd6 Nd25 38.8(3) . .
O43 Nd6 Nd25 114.3(2) . .
O27 Nd6 Nd25 113.7(3) . .
O77 Nd6 Nd25 82.8(2) . .
O161 Nd6 Nd25 166.5(2) . .
O145 Nd6 Nd25 47.21(19) . .
Nd5 Nd6 Nd25 89.35(3) . .
O70 Nd6 Nd12 98.7(2) . .
O71 Nd6 Nd12 38.0(2) . .
O74 Nd6 Nd12 38.7(2) . .
O76 Nd6 Nd12 98.1(3) . .
O43 Nd6 Nd12 78.7(2) . .
O27 Nd6 Nd12 172.4(3) . .
O77 Nd6 Nd12 118.5(2) . .
O161 Nd6 Nd12 112.0(2) . .
O145 Nd6 Nd12 49.3(2) . .
Nd5 Nd6 Nd12 58.63(2) . .
Nd25 Nd6 Nd12 60.34(3) . .
O65 Nd7 O69 74.0(3) . .
O65 Nd7 O70 128.3(3) . .
O69 Nd7 O70 77.8(3) . .
O65 Nd7 O161 142.7(4) . .
O69 Nd7 O161 77.7(3) . .
O70 Nd7 O161 66.6(3) . .
O65 Nd7 O96 81.5(3) . .
O69 Nd7 O96 143.4(4) . .
O70 Nd7 O96 138.5(4) . .
O161 Nd7 O96 109.2(3) . .
O65 Nd7 O64 73.1(4) . .
O69 Nd7 O64 124.9(4) . .
O70 Nd7 O64 89.6(4) . .
O161 Nd7 O64 144.1(4) . .
O96 Nd7 O64 70.6(4) . .
O65 Nd7 O26 77.6(4) . .
O69 Nd7 O26 76.9(4) . .
O70 Nd7 O26 135.6(4) . .
O161 Nd7 O26 72.7(3) . .
O96 Nd7 O26 71.6(4) . .
O64 Nd7 O26 134.8(4) . .
O65 Nd7 O28 138.9(3) . .
O69 Nd7 O28 147.0(3) . .
O70 Nd7 O28 76.7(3) . .
O161 Nd7 O28 73.2(3) . .
O96 Nd7 O28 63.4(3) . .
O64 Nd7 O28 75.5(4) . .
O26 Nd7 O28 108.1(3) . .
O65 Nd7 O151 64.8(3) . .
O69 Nd7 O151 60.8(4) . .
O70 Nd7 O151 63.7(3) . .
O161 Nd7 O151 119.8(3) . .
O96 Nd7 O151 130.4(3) . .
O64 Nd7 O151 65.5(4) . .
O26 Nd7 O151 129.0(4) . .
O28 Nd7 O151 122.9(3) . .
O65 Nd7 Nd5 94.0(2) . .
O69 Nd7 Nd5 38.4(3) . .
O70 Nd7 Nd5 41.9(2) . .
O161 Nd7 Nd5 77.9(2) . .
O96 Nd7 Nd5 172.7(3) . .
O64 Nd7 Nd5 102.7(3) . .
O26 Nd7 Nd5 113.1(3) . .
O28 Nd7 Nd5 118.47(17) . .
O151 Nd7 Nd5 42.4(2) . .
O65 Nd7 Nd4 37.9(3) . .
O69 Nd7 Nd4 93.0(3) . .
O70 Nd7 Nd4 103.3(3) . .
O161 Nd7 Nd4 167.3(2) . .
O96 Nd7 Nd4 83.5(3) . .
O64 Nd7 Nd4 37.9(3) . .
O26 Nd7 Nd4 113.9(2) . .
O28 Nd7 Nd4 113.0(3) . .
O151 Nd7 Nd4 47.5(2) . .
Nd5 Nd7 Nd4 89.47(3) . .
O65 Nd7 Nd46 37.9(2) . .
O69 Nd7 Nd46 36.6(2) . .
O70 Nd7 Nd46 101.1(2) . .
O161 Nd7 Nd46 112.7(2) . .
O96 Nd7 Nd46 117.0(2) . .
O64 Nd7 Nd46 97.4(3) . .
O26 Nd7 Nd46 78.6(3) . .
O28 Nd7 Nd46 172.5(3) . .
O151 Nd7 Nd46 50.5(2) . .
Nd5 Nd7 Nd46 60.14(2) . .
Nd4 Nd7 Nd46 60.28(3) . .
O113 Nd8 O112 75.9(4) . .
O113 Nd8 O115 74.8(4) . .
O112 Nd8 O115 124.5(4) . .
O113 Nd8 O37 78.6(4) . .
O112 Nd8 O37 137.6(3) . .
O115 Nd8 O37 79.3(4) . .
O113 Nd8 O116 145.1(4) . .
O112 Nd8 O116 139.0(4) . .
O115 Nd8 O116 82.1(4) . .
O37 Nd8 O116 71.5(4) . .
O113 Nd8 O126 124.4(4) . 2_374
O112 Nd8 O126 86.3(4) . 2_374
O115 Nd8 O126 73.4(4) . 2_374
O37 Nd8 O126 136.2(4) . 2_374
O116 Nd8 O126 71.2(4) . 2_374
O113 Nd8 O32 145.0(3) . .
O112 Nd8 O32 77.9(4) . .
O115 Nd8 O32 140.0(4) . .
O37 Nd8 O32 106.8(4) . .
O116 Nd8 O32 63.8(3) . .
O126 Nd8 O32 76.2(4) 2_374 .
O113 Nd8 O164 76.1(4) . .
O112 Nd8 O164 69.1(4) . .
O115 Nd8 O164 142.5(3) . .
O37 Nd8 O164 72.2(3) . .
O116 Nd8 O164 110.4(4) . .
O126 Nd8 O164 143.8(3) 2_374 .
O32 Nd8 O164 73.1(3) . .
O113 Nd8 O142 59.7(4) . .
O112 Nd8 O142 61.4(3) . .
O115 Nd8 O142 63.2(4) . .
O37 Nd8 O142 128.9(4) . .
O116 Nd8 O142 130.2(3) . .
O126 Nd8 O142 65.5(4) 2_374 .
O32 Nd8 O142 124.3(3) . .
O164 Nd8 O142 118.9(3) . .
O113 Nd8 Nd30 36.9(3) . .
O112 Nd8 Nd30 40.9(3) . .
O115 Nd8 Nd30 93.0(3) . .
O37 Nd8 Nd30 113.5(3) . .
O116 Nd8 Nd30 172.3(3) . .
O126 Nd8 Nd30 101.7(3) 2_374 .
O32 Nd8 Nd30 118.3(2) . .
O164 Nd8 Nd30 77.1(3) . .
O142 Nd8 Nd30 42.1(2) . .
O113 Nd8 Nd18 93.2(3) . 2_374
O112 Nd8 Nd18 100.2(3) . 2_374
O115 Nd8 Nd18 37.2(3) . 2_374
O37 Nd8 Nd18 114.6(3) . 2_374
O116 Nd8 Nd18 83.4(3) . 2_374
O126 Nd8 Nd18 38.6(3) 2_374 2_374
O32 Nd8 Nd18 114.2(2) . 2_374
O164 Nd8 Nd18 166.2(3) . 2_374
O142 Nd8 Nd18 47.3(2) . 2_374
Nd30 Nd8 Nd18 89.10(3) . 2_374
O113 Nd8 Nd36 37.3(2) . .
O112 Nd8 Nd36 98.7(3) . .
O115 Nd8 Nd36 37.8(3) . .
O37 Nd8 Nd36 79.9(3) . .
O116 Nd8 Nd36 117.5(2) . .
O126 Nd8 Nd36 97.6(3) 2_374 .
O32 Nd8 Nd36 173.0(2) . .
O164 Nd8 Nd36 111.7(2) . .
O142 Nd8 Nd36 49.1(2) . .
Nd30 Nd8 Nd36 59.39(3) . .
Nd18 Nd8 Nd36 60.06(3) 2_374 .
O82 Nd9 O83 78.2(4) . .
O82 Nd9 O47 76.7(4) . .
O83 Nd9 O47 137.2(4) . .
O82 Nd9 O80 127.7(4) . .
O83 Nd9 O80 87.1(4) . .
O47 Nd9 O80 135.5(4) . .
O82 Nd9 O81 75.5(4) . .
O83 Nd9 O81 127.6(4) . .
O47 Nd9 O81 77.9(4) . .
O80 Nd9 O81 74.8(4) . .
O82 Nd9 O154 76.6(3) . .
O83 Nd9 O154 67.1(4) . .
O47 Nd9 O154 73.6(4) . .
O80 Nd9 O154 141.3(4) . .
O81 Nd9 O154 143.8(4) . .
O82 Nd9 O79 142.5(4) . .
O83 Nd9 O79 139.0(4) . .
O47 Nd9 O79 70.3(4) . .
O80 Nd9 O79 70.9(4) . .
O81 Nd9 O79 80.5(4) . .
O154 Nd9 O79 109.6(4) . .
O82 Nd9 O41 145.0(3) . .
O83 Nd9 O41 76.9(3) . .
O47 Nd9 O41 106.4(4) . .
O80 Nd9 O41 75.1(3) . .
O81 Nd9 O41 139.5(3) . .
O154 Nd9 O41 71.3(3) . .
O79 Nd9 O41 64.4(3) . .
O82 Nd9 O144 61.8(4) . .
O83 Nd9 O144 62.6(4) . .
O47 Nd9 O144 129.3(4) . .
O80 Nd9 O144 66.8(4) . .
O81 Nd9 O144 65.0(4) . .
O154 Nd9 O144 119.1(4) . .
O79 Nd9 O144 130.7(4) . .
O41 Nd9 O144 124.3(4) . .
O82 Nd9 Nd32 38.7(3) . .
O83 Nd9 Nd32 41.8(2) . .
O47 Nd9 Nd32 113.5(3) . .
O80 Nd9 Nd32 103.3(3) . .
O81 Nd9 Nd32 94.9(3) . .
O154 Nd9 Nd32 76.9(3) . .
O79 Nd9 Nd32 173.3(3) . .
O41 Nd9 Nd32 118.1(2) . .
O144 Nd9 Nd32 42.7(3) . .
O82 Nd9 Nd17 94.8(3) . .
O83 Nd9 Nd17 102.5(3) . .
O47 Nd9 Nd17 113.7(3) . .
O80 Nd9 Nd17 39.9(2) . .
O81 Nd9 Nd17 37.5(3) . .
O154 Nd9 Nd17 167.5(3) . .
O79 Nd9 Nd17 82.8(3) . .
O41 Nd9 Nd17 114.3(2) . .
O144 Nd9 Nd17 48.3(3) . .
Nd32 Nd9 Nd17 90.64(3) . .
O82 Nd9 Nd35 37.5(3) . .
O83 Nd9 Nd35 100.1(2) . .
O47 Nd9 Nd35 79.8(3) . .
O80 Nd9 Nd35 99.1(2) . .
O81 Nd9 Nd35 38.8(2) . .
O154 Nd9 Nd35 113.1(2) . .
O79 Nd9 Nd35 117.0(3) . .
O41 Nd9 Nd35 173.5(2) . .
O144 Nd9 Nd35 49.6(3) . .
Nd32 Nd9 Nd35 59.80(3) . .
Nd17 Nd9 Nd35 60.42(3) . .
O99 Nd10 O125 78.7(4) . .
O99 Nd10 O109 129.3(4) . .
O125 Nd10 O109 75.1(4) . .
O99 Nd10 O108 87.4(4) . .
O125 Nd10 O108 126.0(4) . .
O109 Nd10 O108 74.7(4) . .
O99 Nd10 O20 137.5(4) . .
O125 Nd10 O20 77.1(4) . .
O109 Nd10 O20 76.2(4) . .
O108 Nd10 O20 135.0(4) . .
O99 Nd10 O158 67.1(4) . .
O125 Nd10 O158 76.2(4) . .
O109 Nd10 O158 142.0(4) . .
O108 Nd10 O158 143.3(4) . .
O20 Nd10 O158 73.5(4) . .
O99 Nd10 O16 75.8(4) . .
O125 Nd10 O16 144.9(3) . .
O109 Nd10 O16 140.1(4) . .
O108 Nd10 O16 76.6(4) . .
O20 Nd10 O16 106.7(3) . .
O158 Nd10 O16 71.9(4) . .
O99 Nd10 O110 137.2(4) . .
O125 Nd10 O110 143.6(3) . .
O109 Nd10 O110 81.5(4) . .
O108 Nd10 O110 71.7(4) . .
O20 Nd10 O110 70.5(4) . .
O158 Nd10 O110 108.9(4) . .
O16 Nd10 O110 63.4(3) . .
O99 Nd10 O148 62.2(3) . .
O125 Nd10 O148 61.3(3) . .
O109 Nd10 O148 67.2(3) . .
O108 Nd10 O148 66.1(4) . .
O20 Nd10 O148 129.7(4) . .
O158 Nd10 O148 117.9(4) . .
O16 Nd10 O148 123.5(3) . .
O110 Nd10 O148 132.4(3) . .
O99 Nd10 Nd2 42.3(3) . .
O125 Nd10 Nd2 38.5(2) . .
O109 Nd10 Nd2 95.6(3) . .
O108 Nd10 Nd2 102.9(3) . .
O20 Nd10 Nd2 113.6(3) . .
O158 Nd10 Nd2 76.3(3) . .
O16 Nd10 Nd2 117.6(2) . .
O110 Nd10 Nd2 174.4(2) . .
O148 Nd10 Nd2 42.1(2) . .
O99 Nd10 Nd13 102.6(3) . .
O125 Nd10 Nd13 94.7(2) . .
O109 Nd10 Nd13 39.3(2) . .
O108 Nd10 Nd13 38.0(3) . .
O20 Nd10 Nd13 113.8(3) . .
O158 Nd10 Nd13 167.1(3) . .
O16 Nd10 Nd13 114.0(2) . .
O110 Nd10 Nd13 83.8(2) . .
O148 Nd10 Nd13 49.2(2) . .
Nd2 Nd10 Nd13 90.90(3) . .
O99 Nd10 Nd26 101.2(3) . .
O125 Nd10 Nd26 37.8(2) . .
O109 Nd10 Nd26 38.3(3) . .
O108 Nd10 Nd26 97.4(3) . .
O20 Nd10 Nd26 79.6(3) . .
O158 Nd10 Nd26 112.7(3) . .
O16 Nd10 Nd26 173.3(2) . .
O110 Nd10 Nd26 117.9(2) . .
O148 Nd10 Nd26 50.4(2) . .
Nd2 Nd10 Nd26 60.45(3) . .
Nd13 Nd10 Nd26 60.45(3) . .
O94 Nd11 O93 75.9(4) . .
O94 Nd11 O14 78.5(4) . .
O93 Nd11 O14 77.5(4) . .
O94 Nd11 O99 128.3(4) . .
O93 Nd11 O99 77.3(4) . .
O14 Nd11 O99 135.9(4) . .
O94 Nd11 O95 74.0(4) . .
O93 Nd11 O95 127.0(4) . .
O14 Nd11 O95 135.2(4) . .
O99 Nd11 O95 88.6(4) . .
O94 Nd11 O158 142.5(4) . .
O93 Nd11 O158 74.5(4) . .
O14 Nd11 O158 73.0(4) . .
O99 Nd11 O158 65.7(3) . .
O95 Nd11 O158 143.3(4) . .
O94 Nd11 O97 83.2(4) . .
O93 Nd11 O97 144.7(4) . .
O14 Nd11 O97 70.6(4) . .
O99 Nd11 O97 137.2(4) . .
O95 Nd11 O97 71.7(3) . .
O158 Nd11 O97 109.0(4) . .
O94 Nd11 O15 139.5(3) . .
O93 Nd11 O15 144.6(4) . .
O14 Nd11 O15 106.5(3) . .
O99 Nd11 O15 76.4(4) . .
O95 Nd11 O15 75.5(4) . .
O158 Nd11 O15 73.3(4) . .
O97 Nd11 O15 62.2(4) . .
O94 Nd11 O149 65.6(4) . .
O93 Nd11 O149 62.8(3) . .
O14 Nd11 O149 131.1(4) . .
O99 Nd11 O149 62.9(4) . .
O95 Nd11 O149 65.3(3) . .
O158 Nd11 O149 118.1(3) . .
O97 Nd11 O149 132.0(3) . .
O15 Nd11 O149 122.5(3) . .
O94 Nd11 Nd23 37.7(3) . .
O93 Nd11 Nd23 95.1(3) . .
O14 Nd11 Nd23 114.3(3) . .
O99 Nd11 Nd23 103.4(2) . .
O95 Nd11 Nd23 38.8(3) . .
O158 Nd11 Nd23 166.1(3) . .
O97 Nd11 Nd23 84.8(2) . .
O15 Nd11 Nd23 113.73(18) . .
O149 Nd11 Nd23 48.1(2) . .
O94 Nd11 Nd2 93.7(3) . .
O93 Nd11 Nd2 37.7(3) . .
O14 Nd11 Nd2 113.6(3) . .
O99 Nd11 Nd2 42.6(3) . .
O95 Nd11 Nd2 102.8(2) . .
O158 Nd11 Nd2 76.4(3) . .
O97 Nd11 Nd2 174.2(2) . .
O15 Nd11 Nd2 118.8(2) . .
O149 Nd11 Nd2 42.3(2) . .
Nd23 Nd11 Nd2 89.73(3) . .
O94 Nd11 Nd43 38.5(3) . .
O93 Nd11 Nd43 38.0(3) . .
O14 Nd11 Nd43 79.9(3) . .
O99 Nd11 Nd43 100.8(3) . .
O95 Nd11 Nd43 98.5(3) . .
O158 Nd11 Nd43 111.3(3) . .
O97 Nd11 Nd43 119.1(3) . .
O15 Nd11 Nd43 173.24(17) . .
O149 Nd11 Nd43 51.2(3) . .
Nd23 Nd11 Nd43 60.68(3) . .
Nd2 Nd11 Nd43 59.17(3) . .
O73 Nd12 O166 140.5(4) . .
O73 Nd12 O71 119.0(4) . .
O166 Nd12 O71 75.5(4) . .
O73 Nd12 O4W 144.0(4) . .
O166 Nd12 O4W 73.9(4) . .
O71 Nd12 O4W 71.9(4) . .
O73 Nd12 O74 73.2(4) . .
O166 Nd12 O74 143.8(4) . .
O71 Nd12 O74 74.4(3) . .
O4W Nd12 O74 78.1(4) . .
O73 Nd12 O3W 76.9(4) . .
O166 Nd12 O3W 75.2(4) . .
O71 Nd12 O3W 147.0(4) . .
O4W Nd12 O3W 113.5(4) . .
O74 Nd12 O3W 138.2(3) . .
O73 Nd12 O72 75.4(4) . .
O166 Nd12 O72 72.4(4) . .
O71 Nd12 O72 77.8(3) . .
O4W Nd12 O72 139.1(3) . .
O74 Nd12 O72 119.4(4) . .
O3W Nd12 O72 79.2(4) . .
O73 Nd12 O21W 74.5(4) . .
O166 Nd12 O21W 121.9(4) . .
O71 Nd12 O21W 136.7(4) . .
O4W Nd12 O21W 76.0(4) . .
O74 Nd12 O21W 71.2(3) . .
O3W Nd12 O21W 73.2(4) . .
O72 Nd12 O21W 142.9(4) . .
O73 Nd12 O145 58.7(3) . .
O166 Nd12 O145 117.7(3) . .
O71 Nd12 O145 60.5(4) . .
O4W Nd12 O145 123.5(3) . .
O74 Nd12 O145 61.8(3) . .
O3W Nd12 O145 123.0(4) . .
O72 Nd12 O145 57.6(3) . .
O21W Nd12 O145 120.3(3) . .
O73 Nd12 Nd5 94.3(3) . .
O166 Nd12 Nd5 74.5(3) . .
O71 Nd12 Nd5 39.3(3) . .
O4W Nd12 Nd5 109.1(2) . .
O74 Nd12 Nd5 94.1(2) . .
O3W Nd12 Nd5 116.8(3) . .
O72 Nd12 Nd5 39.1(2) . .
O21W Nd12 Nd5 163.4(3) . .
O145 Nd12 Nd5 43.43(19) . .
O73 Nd12 Nd19 37.5(2) . .
O166 Nd12 Nd19 109.9(3) . .
O71 Nd12 Nd19 95.7(3) . .
O4W Nd12 Nd19 166.1(3) . .
O74 Nd12 Nd19 92.7(3) . .
O3W Nd12 Nd19 80.4(3) . .
O72 Nd12 Nd19 38.7(3) . .
O21W Nd12 Nd19 111.1(3) . .
O145 Nd12 Nd19 42.7(2) . .
Nd5 Nd12 Nd19 60.76(3) . .
O73 Nd12 Nd6 93.4(3) . .
O166 Nd12 Nd6 111.9(2) . .
O71 Nd12 Nd6 37.2(3) . .
O4W Nd12 Nd6 76.0(3) . .
O74 Nd12 Nd6 37.7(2) . .
O3W Nd12 Nd6 169.9(3) . .
O72 Nd12 Nd6 95.9(2) . .
O21W Nd12 Nd6 107.1(2) . .
O145 Nd12 Nd6 47.7(2) . .
Nd5 Nd12 Nd6 60.52(2) . .
Nd19 Nd12 Nd6 90.27(3) . .
O123 Nd13 O108 125.6(4) . .
O123 Nd13 O111 77.5(4) . .
O108 Nd13 O111 87.1(4) . .
O123 Nd13 O109 73.8(4) . .
O108 Nd13 O109 75.5(4) . .
O111 Nd13 O109 127.2(4) . .
O123 Nd13 O107 144.2(3) . .
O108 Nd13 O107 70.9(4) . .
O111 Nd13 O107 138.1(4) . .
O109 Nd13 O107 82.2(4) . .
O123 Nd13 O31 146.3(3) . .
O108 Nd13 O31 76.1(4) . .
O111 Nd13 O31 78.6(4) . .
O109 Nd13 O31 139.9(4) . .
O107 Nd13 O31 61.9(3) . .
O123 Nd13 O163 76.8(4) . .
O108 Nd13 O163 142.7(4) . .
O111 Nd13 O163 67.8(3) . .
O109 Nd13 O163 141.6(3) . .
O107 Nd13 O163 109.5(4) . .
O31 Nd13 O163 72.3(4) . .
O123 Nd13 O34 75.7(4) . .
O108 Nd13 O34 136.1(4) . .
O111 Nd13 O34 136.8(4) . .
O109 Nd13 O34 75.8(4) . .
O107 Nd13 O34 72.9(4) . .
O31 Nd13 O34 107.4(4) . .
O163 Nd13 O34 73.5(3) . .
O123 Nd13 O148 61.6(3) . .
O108 Nd13 O148 64.9(4) . .
O111 Nd13 O148 62.8(3) . .
O109 Nd13 O148 64.6(3) . .
O107 Nd13 O148 129.6(3) . .
O31 Nd13 O148 125.0(3) . .
O163 Nd13 O148 120.2(3) . .
O34 Nd13 O148 127.5(4) . .
O123 Nd13 Nd16 38.2(2) . .
O108 Nd13 Nd16 102.0(3) . .
O111 Nd13 Nd16 41.6(3) . .
O109 Nd13 Nd16 93.5(3) . .
O107 Nd13 Nd16 172.4(2) . .
O31 Nd13 Nd16 119.8(2) . .
O163 Nd13 Nd16 77.7(3) . .
O34 Nd13 Nd16 112.2(3) . .
O148 Nd13 Nd16 42.90(19) . .
O123 Nd13 Nd10 92.9(2) . .
O108 Nd13 Nd10 39.6(3) . .
O111 Nd13 Nd10 101.6(3) . .
O109 Nd13 Nd10 38.5(2) . .
O107 Nd13 Nd10 84.0(2) . .
O31 Nd13 Nd10 115.0(2) . .
O163 Nd13 Nd10 166.5(3) . .
O34 Nd13 Nd10 112.9(3) . .
O148 Nd13 Nd10 46.35(18) . .
Nd16 Nd13 Nd10 88.78(3) . .
O123 Nd13 Nd26 36.2(2) . .
O108 Nd13 Nd26 98.8(3) . .
O111 Nd13 Nd26 99.3(3) . .
O109 Nd13 Nd26 38.4(3) . .
O107 Nd13 Nd26 118.6(2) . .
O31 Nd13 Nd26 174.5(3) . .
O163 Nd13 Nd26 111.7(3) . .
O34 Nd13 Nd26 77.6(3) . .
O148 Nd13 Nd26 50.0(2) . .
Nd16 Nd13 Nd26 58.81(3) . .
Nd10 Nd13 Nd26 60.29(3) . .
O88 Nd14 O85 118.1(4) . .
O88 Nd14 O87 75.9(3) . .
O85 Nd14 O87 73.6(3) . .
O88 Nd14 O89 76.0(3) . .
O85 Nd14 O89 73.9(4) . .
O87 Nd14 O89 118.8(4) . .
O88 Nd14 O2W 141.8(4) . .
O85 Nd14 O2W 74.3(4) . .
O87 Nd14 O2W 139.9(4) . .
O89 Nd14 O2W 73.6(4) . .
O88 Nd14 O5W 75.5(4) . .
O85 Nd14 O5W 141.0(4) . .
O87 Nd14 O5W 143.6(4) . .
O89 Nd14 O5W 75.0(4) . .
O2W Nd14 O5W 74.8(4) . .
O88 Nd14 O45W 140.9(4) . .
O85 Nd14 O45W 76.9(4) . .
O87 Nd14 O45W 74.6(4) . .
O89 Nd14 O45W 141.7(4) . .
O2W Nd14 O45W 75.1(4) . .
O5W Nd14 O45W 116.9(5) . .
O88 Nd14 O32W 75.3(5) . .
O85 Nd14 O32W 143.1(5) . .
O87 Nd14 O32W 77.5(5) . .
O89 Nd14 O32W 141.7(5) . .
O2W Nd14 O32W 117.8(5) . .
O5W Nd14 O32W 73.7(5) . .
O45W Nd14 O32W 73.7(5) . .
O88 Nd14 O143 58.9(4) . .
O85 Nd14 O143 59.3(3) . .
O87 Nd14 O143 56.4(4) . .
O89 Nd14 O143 62.5(3) . .
O2W Nd14 O143 122.3(4) . .
O5W Nd14 O143 122.8(4) . .
O45W Nd14 O143 120.3(4) . .
O32W Nd14 O143 119.9(4) . .
O88 Nd14 Nd51 37.4(3) . .
O85 Nd14 Nd51 93.1(2) . .
O87 Nd14 Nd51 39.2(2) . .
O89 Nd14 Nd51 93.7(2) . .
O2W Nd14 Nd51 164.1(3) . .
O5W Nd14 Nd51 111.9(3) . .
O45W Nd14 Nd51 112.1(3) . .
O32W Nd14 Nd51 78.1(4) . .
O143 Nd14 Nd51 41.8(2) . .
O88 Nd14 Nd45 93.4(3) . .
O85 Nd14 Nd45 37.4(2) . .
O87 Nd14 Nd45 37.0(3) . .
O89 Nd14 Nd45 93.0(3) . .
O2W Nd14 Nd45 110.6(3) . .
O5W Nd14 Nd45 165.2(3) . .
O45W Nd14 Nd45 77.9(3) . .
O32W Nd14 Nd45 113.5(4) . .
O143 Nd14 Nd45 42.5(2) . .
Nd51 Nd14 Nd45 59.44(3) . .
O88 Nd14 Nd27 38.1(3) . .
O85 Nd14 Nd27 93.5(3) . .
O87 Nd14 Nd27 94.9(3) . .
O89 Nd14 Nd27 38.3(2) . .
O2W Nd14 Nd27 110.5(3) . .
O5W Nd14 Nd27 75.8(3) . .
O45W Nd14 Nd27 167.4(3) . .
O32W Nd14 Nd27 111.5(4) . .
O143 Nd14 Nd27 47.1(2) . .
Nd51 Nd14 Nd27 59.59(3) . .
Nd45 Nd14 Nd27 89.44(3) . .
O60 Nd15 O61 74.6(3) . .
O60 Nd15 O98 128.5(4) . .
O61 Nd15 O98 78.7(4) . .
O60 Nd15 O97 80.8(4) . .
O61 Nd15 O97 143.5(4) . .
O98 Nd15 O97 137.6(4) . .
O60 Nd15 O63 73.9(4) . .
O61 Nd15 O63 125.6(4) . .
O98 Nd15 O63 87.9(4) . .
O97 Nd15 O63 70.3(4) . .
O60 Nd15 O13 77.2(4) . .
O61 Nd15 O13 77.3(4) . .
O98 Nd15 O13 137.3(4) . .
O97 Nd15 O13 71.3(4) . .
O63 Nd15 O13 134.7(4) . .
O60 Nd15 O159 141.8(3) . .
O61 Nd15 O159 76.9(3) . .
O98 Nd15 O159 68.4(4) . .
O97 Nd15 O159 109.3(4) . .
O63 Nd15 O159 144.3(4) . .
O13 Nd15 O159 72.1(4) . .
O60 Nd15 O15 138.4(3) . .
O61 Nd15 O15 147.0(3) . .
O98 Nd15 O15 76.2(3) . .
O97 Nd15 O15 63.3(3) . .
O63 Nd15 O15 74.5(3) . .
O13 Nd15 O15 108.0(3) . .
O159 Nd15 O15 74.1(3) . .
O60 Nd15 O146 65.7(4) . .
O61 Nd15 O146 61.0(3) . .
O98 Nd15 O146 62.9(4) . .
O97 Nd15 O146 130.4(4) . .
O63 Nd15 O146 66.0(3) . .
O13 Nd15 O146 129.4(3) . .
O159 Nd15 O146 119.7(4) . .
O15 Nd15 O146 122.6(3) . .
O60 Nd15 Nd29 94.2(3) . .
O61 Nd15 Nd29 38.3(3) . .
O98 Nd15 Nd29 42.8(2) . .
O97 Nd15 Nd29 172.2(3) . .
O63 Nd15 Nd29 102.6(3) . .
O13 Nd15 Nd29 113.7(2) . .
O159 Nd15 Nd29 78.3(3) . .
O15 Nd15 Nd29 118.7(2) . .
O146 Nd15 Nd29 41.8(2) . .
O60 Nd15 Nd33 38.0(3) . .
O61 Nd15 Nd33 93.5(2) . .
O98 Nd15 Nd33 102.6(3) . .
O97 Nd15 Nd33 82.8(3) . .
O63 Nd15 Nd33 38.6(2) . .
O13 Nd15 Nd33 113.5(2) . .
O159 Nd15 Nd33 167.8(3) . .
O15 Nd15 Nd33 112.6(2) . .
O146 Nd15 Nd33 48.2(2) . .
Nd29 Nd15 Nd33 89.49(3) . .
O60 Nd15 Nd40 38.4(2) . .
O61 Nd15 Nd40 36.9(2) . .
O98 Nd15 Nd40 101.0(3) . .
O97 Nd15 Nd40 117.2(3) . .
O63 Nd15 Nd40 97.7(2) . .
O13 Nd15 Nd40 79.4(2) . .
O159 Nd15 Nd40 112.3(2) . .
O15 Nd15 Nd40 171.7(2) . .
O146 Nd15 Nd40 50.1(2) . .
Nd29 Nd15 Nd40 59.49(3) . .
Nd33 Nd15 Nd40 60.08(3) . .
O120 Nd16 O124 101.8(4) . .
O120 Nd16 O123 141.7(4) . .
O124 Nd16 O123 77.3(4) . .
O120 Nd16 O122 76.3(4) . .
O124 Nd16 O122 142.4(3) . .
O123 Nd16 O122 81.9(3) . .
O120 Nd16 O111 127.1(4) . .
O124 Nd16 O111 127.8(3) . .
O123 Nd16 O111 74.8(4) . .
O122 Nd16 O111 74.6(4) . .
O120 Nd16 O141 62.5(4) . .
O124 Nd16 O141 148.8(4) . .
O123 Nd16 O141 132.3(4) . .
O122 Nd16 O141 63.8(3) . .
O111 Nd16 O141 65.1(4) . .
O120 Nd16 O39 73.3(3) . .
O124 Nd16 O39 69.3(3) . .
O123 Nd16 O39 70.7(3) . .
O122 Nd16 O39 74.5(3) . .
O111 Nd16 O39 136.1(3) . .
O141 Nd16 O39 124.2(3) . .
O120 Nd16 O148 147.1(4) . .
O124 Nd16 O148 62.4(4) . .
O123 Nd16 O148 66.6(3) . .
O122 Nd16 O148 134.4(4) . .
O111 Nd16 O148 66.1(3) . .
O141 Nd16 O148 115.1(4) . .
O39 Nd16 O148 120.4(3) . .
O120 Nd16 O147 75.1(4) . .
O124 Nd16 O147 77.1(3) . .
O123 Nd16 O147 139.0(3) . .
O122 Nd16 O147 135.4(3) . .
O111 Nd16 O147 96.8(4) . .
O141 Nd16 O147 72.9(3) . .
O39 Nd16 O147 127.0(4) . .
O148 Nd16 O147 73.3(3) . .
O120 Nd16 Nd26 133.2(3) . .
O124 Nd16 Nd26 39.5(3) . .
O123 Nd16 Nd26 38.2(3) . .
O122 Nd16 Nd26 116.6(2) . .
O111 Nd16 Nd26 99.4(2) . .
O141 Nd16 Nd26 164.3(3) . .
O39 Nd16 Nd26 68.48(18) . .
O148 Nd16 Nd26 52.2(2) . .
O147 Nd16 Nd26 107.9(2) . .
O120 Nd16 Nd2 107.4(3) . .
O124 Nd16 Nd2 38.0(2) . .
O123 Nd16 Nd2 95.1(2) . .
O122 Nd16 Nd2 176.3(3) . .
O111 Nd16 Nd2 102.5(2) . .
O141 Nd16 Nd2 117.3(3) . .
O39 Nd16 Nd2 106.8(2) . .
O148 Nd16 Nd2 41.9(3) . .
O147 Nd16 Nd2 46.7(2) . .
Nd26 Nd16 Nd2 61.29(3) . .
O120 Nd16 Nd13 160.3(3) . .
O124 Nd16 Nd13 96.8(3) . .
O123 Nd16 Nd13 37.9(3) . .
O122 Nd16 Nd13 85.1(3) . .
O111 Nd16 Nd13 39.1(2) . .
O141 Nd16 Nd13 103.6(3) . .
O39 Nd16 Nd13 108.0(2) . .
O148 Nd16 Nd13 49.8(3) . .
O147 Nd16 Nd13 115.8(3) . .
Nd26 Nd16 Nd13 61.45(3) . .
Nd2 Nd16 Nd13 91.17(3) . .
O132 Nd17 O81 74.0(4) 2_374 .
O132 Nd17 O133 77.0(4) 2_374 2_374
O81 Nd17 O133 127.8(4) . 2_374
O132 Nd17 O45 77.9(4) 2_374 .
O81 Nd17 O45 76.6(4) . .
O133 Nd17 O45 136.8(4) 2_374 .
O132 Nd17 O17 147.0(5) 2_374 .
O81 Nd17 O17 138.9(4) . .
O133 Nd17 O17 78.4(4) 2_374 .
O45 Nd17 O17 106.6(4) . .
O132 Nd17 O80 125.1(4) 2_374 .
O81 Nd17 O80 75.5(4) . .
O133 Nd17 O80 87.4(4) 2_374 .
O45 Nd17 O80 135.7(4) . .
O17 Nd17 O80 75.0(4) . .
O132 Nd17 O75 144.1(4) 2_374 .
O81 Nd17 O75 81.3(4) . .
O133 Nd17 O75 138.7(3) 2_374 .
O45 Nd17 O75 71.3(4) . .
O17 Nd17 O75 62.4(4) . .
O80 Nd17 O75 71.0(4) . .
O132 Nd17 O155 76.1(4) 2_374 2_374
O81 Nd17 O155 141.2(4) . 2_374
O133 Nd17 O155 66.7(4) 2_374 2_374
O45 Nd17 O155 73.5(4) . 2_374
O17 Nd17 O155 74.2(4) . 2_374
O80 Nd17 O155 143.0(4) . 2_374
O75 Nd17 O155 111.0(4) . 2_374
O132 Nd17 O144 59.7(4) 2_374 .
O81 Nd17 O144 65.8(4) . .
O133 Nd17 O144 62.2(4) 2_374 .
O45 Nd17 O144 128.8(4) . .
O17 Nd17 O144 124.6(4) . .
O80 Nd17 O144 66.4(3) . .
O75 Nd17 O144 131.1(4) . .
O155 Nd17 O144 117.4(4) 2_374 .
O132 Nd17 Nd31 37.3(4) 2_374 2_374
O81 Nd17 Nd31 93.5(3) . 2_374
O133 Nd17 Nd31 42.1(2) 2_374 2_374
O45 Nd17 Nd31 113.3(3) . 2_374
O17 Nd17 Nd31 120.2(3) . 2_374
O80 Nd17 Nd31 102.1(3) . 2_374
O75 Nd17 Nd31 172.2(2) . 2_374
O155 Nd17 Nd31 76.6(3) 2_374 2_374
O144 Nd17 Nd31 41.2(3) . 2_374
O132 Nd17 Nd9 93.0(3) 2_374 .
O81 Nd17 Nd9 38.9(3) . .
O133 Nd17 Nd9 102.2(2) 2_374 .
O45 Nd17 Nd9 113.7(3) . .
O17 Nd17 Nd9 113.5(3) . .
O80 Nd17 Nd9 39.3(2) . .
O75 Nd17 Nd9 83.3(2) . .
O155 Nd17 Nd9 165.7(3) 2_374 .
O144 Nd17 Nd9 48.3(3) . .
Nd31 Nd17 Nd9 89.06(3) 2_374 .
O132 Nd17 Nd35 36.5(3) 2_374 .
O81 Nd17 Nd35 38.3(3) . .
O133 Nd17 Nd35 99.5(2) 2_374 .
O45 Nd17 Nd35 79.5(3) . .
O17 Nd17 Nd35 173.1(3) . .
O80 Nd17 Nd35 98.4(2) . .
O75 Nd17 Nd35 117.7(3) . .
O155 Nd17 Nd35 111.2(2) 2_374 .
O144 Nd17 Nd35 49.5(3) . .
Nd31 Nd17 Nd35 58.68(3) 2_374 .
Nd9 Nd17 Nd35 60.26(3) . .
O115 Nd18 O126 74.9(4) 2_374 .
O115 Nd18 O130 75.2(4) 2_374 2_374
O126 Nd18 O130 128.3(4) . 2_374
O115 Nd18 O66 127.8(4) 2_374 .
O126 Nd18 O66 87.3(4) . .
O130 Nd18 O66 79.1(4) 2_374 .
O115 Nd18 O12 139.0(4) 2_374 .
O126 Nd18 O12 74.2(3) . .
O130 Nd18 O12 145.8(4) 2_374 .
O66 Nd18 O12 76.6(3) . .
O115 Nd18 O7 77.0(4) 2_374 .
O126 Nd18 O7 136.0(5) . .
O130 Nd18 O7 74.2(4) 2_374 .
O66 Nd18 O7 136.6(4) . .
O12 Nd18 O7 108.8(3) . .
O115 Nd18 O156 142.0(4) 2_374 .
O126 Nd18 O156 143.1(4) . .
O130 Nd18 O156 75.1(4) 2_374 .
O66 Nd18 O156 67.8(3) . .
O12 Nd18 O156 73.7(4) . .
O7 Nd18 O156 72.5(4) . .
O115 Nd18 O134 81.8(4) 2_374 2_374
O126 Nd18 O134 70.4(4) . 2_374
O130 Nd18 O134 143.1(4) 2_374 2_374
O66 Nd18 O134 137.4(4) . 2_374
O12 Nd18 O134 62.8(3) . 2_374
O7 Nd18 O134 72.8(4) . 2_374
O156 Nd18 O134 109.5(4) . 2_374
O115 Nd18 O142 64.3(4) 2_374 2_374
O126 Nd18 O142 66.8(4) . 2_374
O130 Nd18 O142 62.4(3) 2_374 2_374
O66 Nd18 O142 63.6(3) . 2_374
O12 Nd18 O142 124.2(3) . 2_374
O7 Nd18 O142 127.1(4) . 2_374
O156 Nd18 O142 119.5(4) . 2_374
O134 Nd18 O142 130.5(4) 2_374 2_374
O115 Nd18 Nd37 93.9(3) 2_374 .
O126 Nd18 Nd37 103.4(3) . .
O130 Nd18 Nd37 39.0(2) 2_374 .
O66 Nd18 Nd37 42.8(3) . .
O12 Nd18 Nd37 119.0(2) . .
O7 Nd18 Nd37 111.7(3) . .
O156 Nd18 Nd37 77.2(3) . .
O134 Nd18 Nd37 173.1(2) 2_374 .
O142 Nd18 Nd37 42.6(3) 2_374 .
O115 Nd18 Nd8 37.7(2) 2_374 2_374
O126 Nd18 Nd8 39.6(3) . 2_374
O130 Nd18 Nd8 95.5(3) 2_374 2_374
O66 Nd18 Nd8 103.0(2) . 2_374
O12 Nd18 Nd8 113.1(2) . 2_374
O7 Nd18 Nd8 113.0(3) . 2_374
O156 Nd18 Nd8 167.7(3) . 2_374
O134 Nd18 Nd8 82.8(2) 2_374 2_374
O142 Nd18 Nd8 48.2(3) 2_374 2_374
Nd37 Nd18 Nd8 90.50(3) . 2_374
O115 Nd18 Nd36 37.9(3) 2_374 2_374
O126 Nd18 Nd36 98.8(3) . 2_374
O130 Nd18 Nd36 38.1(3) 2_374 2_374
O66 Nd18 Nd36 101.1(2) . 2_374
O12 Nd18 Nd36 172.6(2) . 2_374
O7 Nd18 Nd36 77.8(3) . 2_374
O156 Nd18 Nd36 112.1(3) . 2_374
O134 Nd18 Nd36 117.6(3) 2_374 2_374
O142 Nd18 Nd36 49.4(2) 2_374 2_374
Nd37 Nd18 Nd36 59.70(3) . 2_374
Nd8 Nd18 Nd36 60.39(3) 2_374 2_374
O73 Nd19 O129 82.9(4) . .
O73 Nd19 O128 141.8(4) . .
O129 Nd19 O128 77.3(4) . .
O73 Nd19 O72 76.5(4) . .
O129 Nd19 O72 141.0(4) . .
O128 Nd19 O72 99.2(4) . .
O73 Nd19 O139 135.4(4) . .
O129 Nd19 O139 66.9(4) . .
O128 Nd19 O139 63.5(4) . .
O72 Nd19 O139 146.2(3) . .
O73 Nd19 O137 75.2(4) . .
O129 Nd19 O137 76.8(4) . .
O128 Nd19 O137 129.7(4) . .
O72 Nd19 O137 127.4(4) . .
O139 Nd19 O137 66.8(4) . .
O73 Nd19 O145 64.4(3) . .
O129 Nd19 O145 134.2(3) . .
O128 Nd19 O145 147.3(3) . .
O72 Nd19 O145 63.2(4) . .
O139 Nd19 O145 115.0(4) . .
O137 Nd19 O145 64.8(4) . .
O73 Nd19 O21 72.8(3) . .
O129 Nd19 O21 69.9(4) . .
O128 Nd19 O21 69.8(4) . .
O72 Nd19 O21 72.5(3) . .
O139 Nd19 O21 121.4(3) . .
O137 Nd19 O21 135.9(3) . .
O145 Nd19 O21 123.4(3) . .
O73 Nd19 O152 136.7(4) . .
O129 Nd19 O152 137.5(4) . .
O128 Nd19 O152 75.3(3) . .
O72 Nd19 O152 75.7(4) . .
O139 Nd19 O152 72.0(4) . .
O137 Nd19 O152 96.7(3) . .
O145 Nd19 O152 73.6(3) . .
O21 Nd19 O152 127.4(3) . .
O73 Nd19 Nd42 117.5(3) . .
O129 Nd19 Nd42 38.0(3) . .
O128 Nd19 Nd42 40.0(3) . .
O72 Nd19 Nd42 131.8(2) . .
O139 Nd19 Nd42 52.1(2) . .
O137 Nd19 Nd42 100.6(3) . .
O145 Nd19 Nd42 164.9(3) . .
O21 Nd19 Nd42 69.4(2) . .
O152 Nd19 Nd42 105.8(2) . .
O73 Nd19 Nd28 86.2(3) . 2_374
O129 Nd19 Nd28 38.7(3) . 2_374
O128 Nd19 Nd28 97.8(3) . 2_374
O72 Nd19 Nd28 161.9(2) . 2_374
O139 Nd19 Nd28 49.7(2) . 2_374
O137 Nd19 Nd28 40.3(3) . 2_374
O145 Nd19 Nd28 104.5(2) . 2_374
O21 Nd19 Nd28 107.8(2) . 2_374
O152 Nd19 Nd28 115.1(3) . 2_374
Nd42 Nd19 Nd28 61.57(3) . 2_374
O73 Nd19 Nd25 38.0(3) . .
O129 Nd19 Nd25 86.4(3) . .
O128 Nd19 Nd25 162.9(3) . .
O72 Nd19 Nd25 96.7(2) . .
O139 Nd19 Nd25 105.4(2) . .
O137 Nd19 Nd25 39.1(3) . .
O145 Nd19 Nd25 48.0(2) . .
O21 Nd19 Nd25 109.5(2) . .
O152 Nd19 Nd25 115.0(2) . .
Nd42 Nd19 Nd25 123.10(3) . .
Nd28 Nd19 Nd25 65.82(3) 2_374 .
O57 Nd20 O59 77.8(4) . .
O57 Nd20 O56 82.0(4) . .
O59 Nd20 O56 142.9(4) . .
O57 Nd20 O55 141.9(4) . 2_374
O59 Nd20 O55 99.3(4) . 2_374
O56 Nd20 O55 78.2(4) . 2_374
O57 Nd20 O146 66.6(4) . .
O59 Nd20 O146 63.6(4) . .
O56 Nd20 O146 133.6(4) . .
O55 Nd20 O146 146.0(4) 2_374 .
O57 Nd20 O150 132.4(4) . 2_374
O59 Nd20 O150 148.2(4) . 2_374
O56 Nd20 O150 63.8(4) . 2_374
O55 Nd20 O150 64.1(4) 2_374 2_374
O146 Nd20 O150 114.3(4) . 2_374
O57 Nd20 O3 75.8(5) . .
O59 Nd20 O3 72.5(4) . .
O56 Nd20 O3 72.5(4) . .
O55 Nd20 O3 67.3(5) 2_374 .
O146 Nd20 O3 126.5(5) . .
O150 Nd20 O3 119.2(5) 2_374 .
O57 Nd20 O58 73.6(4) . .
O59 Nd20 O58 128.0(4) . .
O56 Nd20 O58 73.6(3) . .
O55 Nd20 O58 129.5(4) 2_374 .
O146 Nd20 O58 65.5(3) . .
O150 Nd20 O58 65.9(4) 2_374 .
O3 Nd20 O58 136.8(4) . .
O57 Nd20 O153 136.7(4) . .
O59 Nd20 O153 75.0(4) . .
O56 Nd20 O153 137.4(4) . .
O55 Nd20 O153 75.9(4) 2_374 .
O146 Nd20 O153 71.3(4) . .
O150 Nd20 O153 74.6(4) 2_374 .
O3 Nd20 O153 125.1(4) . .
O58 Nd20 O153 98.0(3) . .
O57 Nd20 Nd32 174.7(3) . 2_374
O59 Nd20 Nd32 107.5(3) . 2_374
O56 Nd20 Nd32 93.3(3) . 2_374
O55 Nd20 Nd32 38.0(3) 2_374 2_374
O146 Nd20 Nd32 115.8(3) . 2_374
O150 Nd20 Nd32 42.5(3) 2_374 2_374
O3 Nd20 Nd32 105.1(4) . 2_374
O58 Nd20 Nd32 102.8(3) . 2_374
O153 Nd20 Nd32 46.9(3) . 2_374
O57 Nd20 Nd22 84.8(3) . .
O59 Nd20 Nd22 161.7(3) . .
O56 Nd20 Nd22 36.6(2) . .
O55 Nd20 Nd22 97.8(3) 2_374 .
O146 Nd20 Nd22 104.6(2) . .
O150 Nd20 Nd22 48.0(3) 2_374 .
O3 Nd20 Nd22 108.5(3) . .
O58 Nd20 Nd22 39.3(2) . .
O153 Nd20 Nd22 115.8(3) . .
Nd32 Nd20 Nd22 90.03(3) 2_374 .
O57 Nd20 Nd29 94.6(3) . .
O59 Nd20 Nd29 38.5(3) . .
O56 Nd20 Nd29 175.2(3) . .
O55 Nd20 Nd29 106.5(3) 2_374 .
O146 Nd20 Nd29 41.5(3) . .
O150 Nd20 Nd29 117.0(3) 2_374 .
O3 Nd20 Nd29 110.1(3) . .
O58 Nd20 Nd29 102.2(2) . .
O153 Nd20 Nd29 44.7(3) . .
Nd32 Nd20 Nd29 89.95(3) 2_374 .
Nd22 Nd20 Nd29 139.94(3) . .
O84 Nd21 O136 74.4(4) 2_374 .
O84 Nd21 O83 77.6(4) 2_374 .
O136 Nd21 O83 128.4(4) . .
O84 Nd21 O138 125.5(4) 2_374 .
O136 Nd21 O138 75.1(4) . .
O83 Nd21 O138 87.7(4) . .
O84 Nd21 O118 144.8(4) 2_374 .
O136 Nd21 O118 81.4(4) . .
O83 Nd21 O118 137.4(3) . .
O138 Nd21 O118 69.9(4) . .
O84 Nd21 O154 77.5(4) 2_374 .
O136 Nd21 O154 143.2(4) . .
O83 Nd21 O154 66.0(4) . .
O138 Nd21 O154 141.6(4) . .
O118 Nd21 O154 110.5(4) . .
O84 Nd21 O42 146.3(4) 2_374 .
O136 Nd21 O42 139.3(3) . .
O83 Nd21 O42 77.6(3) . .
O138 Nd21 O42 75.7(4) . .
O118 Nd21 O42 62.2(3) . .
O154 Nd21 O42 71.8(3) . .
O84 Nd21 O50 76.6(4) 2_374 .
O136 Nd21 O50 76.7(4) . .
O83 Nd21 O50 136.1(4) . .
O138 Nd21 O50 136.2(4) . .
O118 Nd21 O50 73.2(3) . .
O154 Nd21 O50 74.1(4) . .
O42 Nd21 O50 107.1(3) . .
O84 Nd21 O150 60.6(4) 2_374 .
O136 Nd21 O150 65.0(4) . .
O83 Nd21 O150 63.6(4) . .
O138 Nd21 O150 65.9(3) . .
O118 Nd21 O150 129.5(4) . .
O154 Nd21 O150 119.1(4) . .
O42 Nd21 O150 125.0(3) . .
O50 Nd21 O150 128.0(3) . .
O84 Nd21 Nd32 37.7(3) 2_374 .
O136 Nd21 Nd32 94.4(3) . .
O83 Nd21 Nd32 42.1(2) . .
O138 Nd21 Nd32 102.7(2) . .
O118 Nd21 Nd32 172.2(3) . .
O154 Nd21 Nd32 76.9(2) . .
O42 Nd21 Nd32 119.34(18) . .
O50 Nd21 Nd32 112.3(2) . .
O150 Nd21 Nd32 42.8(3) . .
O84 Nd21 Nd22 93.2(4) 2_374 2_374
O136 Nd21 Nd22 38.4(3) . 2_374
O83 Nd21 Nd22 102.7(3) . 2_374
O138 Nd21 Nd22 39.4(3) . 2_374
O118 Nd21 Nd22 82.8(3) . 2_374
O154 Nd21 Nd22 166.5(2) . 2_374
O42 Nd21 Nd22 114.3(2) . 2_374
O50 Nd21 Nd22 113.6(3) . 2_374
O150 Nd21 Nd22 47.4(3) . 2_374
Nd32 Nd21 Nd22 89.80(3) . 2_374
O84 Nd21 Nd44 36.6(3) 2_374 2_374
O136 Nd21 Nd44 38.4(3) . 2_374
O83 Nd21 Nd44 100.6(2) . 2_374
O138 Nd21 Nd44 98.7(3) . 2_374
O118 Nd21 Nd44 117.9(2) . 2_374
O154 Nd21 Nd44 112.8(2) . 2_374
O42 Nd21 Nd44 174.1(2) . 2_374
O50 Nd21 Nd44 78.2(3) . 2_374
O150 Nd21 Nd44 49.8(2) . 2_374
Nd32 Nd21 Nd44 59.66(3) . 2_374
Nd22 Nd21 Nd44 60.41(3) 2_374 2_374
O56 Nd22 O58 77.5(4) . .
O56 Nd22 O136 75.1(4) . 2_374
O58 Nd22 O136 128.5(4) . 2_374
O56 Nd22 O138 125.6(4) . 2_374
O58 Nd22 O138 88.2(4) . 2_374
O136 Nd22 O138 74.1(4) 2_374 2_374
O56 Nd22 O8 76.4(4) . .
O58 Nd22 O8 135.4(4) . .
O136 Nd22 O8 77.7(4) 2_374 .
O138 Nd22 O8 136.4(4) 2_374 .
O56 Nd22 O134 143.9(4) . 2_374
O58 Nd22 O134 138.4(3) . 2_374
O136 Nd22 O134 80.5(4) 2_374 2_374
O138 Nd22 O134 70.4(3) 2_374 2_374
O8 Nd22 O134 72.7(4) . 2_374
O56 Nd22 O157 76.0(4) . .
O58 Nd22 O157 65.1(4) . .
O136 Nd22 O157 143.1(3) 2_374 .
O138 Nd22 O157 142.4(3) 2_374 .
O8 Nd22 O157 73.8(4) . .
O134 Nd22 O157 111.8(4) 2_374 .
O56 Nd22 O12 147.1(4) . .
O58 Nd22 O12 77.7(3) . .
O136 Nd22 O12 137.8(3) 2_374 .
O138 Nd22 O12 74.5(4) 2_374 .
O8 Nd22 O12 107.7(4) . .
O134 Nd22 O12 62.6(3) 2_374 .
O157 Nd22 O12 74.2(3) . .
O56 Nd22 O150 60.2(4) . 2_374
O58 Nd22 O150 64.0(4) . 2_374
O136 Nd22 O150 64.5(4) 2_374 2_374
O138 Nd22 O150 66.3(3) 2_374 2_374
O8 Nd22 O150 127.6(4) . 2_374
O134 Nd22 O150 129.9(4) 2_374 2_374
O157 Nd22 O150 117.8(3) . 2_374
O12 Nd22 O150 124.7(3) . 2_374
O56 Nd22 Nd20 37.5(3) . .
O58 Nd22 Nd20 42.4(2) . .
O136 Nd22 Nd20 94.3(3) 2_374 .
O138 Nd22 Nd20 102.8(2) 2_374 .
O8 Nd22 Nd20 111.9(2) . .
O134 Nd22 Nd20 172.3(3) 2_374 .
O157 Nd22 Nd20 75.7(2) . .
O12 Nd22 Nd20 119.87(19) . .
O150 Nd22 Nd20 42.5(2) 2_374 .
O56 Nd22 Nd21 93.2(3) . 2_374
O58 Nd22 Nd21 103.6(3) . 2_374
O136 Nd22 Nd21 37.2(3) 2_374 2_374
O138 Nd22 Nd21 39.6(3) 2_374 2_374
O8 Nd22 Nd21 113.4(3) . 2_374
O134 Nd22 Nd21 82.6(3) 2_374 2_374
O157 Nd22 Nd21 165.5(2) . 2_374
O12 Nd22 Nd21 113.3(3) . 2_374
O150 Nd22 Nd21 47.8(2) 2_374 2_374
Nd20 Nd22 Nd21 89.88(3) . 2_374
O56 Nd22 Nd44 36.8(3) . .
O58 Nd22 Nd44 101.0(2) . .
O136 Nd22 Nd44 38.7(3) 2_374 .
O138 Nd22 Nd44 98.9(2) 2_374 .
O8 Nd22 Nd44 77.9(3) . .
O134 Nd22 Nd44 116.9(3) 2_374 .
O157 Nd22 Nd44 111.4(2) . .
O12 Nd22 Nd44 173.3(3) . .
O150 Nd22 Nd44 49.9(2) 2_374 .
Nd20 Nd22 Nd44 59.68(3) . .
Nd21 Nd22 Nd44 60.37(3) 2_374 .
O94 Nd23 O95 74.6(4) . .
O94 Nd23 O91 75.3(4) . .
O95 Nd23 O91 127.2(4) . .
O94 Nd23 O90 128.4(4) . .
O95 Nd23 O90 88.1(4) . .
O91 Nd23 O90 78.1(4) . .
O94 Nd23 O25 78.3(4) . .
O95 Nd23 O25 135.0(4) . .
O91 Nd23 O25 77.7(4) . .
O90 Nd23 O25 136.6(4) . .
O94 Nd23 O160 143.5(4) . .
O95 Nd23 O160 141.8(4) . .
O91 Nd23 O160 76.7(4) . .
O90 Nd23 O160 66.3(4) . .
O25 Nd23 O160 73.3(3) . .
O94 Nd23 O96 82.2(4) . .
O95 Nd23 O96 71.0(4) . .
O91 Nd23 O96 143.9(4) . .
O90 Nd23 O96 137.5(4) . .
O25 Nd23 O96 70.2(4) . .
O160 Nd23 O96 108.5(3) . .
O94 Nd23 O28 138.6(4) . .
O95 Nd23 O28 73.6(4) . .
O91 Nd23 O28 146.1(3) . .
O90 Nd23 O28 76.1(3) . .
O25 Nd23 O28 107.2(3) . .
O160 Nd23 O28 73.0(4) . .
O96 Nd23 O28 62.8(3) . .
O94 Nd23 O149 65.4(3) . .
O95 Nd23 O149 66.4(4) . .
O91 Nd23 O149 61.9(4) . .
O90 Nd23 O149 63.1(3) . .
O25 Nd23 O149 130.6(4) . .
O160 Nd23 O149 119.1(3) . .
O96 Nd23 O149 131.5(3) . .
O28 Nd23 O149 122.3(3) . .
O94 Nd23 Nd11 37.0(3) . .
O95 Nd23 Nd11 40.2(3) . .
O91 Nd23 Nd11 94.1(2) . .
O90 Nd23 Nd11 103.8(3) . .
O25 Nd23 Nd11 113.4(2) . .
O160 Nd23 Nd11 167.5(2) . .
O96 Nd23 Nd11 84.0(2) . .
O28 Nd23 Nd11 113.2(2) . .
O149 Nd23 Nd11 48.4(2) . .
O94 Nd23 Nd51 94.4(3) . .
O95 Nd23 Nd51 103.4(3) . .
O91 Nd23 Nd51 38.3(3) . .
O90 Nd23 Nd51 42.4(3) . .
O25 Nd23 Nd51 114.0(3) . .
O160 Nd23 Nd51 77.2(2) . .
O96 Nd23 Nd51 174.0(3) . .
O28 Nd23 Nd51 118.29(19) . .
O149 Nd23 Nd51 42.5(2) . .
Nd11 Nd23 Nd51 90.29(3) . .
O94 Nd23 Nd43 38.7(3) . .
O95 Nd23 Nd43 99.7(3) . .
O91 Nd23 Nd43 37.1(2) . .
O90 Nd23 Nd43 101.3(3) . .
O25 Nd23 Nd43 79.4(3) . .
O160 Nd23 Nd43 112.4(3) . .
O96 Nd23 Nd43 118.1(2) . .
O28 Nd23 Nd43 172.8(2) . .
O149 Nd23 Nd43 51.2(3) . .
Nd11 Nd23 Nd43 60.58(3) . .
Nd51 Nd23 Nd43 59.97(3) . .
O135 Nd24 O127 75.6(4) . 2_374
O135 Nd24 O33 78.0(4) . .
O127 Nd24 O33 74.1(4) 2_374 .
O135 Nd24 O106 74.9(4) . .
O127 Nd24 O106 127.7(4) 2_374 .
O33 Nd24 O106 137.8(4) . .
O135 Nd24 O112 128.8(4) . .
O127 Nd24 O112 77.9(3) 2_374 .
O33 Nd24 O112 133.7(4) . .
O106 Nd24 O112 88.5(3) . .
O135 Nd24 O107 81.6(4) . .
O127 Nd24 O107 144.0(3) 2_374 .
O33 Nd24 O107 74.2(4) . .
O106 Nd24 O107 70.3(4) . .
O112 Nd24 O107 137.6(3) . .
O135 Nd24 O31 138.7(4) . .
O127 Nd24 O31 145.8(3) 2_374 .
O33 Nd24 O31 107.2(4) . .
O106 Nd24 O31 75.1(4) . .
O112 Nd24 O31 77.7(3) . .
O107 Nd24 O31 61.8(3) . .
O135 Nd24 O164 141.6(4) . .
O127 Nd24 O164 75.3(4) 2_374 .
O33 Nd24 O164 70.3(4) . .
O106 Nd24 O164 143.4(3) . .
O112 Nd24 O164 67.3(3) . .
O107 Nd24 O164 109.1(4) . .
O31 Nd24 O164 73.3(3) . .
O135 Nd24 O139 65.9(4) . 2_374
O127 Nd24 O139 62.2(4) 2_374 2_374
O33 Nd24 O139 128.3(4) . 2_374
O106 Nd24 O139 66.5(4) . 2_374
O112 Nd24 O139 63.2(3) . 2_374
O107 Nd24 O139 131.0(3) . 2_374
O31 Nd24 O139 124.4(3) . 2_374
O164 Nd24 O139 119.4(3) . 2_374
O135 Nd24 Nd30 95.1(3) . .
O127 Nd24 Nd30 39.0(2) 2_374 .
O33 Nd24 Nd30 111.1(3) . .
O106 Nd24 Nd30 103.1(3) . .
O112 Nd24 Nd30 41.6(3) . .
O107 Nd24 Nd30 173.2(2) . .
O31 Nd24 Nd30 119.0(2) . .
O164 Nd24 Nd30 77.2(3) . .
O139 Nd24 Nd30 42.5(2) 2_374 .
O135 Nd24 Nd28 37.7(3) . .
O127 Nd24 Nd28 95.1(3) 2_374 .
O33 Nd24 Nd28 114.4(3) . .
O106 Nd24 Nd28 39.7(3) . .
O112 Nd24 Nd28 104.0(3) . .
O107 Nd24 Nd28 82.9(2) . .
O31 Nd24 Nd28 113.9(3) . .
O164 Nd24 Nd28 168.0(3) . .
O139 Nd24 Nd28 48.8(2) 2_374 .
Nd30 Nd24 Nd28 90.88(3) . .
O135 Nd24 Nd42 39.0(3) . 2_374
O127 Nd24 Nd42 37.4(2) 2_374 2_374
O33 Nd24 Nd42 78.5(4) . 2_374
O106 Nd24 Nd42 99.0(3) . 2_374
O112 Nd24 Nd42 100.3(3) . 2_374
O107 Nd24 Nd42 118.6(2) . 2_374
O31 Nd24 Nd42 173.7(3) . 2_374
O164 Nd24 Nd42 111.6(2) . 2_374
O139 Nd24 Nd42 50.1(2) 2_374 2_374
Nd30 Nd24 Nd42 59.78(3) . 2_374
Nd28 Nd24 Nd42 60.64(3) . 2_374
O74 Nd25 O73 74.8(4) . .
O74 Nd25 O137 127.2(4) . .
O73 Nd25 O137 77.5(4) . .
O74 Nd25 O76 73.6(4) . .
O73 Nd25 O76 126.1(4) . .
O137 Nd25 O76 88.4(4) . .
O74 Nd25 O46 77.6(4) . .
O73 Nd25 O46 76.9(4) . .
O137 Nd25 O46 136.9(4) . .
O76 Nd25 O46 134.6(4) . .
O74 Nd25 O6W 142.3(4) . 2_374
O73 Nd25 O6W 76.2(4) . 2_374
O137 Nd25 O6W 67.7(4) . 2_374
O76 Nd25 O6W 144.0(4) . 2_374
O46 Nd25 O6W 72.8(4) . 2_374
O74 Nd25 O17 138.7(4) . .
O73 Nd25 O17 146.5(4) . .
O137 Nd25 O17 78.1(4) . .
O76 Nd25 O17 75.5(4) . .
O46 Nd25 O17 106.8(4) . .
O6W Nd25 O17 73.5(4) 2_374 .
O74 Nd25 O75 82.5(4) . .
O73 Nd25 O75 144.6(4) . .
O137 Nd25 O75 137.6(4) . .
O76 Nd25 O75 70.2(3) . .
O46 Nd25 O75 71.9(4) . .
O6W Nd25 O75 109.2(3) 2_374 .
O17 Nd25 O75 61.5(4) . .
O74 Nd25 O145 64.4(3) . .
O73 Nd25 O145 60.5(3) . .
O137 Nd25 O145 62.9(4) . .
O76 Nd25 O145 66.7(3) . .
O46 Nd25 O145 128.1(4) . .
O6W Nd25 O145 119.0(3) 2_374 .
O17 Nd25 O145 125.0(4) . .
O75 Nd25 O145 131.2(3) . .
O74 Nd25 Nd19 94.3(2) . .
O73 Nd25 Nd19 37.7(3) . .
O137 Nd25 Nd19 41.8(3) . .
O76 Nd25 Nd19 104.0(3) . .
O46 Nd25 Nd19 112.6(3) . .
O6W Nd25 Nd19 76.4(2) 2_374 .
O17 Nd25 Nd19 119.4(3) . .
O75 Nd25 Nd19 174.0(2) . .
O145 Nd25 Nd19 42.9(2) . .
O74 Nd25 Nd6 37.3(2) . .
O73 Nd25 Nd6 93.6(3) . .
O137 Nd25 Nd6 102.5(3) . .
O76 Nd25 Nd6 38.9(3) . .
O46 Nd25 Nd6 113.2(3) . .
O6W Nd25 Nd6 167.0(2) 2_374 .
O17 Nd25 Nd6 113.9(3) . .
O75 Nd25 Nd6 83.8(2) . .
O145 Nd25 Nd6 48.0(2) . .
Nd19 Nd25 Nd6 90.57(3) . .
O74 Nd25 Nd12 38.2(2) . .
O73 Nd25 Nd12 37.2(3) . .
O137 Nd25 Nd12 100.0(3) . .
O76 Nd25 Nd12 97.9(3) . .
O46 Nd25 Nd12 79.1(3) . .
O6W Nd25 Nd12 112.1(3) 2_374 .
O17 Nd25 Nd12 173.1(2) . .
O75 Nd25 Nd12 118.5(3) . .
O145 Nd25 Nd12 49.1(2) . .
Nd19 Nd25 Nd12 59.79(3) . .
Nd6 Nd25 Nd12 59.89(3) . .
O123 Nd26 O124 76.7(4) . .
O123 Nd26 O125 117.4(3) . .
O124 Nd26 O125 74.5(3) . .
O123 Nd26 O40 74.9(4) . .
O124 Nd26 O40 74.9(4) . .
O125 Nd26 O40 142.9(4) . .
O123 Nd26 O109 74.3(4) . .
O124 Nd26 O109 119.1(4) . .
O125 Nd26 O109 73.4(4) . .
O40 Nd26 O109 141.4(4) . .
O123 Nd26 O38W 142.6(4) . .
O124 Nd26 O38W 75.2(4) . .
O125 Nd26 O38W 77.9(4) . .
O40 Nd26 O38W 74.4(4) . .
O109 Nd26 O38W 141.8(4) . .
O123 Nd26 O43W 138.6(4) . .
O124 Nd26 O43W 140.8(4) . .
O125 Nd26 O43W 72.9(4) . .
O40 Nd26 O43W 122.9(4) . .
O109 Nd26 O43W 70.8(4) . .
O38W Nd26 O43W 77.1(4) . .
O123 Nd26 O44W 74.1(4) . .
O124 Nd26 O44W 143.5(3) . .
O125 Nd26 O44W 139.2(4) . .
O40 Nd26 O44W 76.7(4) . .
O109 Nd26 O44W 72.9(4) . .
O38W Nd26 O44W 118.1(4) . .
O43W Nd26 O44W 74.8(4) . .
O123 Nd26 Nd16 38.8(3) . .
O124 Nd26 Nd16 38.4(3) . .
O125 Nd26 Nd16 93.4(2) . .
O40 Nd26 Nd16 75.0(2) . .
O109 Nd26 Nd16 94.6(2) . .
O38W Nd26 Nd16 111.8(2) . .
O43W Nd26 Nd16 162.1(3) . .
O44W Nd26 Nd16 111.6(2) . .
O123 Nd26 Nd2 94.2(2) . .
O124 Nd26 Nd2 37.3(2) . .
O125 Nd26 Nd2 37.8(2) . .
O40 Nd26 Nd2 111.2(3) . .
O109 Nd26 Nd2 93.7(2) . .
O38W Nd26 Nd2 77.8(3) . .
O43W Nd26 Nd2 109.6(3) . .
O44W Nd26 Nd2 164.0(3) . .
Nd16 Nd26 Nd2 59.78(3) . .
O123 Nd26 Nd10 92.2(3) . .
O124 Nd26 Nd10 92.7(2) . .
O125 Nd26 Nd10 36.6(3) . .
O40 Nd26 Nd10 163.7(2) . .
O109 Nd26 Nd10 37.7(3) . .
O38W Nd26 Nd10 113.2(3) . .
O43W Nd26 Nd10 73.4(3) . .
O44W Nd26 Nd10 109.7(3) . .
Nd16 Nd26 Nd10 88.72(3) . .
Nd2 Nd26 Nd10 58.98(3) . .
O123 Nd26 Nd13 36.5(3) . .
O124 Nd26 Nd13 94.2(3) . .
O125 Nd26 Nd13 92.5(3) . .
O40 Nd26 Nd13 110.3(3) . .
O109 Nd26 Nd13 38.6(2) . .
O38W Nd26 Nd13 167.2(3) . .
O43W Nd26 Nd13 108.4(4) . .
O44W Nd26 Nd13 74.8(3) . .
Nd16 Nd26 Nd13 59.74(3) . .
Nd2 Nd26 Nd13 89.35(3) . .
Nd10 Nd26 Nd13 59.27(3) . .
O90 Nd27 O89 127.7(4) . .
O90 Nd27 O88 77.6(4) . .
O89 Nd27 O88 76.1(3) . .
O90 Nd27 O44 137.1(4) . .
O89 Nd27 O44 78.2(4) . .
O88 Nd27 O44 77.5(4) . .
O90 Nd27 O78 87.2(4) . .
O89 Nd27 O78 73.8(4) . .
O88 Nd27 O78 126.4(4) . .
O44 Nd27 O78 135.5(4) . .
O90 Nd27 O77 137.3(4) . .
O89 Nd27 O77 81.4(3) . .
O88 Nd27 O77 144.9(4) . .
O44 Nd27 O77 71.7(4) . .
O78 Nd27 O77 70.5(4) . .
O90 Nd27 O27 76.9(3) . .
O89 Nd27 O27 138.8(3) . .
O88 Nd27 O27 145.1(3) . .
O44 Nd27 O27 106.4(4) . .
O78 Nd27 O27 75.6(4) . .
O77 Nd27 O27 62.7(3) . .
O90 Nd27 O160 67.4(4) . .
O89 Nd27 O160 143.5(4) . .
O88 Nd27 O160 76.0(4) . .
O44 Nd27 O160 73.1(4) . .
O78 Nd27 O160 142.6(4) . .
O77 Nd27 O160 109.7(3) . .
O27 Nd27 O160 72.3(4) . .
O90 Nd27 O143 63.7(3) . .
O89 Nd27 O143 64.0(3) . .
O88 Nd27 O143 60.0(4) . .
O44 Nd27 O143 127.8(4) . .
O78 Nd27 O143 67.1(4) . .
O77 Nd27 O143 130.9(3) . .
O27 Nd27 O143 125.8(3) . .
O160 Nd27 O143 119.0(3) . .
O90 Nd27 Nd51 42.3(3) . .
O89 Nd27 Nd51 94.5(2) . .
O88 Nd27 Nd51 37.7(3) . .
O44 Nd27 Nd51 113.5(3) . .
O78 Nd27 Nd51 102.6(3) . .
O77 Nd27 Nd51 172.6(2) . .
O27 Nd27 Nd51 118.79(18) . .
O160 Nd27 Nd51 77.2(2) . .
O143 Nd27 Nd51 42.0(2) . .
O90 Nd27 Nd52 102.2(3) . .
O89 Nd27 Nd52 37.1(3) . .
O88 Nd27 Nd52 93.9(2) . .
O44 Nd27 Nd52 113.8(3) . .
O78 Nd27 Nd52 39.6(3) . .
O77 Nd27 Nd52 83.6(2) . .
O27 Nd27 Nd52 114.5(2) . .
O160 Nd27 Nd52 166.7(2) . .
O143 Nd27 Nd52 47.7(2) . .
Nd51 Nd27 Nd52 89.45(3) . .
O90 Nd27 Nd14 100.8(3) . .
O89 Nd27 Nd14 38.9(3) . .
O88 Nd27 Nd14 37.7(2) . .
O44 Nd27 Nd14 79.1(3) . .
O78 Nd27 Nd14 98.8(3) . .
O77 Nd27 Nd14 117.9(2) . .
O27 Nd27 Nd14 173.9(2) . .
O160 Nd27 Nd14 112.2(3) . .
O143 Nd27 Nd14 48.8(3) . .
Nd51 Nd27 Nd14 59.82(3) . .
Nd52 Nd27 Nd14 60.17(3) . .
O135 Nd28 O129 74.5(4) . 2_374
O135 Nd28 O53 78.5(4) . .
O129 Nd28 O53 77.4(4) 2_374 .
O135 Nd28 O137 126.8(4) . 2_374
O129 Nd28 O137 78.0(4) 2_374 2_374
O53 Nd28 O137 137.2(4) . 2_374
O135 Nd28 O106 74.1(4) . .
O129 Nd28 O106 125.3(4) 2_374 .
O53 Nd28 O106 136.2(4) . .
O137 Nd28 O106 86.6(4) 2_374 .
O135 Nd28 O18 137.5(4) . 2_374
O129 Nd28 O18 148.0(4) 2_374 2_374
O53 Nd28 O18 106.7(4) . 2_374
O137 Nd28 O18 78.4(4) 2_374 2_374
O106 Nd28 O18 74.2(4) . 2_374
O135 Nd28 O6W 143.0(4) . .
O129 Nd28 O6W 76.0(4) 2_374 .
O53 Nd28 O6W 73.8(4) . .
O137 Nd28 O6W 66.6(3) 2_374 .
O106 Nd28 O6W 142.4(4) . .
O18 Nd28 O6W 75.0(4) 2_374 .
O135 Nd28 O105 82.5(4) . .
O129 Nd28 O105 143.6(3) 2_374 .
O53 Nd28 O105 70.5(4) . .
O137 Nd28 O105 138.1(4) 2_374 .
O106 Nd28 O105 72.5(3) . .
O18 Nd28 O105 61.3(4) 2_374 .
O6W Nd28 O105 110.0(4) . .
O135 Nd28 O139 64.9(3) . 2_374
O129 Nd28 O139 60.3(3) 2_374 2_374
O53 Nd28 O139 129.3(4) . 2_374
O137 Nd28 O139 61.9(3) 2_374 2_374
O106 Nd28 O139 66.1(3) . 2_374
O18 Nd28 O139 124.0(3) 2_374 2_374
O6W Nd28 O139 116.9(4) . 2_374
O105 Nd28 O139 132.5(3) . 2_374
O135 Nd28 Nd19 93.5(3) . 2_374
O129 Nd28 Nd19 38.3(2) 2_374 2_374
O53 Nd28 Nd19 113.7(3) . 2_374
O137 Nd28 Nd19 42.0(3) 2_374 2_374
O106 Nd28 Nd19 101.6(3) . 2_374
O18 Nd28 Nd19 120.2(3) 2_374 2_374
O6W Nd28 Nd19 76.2(3) . 2_374
O105 Nd28 Nd19 173.6(2) . 2_374
O139 Nd28 Nd19 41.2(3) 2_374 2_374
O135 Nd28 Nd24 36.9(2) . .
O129 Nd28 Nd24 92.8(3) 2_374 .
O53 Nd28 Nd24 113.8(3) . .
O137 Nd28 Nd24 101.9(3) 2_374 .
O106 Nd28 Nd24 39.6(2) . .
O18 Nd28 Nd24 113.0(3) 2_374 .
O6W Nd28 Nd24 165.2(3) . .
O105 Nd28 Nd24 84.8(2) . .
O139 Nd28 Nd24 48.3(3) 2_374 .
Nd19 Nd28 Nd24 88.98(3) 2_374 .
O135 Nd28 Nd42 38.9(3) . 2_374
O129 Nd28 Nd42 36.1(3) 2_374 2_374
O53 Nd28 Nd42 79.7(3) . 2_374
O137 Nd28 Nd42 99.6(3) 2_374 2_374
O106 Nd28 Nd42 98.5(2) . 2_374
O18 Nd28 Nd42 172.5(3) 2_374 2_374
O6W Nd28 Nd42 111.1(3) . 2_374
O105 Nd28 Nd42 118.7(2) . 2_374
O139 Nd28 Nd42 49.7(2) 2_374 2_374
Nd19 Nd28 Nd42 58.87(3) 2_374 2_374
Nd24 Nd28 Nd42 60.11(3) . 2_374
O103 Nd29 O100 75.3(4) . .
O103 Nd29 O61 139.8(3) . .
O100 Nd29 O61 80.6(4) . .
O103 Nd29 O59 102.9(4) . .
O100 Nd29 O59 141.5(4) . .
O61 Nd29 O59 77.1(4) . .
O103 Nd29 O146 149.2(4) . .
O100 Nd29 O146 133.5(4) . .
O61 Nd29 O146 66.9(4) . .
O59 Nd29 O146 62.9(4) . .
O103 Nd29 O98 125.9(4) . .
O100 Nd29 O98 74.2(3) . .
O61 Nd29 O98 75.7(4) . .
O59 Nd29 O98 128.4(4) . .
O146 Nd29 O98 66.2(4) . .
O103 Nd29 O140 60.9(3) . .
O100 Nd29 O140 65.8(4) . .
O61 Nd29 O140 134.2(4) . .
O59 Nd29 O140 147.3(5) . .
O146 Nd29 O140 115.4(4) . .
O98 Nd29 O140 66.1(4) . .
O103 Nd29 O20W 72.3(4) . .
O100 Nd29 O20W 73.0(4) . .
O61 Nd29 O20W 70.1(4) . .
O59 Nd29 O20W 70.0(4) . .
O146 Nd29 O20W 121.2(4) . .
O98 Nd29 O20W 135.6(4) . .
O140 Nd29 O20W 123.3(4) . .
O103 Nd29 O153 77.5(4) . .
O100 Nd29 O153 138.1(4) . .
O61 Nd29 O153 138.2(4) . .
O59 Nd29 O153 75.7(4) . .
O146 Nd29 O153 72.5(4) . .
O98 Nd29 O153 97.4(4) . .
O140 Nd29 O153 73.2(4) . .
O20W Nd29 O153 126.9(4) . .
O103 Nd29 Nd38 37.6(3) . .
O100 Nd29 Nd38 38.5(3) . .
O61 Nd29 Nd38 116.1(2) . .
O59 Nd29 Nd38 133.9(3) . .
O146 Nd29 Nd38 162.9(2) . .
O98 Nd29 Nd38 97.6(2) . .
O140 Nd29 Nd38 49.5(2) . .
O20W Nd29 Nd38 74.0(3) . .
O153 Nd29 Nd38 105.7(3) . .
O103 Nd29 Nd31 38.7(3) . .
O100 Nd29 Nd31 95.0(3) . .
O61 Nd29 Nd31 175.5(2) . .
O59 Nd29 Nd31 107.2(4) . .
O146 Nd29 Nd31 116.0(3) . .
O98 Nd29 Nd31 102.1(3) . .
O140 Nd29 Nd31 41.8(3) . .
O20W Nd29 Nd31 109.8(3) . .
O153 Nd29 Nd31 45.6(3) . .
Nd38 Nd29 Nd31 60.07(3) . .
O103 Nd29 Nd20 110.1(3) . .
O100 Nd29 Nd20 174.4(3) . .
O61 Nd29 Nd20 94.2(2) . .
O59 Nd29 Nd20 37.6(3) . .
O146 Nd29 Nd20 41.5(3) . .
O98 Nd29 Nd20 102.6(2) . .
O140 Nd29 Nd20 117.4(3) . .
O20W Nd29 Nd20 107.2(3) . .
O153 Nd29 Nd20 46.3(3) . .
Nd38 Nd29 Nd20 147.03(4) . .
Nd31 Nd29 Nd20 90.10(4) . .
O113 Nd30 O114 77.3(4) . .
O113 Nd30 O128 141.9(4) . 2_374
O114 Nd30 O128 99.6(4) . 2_374
O113 Nd30 O127 81.8(4) . 2_374
O114 Nd30 O127 140.6(4) . 2_374
O128 Nd30 O127 77.2(4) 2_374 2_374
O113 Nd30 O112 74.0(4) . .
O114 Nd30 O112 127.7(3) . .
O128 Nd30 O112 129.4(4) 2_374 .
O127 Nd30 O112 76.1(3) 2_374 .
O113 Nd30 O142 65.1(4) . .
O114 Nd30 O142 63.8(4) . .
O128 Nd30 O142 147.5(4) 2_374 .
O127 Nd30 O142 133.8(4) 2_374 .
O112 Nd30 O142 64.6(4) . .
O113 Nd30 O139 134.5(4) . 2_374
O114 Nd30 O139 146.6(4) . 2_374
O128 Nd30 O139 62.7(4) 2_374 2_374
O127 Nd30 O139 66.6(4) 2_374 2_374
O112 Nd30 O139 67.4(4) . 2_374
O142 Nd30 O139 115.2(3) . 2_374
O113 Nd30 O24 71.9(4) . .
O114 Nd30 O24 68.8(4) . .
O128 Nd30 O24 71.7(4) 2_374 .
O127 Nd30 O24 73.1(4) 2_374 .
O112 Nd30 O24 136.5(4) . .
O142 Nd30 O24 120.9(3) . .
O139 Nd30 O24 123.9(3) 2_374 .
O113 Nd30 O152 137.8(3) . 2_374
O114 Nd30 O152 77.1(4) . 2_374
O128 Nd30 O152 75.6(4) 2_374 2_374
O127 Nd30 O152 136.8(3) 2_374 2_374
O112 Nd30 O152 96.4(4) . 2_374
O142 Nd30 O152 73.6(3) . 2_374
O139 Nd30 O152 71.2(3) 2_374 2_374
O24 Nd30 O152 127.0(4) . 2_374
O113 Nd30 Nd24 85.7(3) . .
O114 Nd30 Nd24 162.4(3) . .
O128 Nd30 Nd24 96.4(3) 2_374 .
O127 Nd30 Nd24 38.0(2) 2_374 .
O112 Nd30 Nd24 40.8(2) . .
O142 Nd30 Nd24 105.1(3) . .
O139 Nd30 Nd24 49.3(3) 2_374 .
O24 Nd30 Nd24 110.2(3) . .
O152 Nd30 Nd24 113.9(2) 2_374 .
O113 Nd30 Nd36 38.4(3) . .
O114 Nd30 Nd36 39.7(3) . .
O128 Nd30 Nd36 132.6(3) 2_374 .
O127 Nd30 Nd36 116.6(2) 2_374 .
O112 Nd30 Nd36 97.9(2) . .
O142 Nd30 Nd36 50.7(2) . .
O139 Nd30 Nd36 164.3(3) 2_374 .
O24 Nd30 Nd36 70.4(2) . .
O152 Nd30 Nd36 106.5(2) 2_374 .
Nd24 Nd30 Nd36 122.82(4) . .
O113 Nd30 Nd37 94.4(3) . 2_374
O114 Nd30 Nd37 38.9(3) . 2_374
O128 Nd30 Nd37 106.9(3) 2_374 2_374
O127 Nd30 Nd37 175.9(3) 2_374 2_374
O112 Nd30 Nd37 101.3(2) . 2_374
O142 Nd30 Nd37 42.4(3) . 2_374
O139 Nd30 Nd37 115.6(3) 2_374 2_374
O24 Nd30 Nd37 107.3(3) . 2_374
O152 Nd30 Nd37 46.3(2) 2_374 2_374
Nd24 Nd30 Nd37 140.46(4) . 2_374
Nd36 Nd30 Nd37 60.16(3) . 2_374
O132 Nd31 O131 78.0(4) . .
O132 Nd31 O102 81.1(4) . .
O131 Nd31 O102 143.0(4) . .
O132 Nd31 O103 142.9(4) . .
O131 Nd31 O103 103.9(4) . .
O102 Nd31 O103 75.9(4) . .
O132 Nd31 O144 64.7(4) . 2_374
O131 Nd31 O144 62.4(4) . 2_374
O102 Nd31 O144 132.3(4) . 2_374
O103 Nd31 O144 149.3(4) . 2_374
O132 Nd31 O140 131.0(4) . .
O131 Nd31 O140 148.9(4) . .
O102 Nd31 O140 63.9(4) . .
O103 Nd31 O140 61.4(4) . .
O144 Nd31 O140 115.1(4) 2_374 .
O132 Nd31 O6 73.1(4) . .
O131 Nd31 O6 71.3(4) . .
O102 Nd31 O6 73.6(4) . .
O103 Nd31 O6 72.7(4) . .
O144 Nd31 O6 121.8(5) 2_374 .
O140 Nd31 O6 122.7(4) . .
O132 Nd31 O133 73.3(4) . .
O131 Nd31 O133 127.4(4) . .
O102 Nd31 O133 73.4(3) . .
O103 Nd31 O133 125.4(4) . .
O144 Nd31 O133 65.7(4) 2_374 .
O140 Nd31 O133 64.7(4) . .
O6 Nd31 O133 135.7(4) . .
O132 Nd31 O153 138.1(4) . .
O131 Nd31 O153 76.3(4) . .
O102 Nd31 O153 136.5(4) . .
O103 Nd31 O153 75.9(4) . .
O144 Nd31 O153 74.1(4) 2_374 .
O140 Nd31 O153 73.6(4) . .
O6 Nd31 O153 127.0(4) . .
O133 Nd31 O153 97.4(3) . .
O132 Nd31 Nd35 38.8(3) . 2_374
O131 Nd31 Nd35 39.5(3) . 2_374
O102 Nd31 Nd35 116.1(3) . 2_374
O103 Nd31 Nd35 134.8(2) . 2_374
O144 Nd31 Nd35 51.7(3) 2_374 2_374
O140 Nd31 Nd35 163.8(3) . 2_374
O6 Nd31 Nd35 70.2(4) . 2_374
O133 Nd31 Nd35 99.3(3) . 2_374
O153 Nd31 Nd35 107.4(3) . 2_374
O132 Nd31 Nd29 174.2(3) . .
O131 Nd31 Nd29 107.7(3) . .
O102 Nd31 Nd29 94.6(3) . .
O103 Nd31 Nd29 37.9(2) . .
O144 Nd31 Nd29 116.5(3) 2_374 .
O140 Nd31 Nd29 43.3(3) . .
O6 Nd31 Nd29 109.5(3) . .
O133 Nd31 Nd29 101.9(3) . .
O153 Nd31 Nd29 44.7(3) . .
Nd35 Nd31 Nd29 146.71(4) 2_374 .
O132 Nd31 Nd38 117.0(3) . .
O131 Nd31 Nd38 134.8(3) . .
O102 Nd31 Nd38 38.7(3) . .
O103 Nd31 Nd38 37.8(2) . .
O144 Nd31 Nd38 162.5(3) 2_374 .
O140 Nd31 Nd38 49.4(2) . .
O6 Nd31 Nd38 73.4(3) . .
O133 Nd31 Nd38 97.6(2) . .
O153 Nd31 Nd38 104.6(3) . .
Nd35 Nd31 Nd38 141.34(4) 2_374 .
Nd29 Nd31 Nd38 59.91(3) . .
O131 Nd32 O55 100.1(4) 2_374 .
O131 Nd32 O84 143.0(4) 2_374 2_374
O55 Nd32 O84 78.4(4) . 2_374
O131 Nd32 O82 76.1(4) 2_374 .
O55 Nd32 O82 141.2(4) . .
O84 Nd32 O82 82.5(4) 2_374 .
O131 Nd32 O83 126.5(4) 2_374 .
O55 Nd32 O83 130.0(4) . .
O84 Nd32 O83 74.4(3) 2_374 .
O82 Nd32 O83 74.8(4) . .
O131 Nd32 O150 148.5(4) 2_374 .
O55 Nd32 O150 64.1(4) . .
O84 Nd32 O150 64.0(4) 2_374 .
O82 Nd32 O150 133.7(4) . .
O83 Nd32 O150 66.4(4) . .
O131 Nd32 O144 62.0(4) 2_374 .
O55 Nd32 O144 146.1(5) . .
O84 Nd32 O144 133.8(4) 2_374 .
O82 Nd32 O144 66.2(4) . .
O83 Nd32 O144 65.4(3) . .
O150 Nd32 O144 115.2(4) . .
O131 Nd32 O2 72.0(4) 2_374 .
O55 Nd32 O2 69.8(4) . .
O84 Nd32 O2 73.0(4) 2_374 .
O82 Nd32 O2 72.4(4) . .
O83 Nd32 O2 136.1(4) . .
O150 Nd32 O2 121.3(4) . .
O144 Nd32 O2 123.4(4) . .
O131 Nd32 O153 75.8(4) 2_374 2_374
O55 Nd32 O153 75.6(4) . 2_374
O84 Nd32 O153 136.9(4) 2_374 2_374
O82 Nd32 O153 137.1(4) . 2_374
O83 Nd32 O153 97.3(4) . 2_374
O150 Nd32 O153 73.9(4) . 2_374
O144 Nd32 O153 72.1(4) . 2_374
O2 Nd32 O153 126.7(4) . 2_374
O131 Nd32 Nd21 160.7(4) 2_374 .
O55 Nd32 Nd21 98.0(3) . .
O84 Nd32 Nd21 36.3(3) 2_374 .
O82 Nd32 Nd21 85.5(2) . .
O83 Nd32 Nd21 40.2(2) . .
O150 Nd32 Nd21 48.5(3) . .
O144 Nd32 Nd21 105.2(3) . .
O2 Nd32 Nd21 108.4(2) . .
O153 Nd32 Nd21 115.7(2) 2_374 .
O131 Nd32 Nd20 108.2(4) 2_374 2_374
O55 Nd32 Nd20 38.3(3) . 2_374
O84 Nd32 Nd20 93.5(3) 2_374 2_374
O82 Nd32 Nd20 175.6(3) . 2_374
O83 Nd32 Nd20 102.7(3) . 2_374
O150 Nd32 Nd20 42.3(3) . 2_374
O144 Nd32 Nd20 116.2(3) . 2_374
O2 Nd32 Nd20 107.9(3) . 2_374
O153 Nd32 Nd20 46.3(3) 2_374 2_374
Nd21 Nd32 Nd20 90.30(3) . 2_374
O131 Nd32 Nd9 95.6(3) 2_374 .
O55 Nd32 Nd9 163.0(3) . .
O84 Nd32 Nd9 85.2(3) 2_374 .
O82 Nd32 Nd9 38.1(2) . .
O83 Nd32 Nd9 38.8(3) . .
O150 Nd32 Nd9 104.7(2) . .
O144 Nd32 Nd9 49.2(3) . .
O2 Nd32 Nd9 109.6(3) . .
O153 Nd32 Nd9 114.9(3) 2_374 .
Nd21 Nd32 Nd9 65.71(3) . .
Nd20 Nd32 Nd9 140.28(3) 2_374 .
O58 Nd33 O57 76.7(4) . .
O58 Nd33 O60 128.2(4) . .
O57 Nd33 O60 76.0(4) . .
O58 Nd33 O63 88.6(4) . .
O57 Nd33 O63 126.2(4) . .
O60 Nd33 O63 73.8(4) . .
O58 Nd33 O157 66.1(4) . .
O57 Nd33 O157 74.6(4) . .
O60 Nd33 O157 142.2(3) . .
O63 Nd33 O157 143.8(4) . .
O58 Nd33 O62 138.6(3) . .
O57 Nd33 O62 144.2(4) . .
O60 Nd33 O62 81.2(4) . .
O63 Nd33 O62 71.2(4) . .
O157 Nd33 O62 110.5(4) . .
O58 Nd33 O11 76.6(3) . .
O57 Nd33 O11 145.0(4) . .
O60 Nd33 O11 139.0(3) . .
O63 Nd33 O11 75.2(3) . .
O157 Nd33 O11 74.0(3) . .
O62 Nd33 O11 63.6(4) . .
O58 Nd33 O9 135.0(4) . .
O57 Nd33 O9 76.6(4) . .
O60 Nd33 O9 78.3(4) . .
O63 Nd33 O9 136.4(4) . .
O157 Nd33 O9 72.2(4) . .
O62 Nd33 O9 71.9(4) . .
O11 Nd33 O9 107.8(3) . .
O58 Nd33 O146 62.5(3) . .
O57 Nd33 O146 60.7(4) . .
O60 Nd33 O146 65.8(4) . .
O63 Nd33 O146 66.5(3) . .
O157 Nd33 O146 117.2(4) . .
O62 Nd33 O146 131.8(4) . .
O11 Nd33 O146 123.1(3) . .
O9 Nd33 O146 129.0(3) . .
O58 Nd33 Nd20 42.1(2) . .
O57 Nd33 Nd20 37.2(3) . .
O60 Nd33 Nd20 94.4(3) . .
O63 Nd33 Nd20 103.1(3) . .
O157 Nd33 Nd20 75.9(3) . .
O62 Nd33 Nd20 173.6(3) . .
O11 Nd33 Nd20 118.4(2) . .
O9 Nd33 Nd20 111.9(3) . .
O146 Nd33 Nd20 41.8(3) . .
O58 Nd33 Nd15 103.0(2) . .
O57 Nd33 Nd15 94.3(3) . .
O60 Nd33 Nd15 37.7(2) . .
O63 Nd33 Nd15 38.9(3) . .
O157 Nd33 Nd15 165.8(3) . .
O62 Nd33 Nd15 83.7(3) . .
O11 Nd33 Nd15 113.6(2) . .
O9 Nd33 Nd15 114.6(3) . .
O146 Nd33 Nd15 48.6(3) . .
Nd20 Nd33 Nd15 89.93(3) . .
O58 Nd33 Nd40 100.5(2) . .
O57 Nd33 Nd40 37.9(3) . .
O60 Nd33 Nd40 38.7(2) . .
O63 Nd33 Nd40 98.2(2) . .
O157 Nd33 Nd40 111.1(2) . .
O62 Nd33 Nd40 117.5(3) . .
O11 Nd33 Nd40 172.7(2) . .
O9 Nd33 Nd40 79.0(2) . .
O146 Nd33 Nd40 50.2(2) . .
Nd20 Nd33 Nd40 59.56(3) . .
Nd15 Nd33 Nd40 60.29(3) . .
O121 Nd34 O26W 144.9(4) . .
O121 Nd34 O51 75.8(4) . .
O26W Nd34 O51 73.4(4) . .
O121 Nd34 O122 119.2(4) . .
O26W Nd34 O122 77.9(4) . .
O51 Nd34 O122 141.3(4) . .
O121 Nd34 O120 78.6(4) . .
O26W Nd34 O120 77.4(4) . .
O51 Nd34 O120 74.6(4) . .
O122 Nd34 O120 74.3(4) . .
O121 Nd34 O22W 73.0(3) . .
O26W Nd34 O22W 112.4(4) . .
O51 Nd34 O22W 72.5(4) . .
O122 Nd34 O22W 144.0(4) . .
O120 Nd34 O22W 140.6(4) . .
O121 Nd34 O119 75.2(4) . .
O26W Nd34 O119 139.5(4) . .
O51 Nd34 O119 143.8(4) . .
O122 Nd34 O119 73.2(3) . .
O120 Nd34 O119 119.7(4) . .
O22W Nd34 O119 78.6(4) . .
O121 Nd34 O36W 138.6(4) . .
O26W Nd34 O36W 73.4(4) . .
O51 Nd34 O36W 120.5(4) . .
O122 Nd34 O36W 73.5(4) . .
O120 Nd34 O36W 140.1(3) . .
O22W Nd34 O36W 76.8(3) . .
O119 Nd34 O36W 71.7(4) . .
O121 Nd34 O141 61.3(3) . .
O26W Nd34 O141 121.7(3) . .
O51 Nd34 O141 118.6(4) . .
O122 Nd34 O141 58.3(3) . .
O120 Nd34 O141 56.4(4) . .
O22W Nd34 O141 125.8(3) . .
O119 Nd34 O141 63.4(3) . .
O36W Nd34 O141 120.7(4) . .
O121 Nd34 Nd45 39.5(2) . .
O26W Nd34 Nd45 114.8(3) . .
O51 Nd34 Nd45 75.3(3) . .
O122 Nd34 Nd45 94.5(3) . .
O120 Nd34 Nd45 39.5(3) . .
O22W Nd34 Nd45 110.1(2) . .
O119 Nd34 Nd45 95.3(2) . .
O36W Nd34 Nd45 164.2(3) . .
O141 Nd34 Nd45 43.6(2) . .
O121 Nd34 Nd16 96.1(2) . .
O26W Nd34 Nd16 79.3(3) . .
O51 Nd34 Nd16 110.1(3) . .
O122 Nd34 Nd16 38.1(3) . .
O120 Nd34 Nd16 36.7(3) . .
O22W Nd34 Nd16 168.0(3) . .
O119 Nd34 Nd16 94.1(2) . .
O36W Nd34 Nd16 110.2(2) . .
O141 Nd34 Nd16 42.44(19) . .
Nd45 Nd34 Nd16 60.69(3) . .
O121 Nd34 Nd1 37.6(3) . .
O26W Nd34 Nd1 169.5(3) . .
O51 Nd34 Nd1 112.6(3) . .
O122 Nd34 Nd1 92.9(3) . .
O120 Nd34 Nd1 95.6(3) . .
O22W Nd34 Nd1 78.0(3) . .
O119 Nd34 Nd1 38.5(2) . .
O36W Nd34 Nd1 108.8(3) . .
O141 Nd34 Nd1 48.1(2) . .
Nd45 Nd34 Nd1 60.58(3) . .
Nd16 Nd34 Nd1 90.44(3) . .
O5 Nd35 O132 76.6(4) 2_374 2_374
O5 Nd35 O82 141.7(4) 2_374 .
O132 Nd35 O82 117.3(4) 2_374 .
O5 Nd35 O131 73.8(4) 2_374 2_374
O132 Nd35 O131 77.6(4) 2_374 2_374
O82 Nd35 O131 75.0(4) . 2_374
O5 Nd35 O81 141.0(4) 2_374 .
O132 Nd35 O81 71.5(4) 2_374 .
O82 Nd35 O81 74.8(4) . .
O131 Nd35 O81 119.1(4) 2_374 .
O5 Nd35 O14W 121.5(4) 2_374 .
O132 Nd35 O14W 138.1(4) 2_374 .
O82 Nd35 O14W 73.6(4) . .
O131 Nd35 O14W 141.1(4) 2_374 .
O81 Nd35 O14W 73.4(4) . .
O5 Nd35 O27W 78.6(4) 2_374 .
O132 Nd35 O27W 74.1(4) 2_374 .
O82 Nd35 O27W 138.3(4) . .
O131 Nd35 O27W 144.1(4) 2_374 .
O81 Nd35 O27W 71.6(4) . .
O14W Nd35 O27W 73.6(4) . .
O5 Nd35 O13W 73.9(4) 2_374 .
O132 Nd35 O13W 143.8(5) 2_374 .
O82 Nd35 O13W 76.8(4) . .
O131 Nd35 O13W 74.5(5) 2_374 .
O81 Nd35 O13W 143.2(4) . .
O14W Nd35 O13W 76.5(5) . .
O27W Nd35 O13W 119.0(5) . .
O5 Nd35 Nd31 74.2(3) 2_374 2_374
O132 Nd35 Nd31 38.7(3) 2_374 2_374
O82 Nd35 Nd31 94.7(3) . 2_374
O131 Nd35 Nd31 39.1(3) 2_374 2_374
O81 Nd35 Nd31 93.5(3) . 2_374
O14W Nd35 Nd31 164.2(2) . 2_374
O27W Nd35 Nd31 111.2(3) . 2_374
O13W Nd35 Nd31 111.7(4) . 2_374
O5 Nd35 Nd32 110.0(4) 2_374 .
O132 Nd35 Nd32 93.9(3) 2_374 .
O82 Nd35 Nd32 38.5(3) . .
O131 Nd35 Nd32 37.2(3) 2_374 .
O81 Nd35 Nd32 94.2(3) . .
O14W Nd35 Nd32 111.0(3) . .
O27W Nd35 Nd32 163.6(3) . .
O13W Nd35 Nd32 77.3(4) . .
Nd31 Nd35 Nd32 60.19(3) 2_374 .
O5 Nd35 Nd9 163.5(4) 2_374 .
O132 Nd35 Nd9 91.1(3) 2_374 .
O82 Nd35 Nd9 37.0(2) . .
O131 Nd35 Nd9 93.1(3) 2_374 .
O81 Nd35 Nd9 38.6(3) . .
O14W Nd35 Nd9 75.0(2) . .
O27W Nd35 Nd9 108.9(2) . .
O13W Nd35 Nd9 112.7(3) . .
Nd31 Nd35 Nd9 89.32(3) 2_374 .
Nd32 Nd35 Nd9 59.29(3) . .
O5 Nd35 Nd17 111.0(3) 2_374 .
O132 Nd35 Nd17 35.4(3) 2_374 .
O82 Nd35 Nd17 93.2(3) . .
O131 Nd35 Nd17 95.0(3) 2_374 .
O81 Nd35 Nd17 36.8(3) . .
O14W Nd35 Nd17 109.1(2) . .
O27W Nd35 Nd17 74.0(3) . .
O13W Nd35 Nd17 167.0(4) . .
Nd31 Nd35 Nd17 60.07(3) 2_374 .
Nd32 Nd35 Nd17 89.70(3) . .
Nd9 Nd35 Nd17 59.33(2) . .
O113 Nd36 O36 143.1(4) . .
O113 Nd36 O130 118.7(4) . .
O36 Nd36 O130 74.3(4) . .
O113 Nd36 O115 73.8(4) . .
O36 Nd36 O115 141.0(4) . .
O130 Nd36 O115 74.4(4) . .
O113 Nd36 O1W 77.0(4) . .
O36 Nd36 O1W 75.3(5) . .
O130 Nd36 O1W 143.7(5) . .
O115 Nd36 O1W 141.0(5) . .
O113 Nd36 O114 74.4(4) . .
O36 Nd36 O114 75.7(4) . .
O130 Nd36 O114 77.3(3) . .
O115 Nd36 O114 118.7(4) . .
O1W Nd36 O114 76.3(4) . .
O113 Nd36 O18W 73.6(4) . .
O36 Nd36 O18W 119.9(4) . .
O130 Nd36 O18W 140.6(4) . .
O115 Nd36 O18W 74.2(4) . .
O1W Nd36 O18W 73.1(4) . .
O114 Nd36 O18W 139.7(3) . .
O113 Nd36 O41W 140.9(5) . .
O36 Nd36 O41W 74.4(4) . .
O130 Nd36 O41W 73.7(4) . .
O115 Nd36 O41W 75.0(4) . .
O1W Nd36 O41W 116.1(4) . .
O114 Nd36 O41W 142.8(4) . .
O18W Nd36 O41W 75.7(4) . .
O113 Nd36 O142 58.3(4) . .
O36 Nd36 O142 119.1(4) . .
O130 Nd36 O142 60.7(3) . .
O115 Nd36 O142 61.8(4) . .
O1W Nd36 O142 120.8(4) . .
O114 Nd36 O142 56.9(4) . .
O18W Nd36 O142 121.0(4) . .
O41W Nd36 O142 123.1(3) . .
O113 Nd36 Nd30 37.2(3) . .
O36 Nd36 Nd30 112.6(3) . .
O130 Nd36 Nd30 95.1(2) . .
O115 Nd36 Nd30 92.7(2) . .
O1W Nd36 Nd30 78.7(3) . .
O114 Nd36 Nd30 37.9(3) . .
O18W Nd36 Nd30 109.5(2) . .
O41W Nd36 Nd30 165.1(3) . .
O142 Nd36 Nd30 42.2(2) . .
O113 Nd36 Nd37 93.2(3) . 2_374
O36 Nd36 Nd37 76.6(3) . 2_374
O130 Nd36 Nd37 38.8(2) . 2_374
O115 Nd36 Nd37 92.8(3) . 2_374
O1W Nd36 Nd37 114.1(3) . 2_374
O114 Nd36 Nd37 39.3(2) . 2_374
O18W Nd36 Nd37 163.5(3) . 2_374
O41W Nd36 Nd37 111.4(3) . 2_374
O142 Nd36 Nd37 42.5(3) . 2_374
Nd30 Nd36 Nd37 59.98(3) . 2_374
O113 Nd36 Nd18 92.2(3) . 2_374
O36 Nd36 Nd18 111.6(3) . 2_374
O130 Nd36 Nd18 38.3(3) . 2_374
O115 Nd36 Nd18 36.9(3) . 2_374
O1W Nd36 Nd18 167.5(3) . 2_374
O114 Nd36 Nd18 94.9(2) . 2_374
O18W Nd36 Nd18 110.1(3) . 2_374
O41W Nd36 Nd18 76.2(3) . 2_374
O142 Nd36 Nd18 46.9(2) . 2_374
Nd30 Nd36 Nd18 88.90(3) . 2_374
Nd37 Nd36 Nd18 59.57(3) 2_374 2_374
O67 Nd37 O130 81.1(4) . 2_374
O67 Nd37 O114 142.5(3) . 2_374
O130 Nd37 O114 77.8(3) 2_374 2_374
O67 Nd37 O68 76.9(3) . .
O130 Nd37 O68 140.6(4) 2_374 .
O114 Nd37 O68 100.9(4) 2_374 .
O67 Nd37 O151 65.2(3) . .
O130 Nd37 O151 133.0(3) 2_374 .
O114 Nd37 O151 147.4(3) 2_374 .
O68 Nd37 O151 63.3(4) . .
O67 Nd37 O142 133.6(4) . 2_374
O130 Nd37 O142 66.5(4) 2_374 2_374
O114 Nd37 O142 62.5(4) 2_374 2_374
O68 Nd37 O142 147.8(3) . 2_374
O151 Nd37 O142 114.9(4) . 2_374
O67 Nd37 O66 75.6(4) . .
O130 Nd37 O66 76.4(3) 2_374 .
O114 Nd37 O66 127.6(4) 2_374 .
O68 Nd37 O66 127.4(4) . .
O151 Nd37 O66 64.6(4) . .
O142 Nd37 O66 65.5(4) 2_374 .
O67 Nd37 O35 73.3(4) . 2_374
O130 Nd37 O35 72.6(4) 2_374 2_374
O114 Nd37 O35 70.9(4) 2_374 2_374
O68 Nd37 O35 70.1(4) . 2_374
O151 Nd37 O35 122.5(4) . 2_374
O142 Nd37 O35 122.5(4) 2_374 2_374
O66 Nd37 O35 138.7(3) . 2_374
O67 Nd37 O152 137.5(3) . .
O130 Nd37 O152 137.9(4) 2_374 .
O114 Nd37 O152 75.3(3) 2_374 .
O68 Nd37 O152 76.6(3) . .
O151 Nd37 O152 73.3(3) . .
O142 Nd37 O152 72.6(4) 2_374 .
O66 Nd37 O152 95.3(3) . .
O35 Nd37 O152 126.0(3) 2_374 .
O67 Nd37 Nd5 93.6(3) . .
O130 Nd37 Nd5 174.5(3) 2_374 .
O114 Nd37 Nd5 107.4(3) 2_374 .
O68 Nd37 Nd5 37.8(2) . .
O151 Nd37 Nd5 42.3(2) . .
O142 Nd37 Nd5 117.2(2) 2_374 .
O66 Nd37 Nd5 101.1(2) . .
O35 Nd37 Nd5 107.3(3) 2_374 .
O152 Nd37 Nd5 46.7(3) . .
O67 Nd37 Nd4 38.0(3) . .
O130 Nd37 Nd4 85.1(2) 2_374 .
O114 Nd37 Nd4 161.6(3) 2_374 .
O68 Nd37 Nd4 96.6(2) . .
O151 Nd37 Nd4 48.1(2) . .
O142 Nd37 Nd4 104.4(2) 2_374 .
O66 Nd37 Nd4 39.5(3) . .
O35 Nd37 Nd4 110.6(3) 2_374 .
O152 Nd37 Nd4 114.5(2) . .
Nd5 Nd37 Nd4 89.87(3) . .
O67 Nd37 Nd30 175.4(3) . 2_374
O130 Nd37 Nd30 95.0(3) 2_374 2_374
O114 Nd37 Nd30 37.6(3) 2_374 2_374
O68 Nd37 Nd30 107.8(2) . 2_374
O151 Nd37 Nd30 116.6(2) . 2_374
O142 Nd37 Nd30 41.9(2) 2_374 2_374
O66 Nd37 Nd30 101.2(3) . 2_374
O35 Nd37 Nd30 107.9(3) 2_374 2_374
O152 Nd37 Nd30 45.5(2) . 2_374
Nd5 Nd37 Nd30 90.25(3) . 2_374
Nd4 Nd37 Nd30 139.58(4) . 2_374
O103 Nd38 O100 74.9(4) . .
O103 Nd38 O101 119.1(3) . .
O100 Nd38 O101 75.5(4) . .
O103 Nd38 O102 76.8(4) . .
O100 Nd38 O102 119.5(4) . .
O101 Nd38 O102 73.7(4) . .
O103 Nd38 O30W 143.4(5) . .
O100 Nd38 O30W 140.7(4) . .
O101 Nd38 O30W 75.2(4) . .
O102 Nd38 O30W 75.7(4) . .
O103 Nd38 O11W 142.5(4) . .
O100 Nd38 O11W 76.2(4) . .
O101 Nd38 O11W 75.1(4) . .
O102 Nd38 O11W 139.3(4) . .
O30W Nd38 O11W 71.4(5) . .
O103 Nd38 O28W 79.0(4) . .
O100 Nd38 O28W 142.9(4) . .
O101 Nd38 O28W 141.2(4) . .
O102 Nd38 O28W 78.6(4) . .
O30W Nd38 O28W 72.1(4) . .
O11W Nd38 O28W 112.5(4) . .
O103 Nd38 O29W 80.6(4) . .
O100 Nd38 O29W 79.2(4) . .
O101 Nd38 O29W 141.6(4) . .
O102 Nd38 O29W 144.7(4) . .
O30W Nd38 O29W 109.6(4) . .
O11W Nd38 O29W 71.0(4) . .
O28W Nd38 O29W 70.7(5) . .
O103 Nd38 O140 56.7(3) . .
O100 Nd38 O140 61.1(4) . .
O101 Nd38 O140 62.4(3) . .
O102 Nd38 O140 58.6(4) . .
O30W Nd38 O140 123.7(4) . .
O11W Nd38 O140 125.0(4) . .
O28W Nd38 O140 122.6(4) . .
O29W Nd38 O140 126.7(4) . .
O103 Nd38 Nd29 37.7(3) . .
O100 Nd38 Nd29 38.0(3) . .
O101 Nd38 Nd29 93.9(2) . .
O102 Nd38 Nd29 94.7(3) . .
O30W Nd38 Nd29 167.0(3) . .
O11W Nd38 Nd29 113.0(3) . .
O28W Nd38 Nd29 115.1(3) . .
O29W Nd38 Nd29 83.3(3) . .
O140 Nd38 Nd29 43.5(3) . .
O103 Nd38 Nd31 38.7(3) . .
O100 Nd38 Nd31 94.5(3) . .
O101 Nd38 Nd31 93.6(2) . .
O102 Nd38 Nd31 38.7(3) . .
O30W Nd38 Nd31 112.9(3) . .
O11W Nd38 Nd31 166.7(3) . .
O28W Nd38 Nd31 80.7(3) . .
O29W Nd38 Nd31 117.0(3) . .
O140 Nd38 Nd31 41.9(3) . .
Nd29 Nd38 Nd31 60.02(3) . .
O103 Nd38 Nd3 95.0(2) . .
O100 Nd38 Nd3 94.7(3) . .
O101 Nd38 Nd3 37.3(3) . .
O102 Nd38 Nd3 37.1(2) . .
O30W Nd38 Nd3 77.0(3) . .
O11W Nd38 Nd3 110.7(3) . .
O28W Nd38 Nd3 113.7(3) . .
O29W Nd38 Nd3 173.2(3) . .
O140 Nd38 Nd3 46.8(3) . .
Nd29 Nd38 Nd3 90.09(3) . .
Nd31 Nd38 Nd3 60.08(3) . .
O107 Nd39 O110 87.9(4) . .
O107 Nd39 O105 87.8(4) . .
O110 Nd39 O105 84.7(4) . .
O107 Nd39 O104 151.5(3) . .
O110 Nd39 O104 72.2(4) . .
O105 Nd39 O104 70.5(4) . .
O107 Nd39 O108 71.4(4) . .
O110 Nd39 O108 74.3(4) . .
O105 Nd39 O108 150.6(4) . .
O104 Nd39 O108 120.1(4) . .
O107 Nd39 O106 72.1(4) . .
O110 Nd39 O106 151.5(3) . .
O105 Nd39 O106 74.7(4) . .
O104 Nd39 O106 117.2(4) . .
O108 Nd39 O106 116.0(4) . .
O107 Nd39 O9W 129.0(7) . .
O110 Nd39 O9W 125.4(8) . .
O105 Nd39 O9W 127.9(9) . .
O104 Nd39 O9W 79.5(7) . .
O108 Nd39 O9W 81.4(9) . .
O106 Nd39 O9W 83.0(8) . .
O107 Nd39 Nd28 81.5(3) . .
O110 Nd39 Nd28 121.5(3) . .
O105 Nd39 Nd28 37.8(3) . .
O104 Nd39 Nd28 91.4(3) . .
O108 Nd39 Nd28 148.4(3) . .
O106 Nd39 Nd28 37.2(2) . .
O9W Nd39 Nd28 104.6(8) . .
O107 Nd39 Nd13 36.3(3) . .
O110 Nd39 Nd13 82.8(3) . .
O105 Nd39 Nd13 122.7(3) . .
O104 Nd39 Nd13 150.9(3) . .
O108 Nd39 Nd13 35.5(3) . .
O106 Nd39 Nd13 91.9(3) . .
O9W Nd39 Nd13 104.1(7) . .
Nd28 Nd39 Nd13 114.80(3) . .
O107 Nd39 Nd3 123.1(2) . .
O110 Nd39 Nd3 81.0(3) . .
O105 Nd39 Nd3 35.9(2) . .
O104 Nd39 Nd3 35.3(3) . .
O108 Nd39 Nd3 151.1(3) . .
O106 Nd39 Nd3 92.8(3) . .
O9W Nd39 Nd3 101.5(7) . .
Nd28 Nd39 Nd3 59.21(3) . .
Nd13 Nd39 Nd3 154.32(4) . .
O107 Nd39 Nd10 82.1(3) . .
O110 Nd39 Nd10 37.7(3) . .
O105 Nd39 Nd10 121.4(3) . .
O104 Nd39 Nd10 93.4(3) . .
O108 Nd39 Nd10 37.2(2) . .
O106 Nd39 Nd10 149.4(3) . .
O9W Nd39 Nd10 101.5(8) . .
Nd28 Nd39 Nd10 153.95(4) . .
Nd13 Nd39 Nd10 57.50(3) . .
Nd3 Nd39 Nd10 115.44(3) . .
O107 Nd39 Nd49 123.3(2) . .
O110 Nd39 Nd49 36.1(3) . .
O105 Nd39 Nd49 80.7(3) . .
O104 Nd39 Nd49 37.1(3) . .
O108 Nd39 Nd49 93.3(3) . .
O106 Nd39 Nd49 150.6(3) . .
O9W Nd39 Nd49 100.1(6) . .
Nd28 Nd39 Nd49 115.40(3) . .
Nd13 Nd39 Nd49 115.20(4) . .
Nd3 Nd39 Nd49 57.78(3) . .
Nd10 Nd39 Nd49 59.18(3) . .
O61 Nd40 O33W 77.5(4) . .
O61 Nd40 O57 118.0(4) . .
O33W Nd40 O57 143.2(5) . .
O61 Nd40 O24W 141.8(4) . .
O33W Nd40 O24W 73.3(5) . .
O57 Nd40 O24W 76.1(4) . .
O61 Nd40 O60 74.1(3) . .
O33W Nd40 O60 141.4(5) . .
O57 Nd40 O60 74.5(4) . .
O24W Nd40 O60 142.4(4) . .
O61 Nd40 O59 76.4(4) . .
O33W Nd40 O59 77.6(5) . .
O57 Nd40 O59 74.6(4) . .
O24W Nd40 O59 73.8(5) . .
O60 Nd40 O59 119.2(4) . .
O61 Nd40 O7W 73.9(4) . .
O33W Nd40 O7W 75.1(5) . .
O57 Nd40 O7W 139.5(4) . .
O24W Nd40 O7W 120.0(5) . .
O60 Nd40 O7W 72.3(4) . .
O59 Nd40 O7W 143.2(4) . .
O61 Nd40 O19W 139.6(4) . .
O33W Nd40 O19W 115.5(5) . .
O57 Nd40 O19W 75.7(4) . .
O24W Nd40 O19W 76.5(4) . .
O60 Nd40 O19W 73.9(4) . .
O59 Nd40 O19W 142.1(4) . .
O7W Nd40 O19W 73.3(4) . .
O61 Nd40 Nd20 94.3(3) . .
O33W Nd40 Nd20 113.9(5) . .
O57 Nd40 Nd20 37.5(3) . .
O24W Nd40 Nd20 76.2(4) . .
O60 Nd40 Nd20 93.8(3) . .
O59 Nd40 Nd20 37.8(3) . .
O7W Nd40 Nd20 163.7(2) . .
O19W Nd40 Nd20 111.9(3) . .
O61 Nd40 Nd29 38.2(3) . .
O33W Nd40 Nd29 79.6(4) . .
O57 Nd40 Nd29 93.3(3) . .
O24W Nd40 Nd29 111.4(4) . .
O60 Nd40 Nd29 93.3(3) . .
O59 Nd40 Nd29 38.9(3) . .
O7W Nd40 Nd29 111.2(3) . .
O19W Nd40 Nd29 164.8(3) . .
Nd20 Nd40 Nd29 59.89(3) . .
O61 Nd40 Nd33 93.5(2) . .
O33W Nd40 Nd33 168.8(4) . .
O57 Nd40 Nd33 37.0(3) . .
O24W Nd40 Nd33 111.8(3) . .
O60 Nd40 Nd33 38.0(3) . .
O59 Nd40 Nd33 94.0(3) . .
O7W Nd40 Nd33 109.0(2) . .
O19W Nd40 Nd33 75.7(3) . .
Nd20 Nd40 Nd33 59.57(3) . .
Nd29 Nd40 Nd33 89.25(3) . .
O61 Nd40 Nd15 37.4(2) . .
O33W Nd40 Nd15 113.2(4) . .
O57 Nd40 Nd15 92.9(3) . .
O24W Nd40 Nd15 165.7(4) . .
O60 Nd40 Nd15 37.4(2) . .
O59 Nd40 Nd15 94.7(3) . .
O7W Nd40 Nd15 74.2(2) . .
O19W Nd40 Nd15 109.9(3) . .
Nd20 Nd40 Nd15 89.56(3) . .
Nd29 Nd40 Nd15 59.53(3) . .
Nd33 Nd40 Nd15 59.64(3) . .
O77 Nd41 O75 86.8(4) . .
O77 Nd41 O79 87.1(4) . .
O75 Nd41 O79 85.3(4) . .
O77 Nd41 O37W 130.9(7) . .
O75 Nd41 O37W 126.1(8) . .
O79 Nd41 O37W 126.2(8) . .
O77 Nd41 O76 71.5(4) . .
O75 Nd41 O76 72.9(3) . .
O79 Nd41 O76 149.8(4) . .
O37W Nd41 O76 83.9(8) . .
O77 Nd41 O78 73.4(4) . .
O75 Nd41 O78 151.7(4) . .
O79 Nd41 O78 74.0(4) . .
O37W Nd41 O78 82.2(8) . .
O76 Nd41 O78 117.5(4) . .
O77 Nd41 O80 152.3(4) . .
O75 Nd41 O80 73.3(4) . .
O79 Nd41 O80 72.6(4) . .
O37W Nd41 O80 76.8(7) . .
O76 Nd41 O80 118.5(4) . .
O78 Nd41 O80 116.7(4) . .
O77 Nd41 Nd17 122.5(2) . .
O75 Nd41 Nd17 36.5(3) . .
O79 Nd41 Nd17 81.2(3) . .
O37W Nd41 Nd17 99.8(7) . .
O76 Nd41 Nd17 92.5(3) . .
O78 Nd41 Nd17 150.0(3) . .
O80 Nd41 Nd17 37.4(2) . .
O77 Nd41 Nd25 81.5(2) . .
O75 Nd41 Nd25 37.4(2) . .
O79 Nd41 Nd25 121.7(3) . .
O37W Nd41 Nd25 102.9(7) . .
O76 Nd41 Nd25 36.1(2) . .
O78 Nd41 Nd25 149.8(3) . .
O80 Nd41 Nd25 93.3(2) . .
Nd17 Nd41 Nd25 59.38(2) . .
O77 Nd41 Nd27 36.7(2) . .
O75 Nd41 Nd27 122.4(3) . .
O79 Nd41 Nd27 82.5(3) . .
O37W Nd41 Nd27 105.9(7) . .
O76 Nd41 Nd27 91.7(3) . .
O78 Nd41 Nd27 37.1(3) . .
O80 Nd41 Nd27 149.6(3) . .
Nd17 Nd41 Nd27 154.32(4) . .
Nd25 Nd41 Nd27 114.85(4) . .
O77 Nd41 Nd52 82.2(3) . .
O75 Nd41 Nd52 122.1(3) . .
O79 Nd41 Nd52 37.7(3) . .
O37W Nd41 Nd52 102.7(7) . .
O76 Nd41 Nd52 149.3(3) . .
O78 Nd41 Nd52 36.8(2) . .
O80 Nd41 Nd52 92.1(3) . .
Nd17 Nd41 Nd52 115.37(3) . .
Nd25 Nd41 Nd52 154.43(4) . .
Nd27 Nd41 Nd52 57.60(3) . .
O77 Nd41 Nd9 123.0(2) . .
O75 Nd41 Nd9 81.4(2) . .
O79 Nd41 Nd9 36.7(3) . .
O37W Nd41 Nd9 99.5(7) . .
O76 Nd41 Nd9 150.0(3) . .
O78 Nd41 Nd9 92.5(2) . .
O80 Nd41 Nd9 36.4(3) . .
Nd17 Nd41 Nd9 57.51(2) . .
Nd25 Nd41 Nd9 115.44(3) . .
Nd27 Nd41 Nd9 115.49(4) . .
Nd52 Nd41 Nd9 59.38(3) . .
O129 Nd42 O127 119.0(4) . .
O129 Nd42 O22 74.6(4) . .
O127 Nd42 O22 143.7(3) . .
O129 Nd42 O128 76.9(4) . .
O127 Nd42 O128 76.5(4) . .
O22 Nd42 O128 74.4(4) . .
O129 Nd42 O23 142.3(5) . 2_374
O127 Nd42 O23 77.6(4) . 2_374
O22 Nd42 O23 74.2(5) . 2_374
O128 Nd42 O23 74.8(4) . 2_374
O129 Nd42 O135 74.0(4) . 2_374
O127 Nd42 O135 72.7(4) . 2_374
O22 Nd42 O135 141.5(4) . 2_374
O128 Nd42 O135 118.6(4) . 2_374
O23 Nd42 O135 142.4(5) 2_374 2_374
O129 Nd42 O17W 139.6(4) . .
O127 Nd42 O17W 72.9(4) . .
O22 Nd42 O17W 120.3(4) . .
O128 Nd42 O17W 141.2(4) . .
O23 Nd42 O17W 75.7(5) 2_374 .
O135 Nd42 O17W 73.9(4) 2_374 .
O129 Nd42 O12W 73.9(4) . .
O127 Nd42 O12W 139.2(5) . .
O22 Nd42 O12W 75.3(4) . .
O128 Nd42 O12W 142.4(5) . .
O23 Nd42 O12W 117.1(4) 2_374 .
O135 Nd42 O12W 75.1(4) 2_374 .
O17W Nd42 O12W 74.6(4) . .
O129 Nd42 Nd19 38.5(3) . .
O127 Nd42 Nd19 94.9(3) . .
O22 Nd42 Nd19 75.5(2) . .
O128 Nd42 Nd19 39.1(3) . .
O23 Nd42 Nd19 112.3(4) 2_374 .
O135 Nd42 Nd19 92.9(3) 2_374 .
O17W Nd42 Nd19 164.1(3) . .
O12W Nd42 Nd19 111.1(3) . .
O129 Nd42 Nd30 94.9(2) . 2_374
O127 Nd42 Nd30 38.9(3) . 2_374
O22 Nd42 Nd30 111.7(2) . 2_374
O128 Nd42 Nd30 38.3(3) . 2_374
O23 Nd42 Nd30 77.7(3) 2_374 2_374
O135 Nd42 Nd30 92.6(2) 2_374 2_374
O17W Nd42 Nd30 110.4(3) . 2_374
O12W Nd42 Nd30 165.1(3) . 2_374
Nd19 Nd42 Nd30 60.35(3) . 2_374
O129 Nd42 Nd24 92.9(3) . 2_374
O127 Nd42 Nd24 36.7(2) . 2_374
O22 Nd42 Nd24 164.4(2) . 2_374
O128 Nd42 Nd24 94.0(3) . 2_374
O23 Nd42 Nd24 113.4(4) 2_374 2_374
O135 Nd42 Nd24 36.8(2) 2_374 2_374
O17W Nd42 Nd24 75.3(3) . 2_374
O12W Nd42 Nd24 110.6(4) . 2_374
Nd19 Nd42 Nd24 88.88(3) . 2_374
Nd30 Nd42 Nd24 59.28(3) 2_374 2_374
O129 Nd42 Nd28 37.1(3) . 2_374
O127 Nd42 Nd28 93.1(2) . 2_374
O22 Nd42 Nd28 110.5(3) . 2_374
O128 Nd42 Nd28 95.0(3) . 2_374
O23 Nd42 Nd28 167.5(3) 2_374 2_374
O135 Nd42 Nd28 37.5(3) 2_374 2_374
O17W Nd42 Nd28 109.9(3) . 2_374
O12W Nd42 Nd28 75.4(3) . 2_374
Nd19 Nd42 Nd28 59.56(3) . 2_374
Nd30 Nd42 Nd28 89.77(3) 2_374 2_374
Nd24 Nd42 Nd28 59.25(3) 2_374 2_374
O91 Nd43 O93 118.0(4) . .
O91 Nd43 O92 73.7(4) . .
O93 Nd43 O92 76.5(4) . .
O91 Nd43 O30 140.1(3) . .
O93 Nd43 O30 75.0(4) . .
O92 Nd43 O30 73.5(4) . .
O91 Nd43 O42W 140.5(3) . .
O93 Nd43 O42W 73.1(4) . .
O92 Nd43 O42W 142.8(3) . .
O30 Nd43 O42W 78.2(3) . .
O91 Nd43 O94 74.2(3) . .
O93 Nd43 O94 72.9(4) . .
O92 Nd43 O94 116.8(4) . .
O30 Nd43 O94 142.2(3) . .
O42W Nd43 O94 73.9(4) . .
O91 Nd43 O34W 72.5(4) . .
O93 Nd43 O34W 140.5(4) . .
O92 Nd43 O34W 139.3(4) . .
O30 Nd43 O34W 123.3(4) . .
O42W Nd43 O34W 77.0(3) . .
O94 Nd43 O34W 74.3(4) . .
O91 Nd43 O39W 76.3(4) . .
O93 Nd43 O39W 142.8(4) . .
O92 Nd43 O39W 75.3(5) . .
O30 Nd43 O39W 74.0(4) . .
O42W Nd43 O39W 119.2(4) . .
O94 Nd43 O39W 142.6(4) . .
O34W Nd43 O39W 75.2(4) . .
O91 Nd43 Nd2 93.5(3) . .
O93 Nd43 Nd2 38.1(2) . .
O92 Nd43 Nd2 38.9(3) . .
O30 Nd43 Nd2 74.4(2) . .
O42W Nd43 Nd2 110.1(3) . .
O94 Nd43 Nd2 91.9(3) . .
O34W Nd43 Nd2 162.3(3) . .
O39W Nd43 Nd2 112.5(3) . .
O91 Nd43 Nd51 37.5(3) . .
O93 Nd43 Nd51 93.8(2) . .
O92 Nd43 Nd51 37.0(3) . .
O30 Nd43 Nd51 109.5(2) . .
O42W Nd43 Nd51 163.0(3) . .
O94 Nd43 Nd51 92.1(2) . .
O34W Nd43 Nd51 108.9(3) . .
O39W Nd43 Nd51 77.8(3) . .
Nd2 Nd43 Nd51 59.76(3) . .
O91 Nd43 Nd11 92.8(3) . .
O93 Nd43 Nd11 37.3(3) . .
O92 Nd43 Nd11 94.1(3) . .
O30 Nd43 Nd11 111.5(3) . .
O42W Nd43 Nd11 74.3(3) . .
O94 Nd43 Nd11 36.2(3) . .
O34W Nd43 Nd11 109.5(3) . .
O39W Nd43 Nd11 166.5(3) . .
Nd2 Nd43 Nd11 59.46(3) . .
Nd51 Nd43 Nd11 88.73(3) . .
O91 Nd43 Nd23 37.6(3) . .
O93 Nd43 Nd23 92.6(3) . .
O92 Nd43 Nd23 92.7(3) . .
O30 Nd43 Nd23 163.1(2) . .
O42W Nd43 Nd23 109.6(3) . .
O94 Nd43 Nd23 37.1(2) . .
O34W Nd43 Nd23 73.6(3) . .
O39W Nd43 Nd23 112.6(3) . .
Nd2 Nd43 Nd23 88.76(3) . .
Nd51 Nd43 Nd23 59.14(3) . .
Nd11 Nd43 Nd23 58.74(3) . .
O84 Nd44 O56 114.4(4) . .
O84 Nd44 O136 71.0(4) . 2_374
O56 Nd44 O136 73.2(4) . 2_374
O84 Nd44 O25W 75.0(5) . .
O56 Nd44 O25W 138.8(4) . .
O136 Nd44 O25W 72.9(4) 2_374 .
O84 Nd44 O55 75.9(4) . 2_374
O56 Nd44 O55 75.8(4) . 2_374
O136 Nd44 O55 118.7(4) 2_374 2_374
O25W Nd44 O55 142.3(5) . 2_374
O84 Nd44 O4 143.5(4) . .
O56 Nd44 O4 77.9(4) . .
O136 Nd44 O4 143.2(5) 2_374 .
O25W Nd44 O4 119.5(5) . .
O55 Nd44 O4 74.3(5) 2_374 .
O84 Nd44 O23W 137.9(4) . .
O56 Nd44 O23W 75.1(4) . .
O136 Nd44 O23W 73.5(4) 2_374 .
O25W Nd44 O23W 73.5(5) . .
O55 Nd44 O23W 142.9(5) 2_374 .
O4 Nd44 O23W 77.5(4) . .
O84 Nd44 O1 77.3(4) . 2_374
O56 Nd44 O1 141.9(4) . 2_374
O136 Nd44 O1 141.5(5) 2_374 2_374
O25W Nd44 O1 78.4(4) . 2_374
O55 Nd44 O1 72.2(4) 2_374 2_374
O4 Nd44 O1 73.9(5) . 2_374
O23W Nd44 O1 121.9(4) . 2_374
O84 Nd44 Nd32 38.0(3) . 2_374
O56 Nd44 Nd32 92.6(3) . 2_374
O136 Nd44 Nd32 92.3(3) 2_374 2_374
O25W Nd44 Nd32 111.3(3) . 2_374
O55 Nd44 Nd32 38.4(3) 2_374 2_374
O4 Nd44 Nd32 111.4(3) . 2_374
O23W Nd44 Nd32 163.3(3) . 2_374
O1 Nd44 Nd32 74.8(2) 2_374 2_374
O84 Nd44 Nd20 92.8(3) . .
O56 Nd44 Nd20 37.7(3) . .
O136 Nd44 Nd20 93.3(3) 2_374 .
O25W Nd44 Nd20 163.9(3) . .
O55 Nd44 Nd20 38.6(3) 2_374 .
O4 Nd44 Nd20 76.5(4) . .
O23W Nd44 Nd20 111.3(3) . .
O1 Nd44 Nd20 109.7(3) 2_374 .
Nd32 Nd44 Nd20 59.76(3) 2_374 .
O84 Nd44 Nd21 35.0(3) . 2_374
O56 Nd44 Nd21 91.0(3) . 2_374
O136 Nd44 Nd21 36.5(3) 2_374 2_374
O25W Nd44 Nd21 74.9(3) . 2_374
O55 Nd44 Nd21 94.2(3) 2_374 2_374
O4 Nd44 Nd21 165.5(4) . 2_374
O23W Nd44 Nd21 108.8(3) . 2_374
O1 Nd44 Nd21 111.3(3) 2_374 2_374
Nd32 Nd44 Nd21 59.24(3) 2_374 2_374
Nd20 Nd44 Nd21 88.99(3) . 2_374
O84 Nd44 Nd22 90.6(3) . .
O56 Nd44 Nd22 35.5(2) . .
O136 Nd44 Nd22 38.1(3) 2_374 .
O25W Nd44 Nd22 109.4(3) . .
O55 Nd44 Nd22 94.3(3) 2_374 .
O4 Nd44 Nd22 112.1(4) . .
O23W Nd44 Nd22 74.5(3) . .
O1 Nd44 Nd22 163.6(2) 2_374 .
Nd32 Nd44 Nd22 88.87(3) 2_374 .
Nd20 Nd44 Nd22 59.30(3) . .
Nd21 Nd44 Nd22 59.23(3) 2_374 .
O87 Nd45 O85 75.2(4) . .
O87 Nd45 O120 102.3(4) . .
O85 Nd45 O120 143.3(4) . .
O87 Nd45 O121 139.5(4) . .
O85 Nd45 O121 80.4(3) . .
O120 Nd45 O121 79.0(4) . .
O87 Nd45 O141 149.5(3) . .
O85 Nd45 O141 133.7(4) . .
O120 Nd45 O141 61.7(4) . .
O121 Nd45 O141 66.6(4) . .
O87 Nd45 O143 61.9(4) . .
O85 Nd45 O143 64.3(3) . .
O120 Nd45 O143 147.2(3) . .
O121 Nd45 O143 132.4(3) . .
O141 Nd45 O143 116.5(4) . .
O87 Nd45 O86 127.0(4) . .
O85 Nd45 O86 76.1(4) . .
O120 Nd45 O86 126.8(4) . .
O121 Nd45 O86 75.9(4) . .
O141 Nd45 O86 65.3(4) . .
O143 Nd45 O86 65.7(4) . .
O87 Nd45 O52 70.5(4) . .
O85 Nd45 O52 72.1(4) . .
O120 Nd45 O52 72.7(4) . .
O121 Nd45 O52 71.4(4) . .
O141 Nd45 O52 122.0(4) . .
O143 Nd45 O52 121.2(4) . .
O86 Nd45 O52 137.3(3) . .
O87 Nd45 O147 77.7(4) . .
O85 Nd45 O147 137.2(3) . .
O120 Nd45 O147 74.7(3) . .
O121 Nd45 O147 138.8(4) . .
O141 Nd45 O147 73.1(4) . .
O143 Nd45 O147 73.9(3) . .
O86 Nd45 O147 95.3(4) . .
O52 Nd45 O147 127.5(4) . .
O87 Nd45 Nd34 133.1(3) . .
O85 Nd45 Nd34 116.4(2) . .
O120 Nd45 Nd34 40.2(3) . .
O121 Nd45 Nd34 39.2(2) . .
O141 Nd45 Nd34 51.2(3) . .
O143 Nd45 Nd34 165.1(3) . .
O86 Nd45 Nd34 99.6(3) . .
O52 Nd45 Nd34 71.0(3) . .
O147 Nd45 Nd34 106.4(2) . .
O87 Nd45 Nd51 39.1(3) . .
O85 Nd45 Nd51 93.7(3) . .
O120 Nd45 Nd51 107.1(3) . .
O121 Nd45 Nd51 173.8(2) . .
O141 Nd45 Nd51 117.0(2) . .
O143 Nd45 Nd51 41.9(2) . .
O86 Nd45 Nd51 100.8(2) . .
O52 Nd45 Nd51 108.9(3) . .
O147 Nd45 Nd51 46.1(2) . .
Nd34 Nd45 Nd51 146.95(3) . .
O87 Nd45 Nd52 95.5(2) . .
O85 Nd45 Nd52 38.1(3) . .
O120 Nd45 Nd52 161.5(3) . .
O121 Nd45 Nd52 84.2(2) . .
O141 Nd45 Nd52 104.4(3) . .
O143 Nd45 Nd52 48.3(2) . .
O86 Nd45 Nd52 39.8(3) . .
O52 Nd45 Nd52 109.2(3) . .
O147 Nd45 Nd52 114.6(2) . .
Nd34 Nd45 Nd52 121.98(3) . .
Nd51 Nd45 Nd52 89.92(3) . .
O69 Nd46 O67 116.6(4) . .
O69 Nd46 O65 73.7(3) . .
O67 Nd46 O65 73.4(4) . .
O69 Nd46 O31W 142.5(3) . .
O67 Nd46 O31W 75.9(4) . .
O65 Nd46 O31W 141.4(4) . .
O69 Nd46 O15W 74.1(4) . .
O67 Nd46 O15W 139.9(3) . .
O65 Nd46 O15W 73.4(4) . .
O31W Nd46 O15W 120.6(4) . .
O69 Nd46 O68 73.5(3) . .
O67 Nd46 O68 76.4(3) . .
O65 Nd46 O68 117.8(4) . .
O31W Nd46 O68 76.0(3) . .
O15W Nd46 O68 140.3(4) . .
O69 Nd46 O16W 143.3(4) . .
O67 Nd46 O16W 73.3(4) . .
O65 Nd46 O16W 76.3(3) . .
O31W Nd46 O16W 72.9(4) . .
O15W Nd46 O16W 77.5(4) . .
O68 Nd46 O16W 140.8(4) . .
O69 Nd46 O8W 76.3(4) . .
O67 Nd46 O8W 142.8(4) . .
O65 Nd46 O8W 141.8(4) . .
O31W Nd46 O8W 75.0(4) . .
O15W Nd46 O8W 76.0(4) . .
O68 Nd46 O8W 74.5(4) . .
O16W Nd46 O8W 118.5(4) . .
O69 Nd46 Nd37 92.7(3) . .
O67 Nd46 Nd37 37.8(2) . .
O65 Nd46 Nd37 92.5(3) . .
O31W Nd46 Nd37 76.6(3) . .
O15W Nd46 Nd37 162.8(3) . .
O68 Nd46 Nd37 39.1(3) . .
O16W Nd46 Nd37 109.4(3) . .
O8W Nd46 Nd37 112.1(3) . .
O69 Nd46 Nd5 37.3(3) . .
O67 Nd46 Nd5 92.7(2) . .
O65 Nd46 Nd5 92.0(2) . .
O31W Nd46 Nd5 112.3(3) . .
O15W Nd46 Nd5 110.3(2) . .
O68 Nd46 Nd5 37.1(2) . .
O16W Nd46 Nd5 163.8(3) . .
O8W Nd46 Nd5 77.6(2) . .
Nd37 Nd46 Nd5 59.16(3) . .
O69 Nd46 Nd4 92.4(3) . .
O67 Nd46 Nd4 36.6(2) . .
O65 Nd46 Nd4 37.3(3) . .
O31W Nd46 Nd4 111.2(3) . .
O15W Nd46 Nd4 109.6(3) . .
O68 Nd46 Nd4 94.1(3) . .
O16W Nd46 Nd4 75.8(3) . .
O8W Nd46 Nd4 165.7(2) . .
Nd37 Nd46 Nd4 59.07(3) . .
Nd5 Nd46 Nd4 88.11(3) . .
O69 Nd46 Nd7 37.2(3) . .
O67 Nd46 Nd7 92.2(2) . .
O65 Nd46 Nd7 37.0(2) . .
O31W Nd46 Nd7 165.2(3) . .
O15W Nd46 Nd7 74.1(3) . .
O68 Nd46 Nd7 93.0(2) . .
O16W Nd46 Nd7 112.3(3) . .
O8W Nd46 Nd7 112.0(2) . .
Nd37 Nd46 Nd7 88.67(3) . .
Nd5 Nd46 Nd7 58.96(2) . .
Nd4 Nd46 Nd7 59.09(3) . .
O96 Nd47 O97 87.9(4) . .
O96 Nd47 O62 86.5(4) . .
O97 Nd47 O62 86.3(4) . .
O96 Nd47 O64 73.2(4) . .
O97 Nd47 O64 151.3(4) . .
O62 Nd47 O64 71.6(4) . .
O96 Nd47 O95 72.6(4) . .
O97 Nd47 O95 74.2(4) . .
O62 Nd47 O95 151.7(4) . .
O64 Nd47 O95 118.1(4) . .
O96 Nd47 O63 150.9(4) . .
O97 Nd47 O63 71.3(4) . .
O62 Nd47 O63 72.5(4) . .
O64 Nd47 O63 116.7(4) . .
O95 Nd47 O63 118.4(4) . .
O96 Nd47 O35W 128.1(6) . .
O97 Nd47 O35W 131.4(6) . .
O62 Nd47 O35W 122.4(9) . .
O64 Nd47 O35W 76.9(6) . .
O95 Nd47 O35W 85.9(9) . .
O63 Nd47 O35W 80.8(7) . .
O96 Nd47 Nd33 122.3(2) . .
O97 Nd47 Nd33 81.2(3) . .
O62 Nd47 Nd33 36.6(3) . .
O64 Nd47 Nd33 90.9(3) . .
O95 Nd47 Nd33 150.9(2) . .
O63 Nd47 Nd33 36.4(3) . .
O35W Nd47 Nd33 99.4(8) . .
O96 Nd47 Nd11 82.2(3) . .
O97 Nd47 Nd11 37.3(3) . .
O62 Nd47 Nd11 122.5(3) . .
O64 Nd47 Nd11 151.1(3) . .
O95 Nd47 Nd11 37.4(2) . .
O63 Nd47 Nd11 92.2(3) . .
O35W Nd47 Nd11 108.3(7) . .
Nd33 Nd47 Nd11 115.34(3) . .
O96 Nd47 Nd4 81.6(3) . .
O97 Nd47 Nd4 122.7(3) . .
O62 Nd47 Nd4 37.1(3) . .
O64 Nd47 Nd4 34.9(2) . .
O95 Nd47 Nd4 148.9(3) . .
O63 Nd47 Nd4 92.6(3) . .
O35W Nd47 Nd4 97.0(7) . .
Nd33 Nd47 Nd4 59.33(3) . .
Nd11 Nd47 Nd4 154.70(4) . .
O96 Nd47 Nd7 36.6(3) . .
O97 Nd47 Nd7 123.5(3) . .
O62 Nd47 Nd7 82.2(3) . .
O64 Nd47 Nd7 37.4(3) . .
O95 Nd47 Nd7 91.4(3) . .
O63 Nd47 Nd7 150.1(3) . .
O35W Nd47 Nd7 100.3(5) . .
Nd33 Nd47 Nd7 115.35(3) . .
Nd11 Nd47 Nd7 115.24(4) . .
Nd4 Nd47 Nd7 57.52(3) . .
O96 Nd47 Nd23 37.5(3) . .
O97 Nd47 Nd23 82.7(3) . .
O62 Nd47 Nd23 122.9(3) . .
O64 Nd47 Nd23 94.0(3) . .
O95 Nd47 Nd23 35.5(3) . .
O63 Nd47 Nd23 149.3(3) . .
O35W Nd47 Nd23 106.0(8) . .
Nd33 Nd47 Nd23 154.67(4) . .
Nd11 Nd47 Nd23 57.19(3) . .
Nd4 Nd47 Nd23 115.62(4) . .
Nd7 Nd47 Nd23 59.54(3) . .
O118 Nd48 O134 86.1(4) . .
O118 Nd48 O116 87.7(4) . .
O134 Nd48 O116 86.1(4) . .
O118 Nd48 O117 72.8(4) . .
O134 Nd48 O117 150.7(4) . .
O116 Nd48 O117 73.3(4) . .
O118 Nd48 O138 72.5(4) . .
O134 Nd48 O138 72.6(4) . .
O116 Nd48 O138 151.5(3) . .
O117 Nd48 O138 117.8(4) . .
O118 Nd48 O126 151.9(4) . 2_374
O134 Nd48 O126 72.6(4) . 2_374
O116 Nd48 O126 72.9(4) . 2_374
O117 Nd48 O126 118.7(4) . 2_374
O138 Nd48 O126 116.3(4) . 2_374
O118 Nd48 O10W 129.6(7) . .
O134 Nd48 O10W 122.5(8) . .
O116 Nd48 O10W 130.3(6) . .
O117 Nd48 O10W 86.7(7) . .
O138 Nd48 O10W 78.0(6) . .
O126 Nd48 O10W 78.3(7) 2_374 .
O118 Nd48 Nd21 35.8(2) . .
O134 Nd48 Nd21 81.5(3) . .
O116 Nd48 Nd21 122.5(3) . .
O117 Nd48 Nd21 92.2(2) . .
O138 Nd48 Nd21 37.2(3) . .
O126 Nd48 Nd21 149.1(3) 2_374 .
O10W Nd48 Nd21 102.9(6) . .
O118 Nd48 Nd8 123.2(2) . .
O134 Nd48 Nd8 82.2(2) . .
O116 Nd48 Nd8 36.3(3) . .
O117 Nd48 Nd8 92.4(2) . .
O138 Nd48 Nd8 149.7(3) . .
O126 Nd48 Nd8 37.4(3) 2_374 .
O10W Nd48 Nd8 102.8(6) . .
Nd21 Nd48 Nd8 154.16(4) . .
O118 Nd48 Nd22 81.3(3) . 2_374
O134 Nd48 Nd22 36.6(3) . 2_374
O116 Nd48 Nd22 121.9(3) . 2_374
O117 Nd48 Nd22 149.7(2) . 2_374
O138 Nd48 Nd22 36.6(3) . 2_374
O126 Nd48 Nd22 91.5(3) 2_374 2_374
O10W Nd48 Nd22 98.2(6) . 2_374
Nd21 Nd48 Nd22 57.58(3) . 2_374
Nd8 Nd48 Nd22 115.19(4) . 2_374
O118 Nd48 Nd50 82.9(2) . .
O134 Nd48 Nd50 122.8(3) . .
O116 Nd48 Nd50 37.8(3) . .
O117 Nd48 Nd50 36.2(2) . .
O138 Nd48 Nd50 150.3(3) . .
O126 Nd48 Nd50 93.2(3) 2_374 .
O10W Nd48 Nd50 107.0(6) . .
Nd21 Nd48 Nd50 115.28(4) . .
Nd8 Nd48 Nd50 59.24(3) . .
Nd22 Nd48 Nd50 154.81(4) 2_374 .
O118 Nd48 Nd1 37.1(3) . .
O134 Nd48 Nd1 122.1(3) . .
O116 Nd48 Nd1 82.5(3) . .
O117 Nd48 Nd1 36.2(2) . .
O138 Nd48 Nd1 92.8(3) . .
O126 Nd48 Nd1 150.8(3) 2_374 .
O10W Nd48 Nd1 107.4(7) . .
Nd21 Nd48 Nd1 59.14(3) . .
Nd8 Nd48 Nd1 115.21(4) . .
Nd22 Nd48 Nd1 115.28(3) 2_374 .
Nd50 Nd48 Nd1 57.57(3) . .
O101 Nd49 O98 126.8(4) . .
O101 Nd49 O100 75.8(4) . .
O98 Nd49 O100 77.4(3) . .
O101 Nd49 O19 79.3(4) . .
O98 Nd49 O19 136.8(4) . .
O100 Nd49 O19 77.6(4) . .
O101 Nd49 O110 81.0(3) . .
O98 Nd49 O110 138.1(3) . .
O100 Nd49 O110 144.3(3) . .
O19 Nd49 O110 71.7(3) . .
O101 Nd49 O104 72.1(4) . .
O98 Nd49 O104 87.8(4) . .
O100 Nd49 O104 125.3(5) . .
O19 Nd49 O104 135.3(4) . .
O110 Nd49 O104 70.5(4) . .
O101 Nd49 O16 139.4(3) . .
O98 Nd49 O16 76.4(3) . .
O100 Nd49 O16 144.7(4) . .
O19 Nd49 O16 106.7(4) . .
O110 Nd49 O16 64.1(3) . .
O104 Nd49 O16 76.8(4) . .
O101 Nd49 O159 142.8(3) . .
O98 Nd49 O159 68.3(4) . .
O100 Nd49 O159 75.6(4) . .
O19 Nd49 O159 71.7(4) . .
O110 Nd49 O159 110.3(4) . .
O104 Nd49 O159 145.0(4) . .
O16 Nd49 O159 73.0(3) . .
O101 Nd49 O140 62.6(3) . .
O98 Nd49 O140 64.3(4) . .
O100 Nd49 O140 61.1(4) . .
O19 Nd49 O140 128.5(3) . .
O110 Nd49 O140 128.8(4) . .
O104 Nd49 O140 64.9(4) . .
O16 Nd49 O140 124.8(3) . .
O159 Nd49 O140 120.6(4) . .
O101 Nd49 Nd38 38.1(2) . .
O98 Nd49 Nd38 100.6(3) . .
O100 Nd49 Nd38 38.2(3) . .
O19 Nd49 Nd38 80.0(3) . .
O110 Nd49 Nd38 116.8(2) . .
O104 Nd49 Nd38 96.6(3) . .
O16 Nd49 Nd38 172.8(3) . .
O159 Nd49 Nd38 112.3(2) . .
O140 Nd49 Nd38 48.6(2) . .
O101 Nd49 Nd29 93.5(2) . .
O98 Nd49 Nd29 42.4(2) . .
O100 Nd49 Nd29 37.5(3) . .
O19 Nd49 Nd29 113.4(2) . .
O110 Nd49 Nd29 171.9(3) . .
O104 Nd49 Nd29 102.2(3) . .
O16 Nd49 Nd29 118.5(2) . .
O159 Nd49 Nd29 77.7(3) . .
O140 Nd49 Nd29 43.1(3) . .
Nd38 Nd49 Nd29 59.54(3) . .
O101 Nd49 Nd3 36.8(2) . .
O98 Nd49 Nd3 102.1(3) . .
O100 Nd49 Nd3 94.3(3) . .
O19 Nd49 Nd3 114.4(3) . .
O110 Nd49 Nd3 82.6(3) . .
O104 Nd49 Nd3 37.7(3) . .
O16 Nd49 Nd3 114.1(3) . .
O159 Nd49 Nd3 167.1(3) . .
O140 Nd49 Nd3 46.6(3) . .
Nd38 Nd49 Nd3 59.83(3) . .
Nd29 Nd49 Nd3 89.41(3) . .
O122 Nd50 O119 75.8(4) . .
O122 Nd50 O111 77.3(4) . .
O119 Nd50 O111 128.9(4) . .
O122 Nd50 O117 126.8(4) . .
O119 Nd50 O117 73.9(4) . .
O111 Nd50 O117 89.1(4) . .
O122 Nd50 O38 76.4(4) . .
O119 Nd50 O38 75.8(4) . .
O111 Nd50 O38 136.8(3) . .
O117 Nd50 O38 134.1(4) . .
O122 Nd50 O163 77.4(4) . .
O119 Nd50 O163 142.9(4) . .
O111 Nd50 O163 67.9(3) . .
O117 Nd50 O163 143.2(4) . .
O38 Nd50 O163 73.2(3) . .
O122 Nd50 O32 145.4(3) . .
O119 Nd50 O32 138.8(3) . .
O111 Nd50 O32 77.3(4) . .
O117 Nd50 O32 75.8(4) . .
O38 Nd50 O32 107.7(4) . .
O163 Nd50 O32 71.4(3) . .
O122 Nd50 O116 143.8(4) . .
O119 Nd50 O116 80.7(4) . .
O111 Nd50 O116 138.5(4) . .
O117 Nd50 O116 70.3(4) . .
O38 Nd50 O116 71.4(4) . .
O163 Nd50 O116 107.8(4) . .
O32 Nd50 O116 63.0(3) . .
O122 Nd50 O141 60.6(4) . .
O119 Nd50 O141 66.0(4) . .
O111 Nd50 O141 62.9(3) . .
O117 Nd50 O141 67.4(4) . .
O38 Nd50 O141 127.5(4) . .
O163 Nd50 O141 120.2(3) . .
O32 Nd50 O141 124.8(3) . .
O116 Nd50 O141 131.5(3) . .
O122 Nd50 Nd16 37.9(3) . .
O119 Nd50 Nd16 95.8(3) . .
O111 Nd50 Nd16 41.6(3) . .
O117 Nd50 Nd16 104.3(3) . .
O38 Nd50 Nd16 112.4(3) . .
O163 Nd50 Nd16 77.9(3) . .
O32 Nd50 Nd16 118.5(2) . .
O116 Nd50 Nd16 174.1(2) . .
O141 Nd50 Nd16 42.6(2) . .
O122 Nd50 Nd1 94.1(3) . .
O119 Nd50 Nd1 38.1(2) . .
O111 Nd50 Nd1 102.9(2) . .
O117 Nd50 Nd1 39.0(3) . .
O38 Nd50 Nd1 112.6(3) . .
O163 Nd50 Nd1 168.6(3) . .
O32 Nd50 Nd1 114.4(2) . .
O116 Nd50 Nd1 83.6(2) . .
O141 Nd50 Nd1 48.4(2) . .
Nd16 Nd50 Nd1 90.66(3) . .
O122 Nd50 Nd34 37.5(2) . .
O119 Nd50 Nd34 39.2(3) . .
O111 Nd50 Nd34 99.9(3) . .
O117 Nd50 Nd34 98.0(3) . .
O38 Nd50 Nd34 78.6(3) . .
O163 Nd50 Nd34 113.6(3) . .
O32 Nd50 Nd34 173.2(2) . .
O116 Nd50 Nd34 117.9(3) . .
O141 Nd50 Nd34 48.9(3) . .
Nd16 Nd50 Nd34 59.76(3) . .
Nd1 Nd50 Nd34 59.86(3) . .
O92 Nd51 O88 140.3(5) . .
O92 Nd51 O91 75.8(4) . .
O88 Nd51 O91 81.5(3) . .
O92 Nd51 O87 101.5(4) . .
O88 Nd51 O87 76.5(3) . .
O91 Nd51 O87 140.7(4) . .
O92 Nd51 O143 148.9(4) . .
O88 Nd51 O143 65.0(4) . .
O91 Nd51 O143 134.2(3) . .
O87 Nd51 O143 61.7(4) . .
O92 Nd51 O149 64.1(4) . .
O88 Nd51 O149 133.4(4) . .
O91 Nd51 O149 66.6(4) . .
O87 Nd51 O149 147.9(4) . .
O143 Nd51 O149 115.2(4) . .
O92 Nd51 O90 129.0(4) . .
O88 Nd51 O90 74.6(4) . .
O91 Nd51 O90 76.6(4) . .
O87 Nd51 O90 126.5(3) . .
O143 Nd51 O90 65.4(4) . .
O149 Nd51 O90 65.8(3) . .
O92 Nd51 O40W 71.9(4) . .
O88 Nd51 O40W 70.3(4) . .
O91 Nd51 O40W 71.8(4) . .
O87 Nd51 O40W 70.3(4) . .
O143 Nd51 O40W 119.7(4) . .
O149 Nd51 O40W 124.8(4) . .
O90 Nd51 O40W 135.4(4) . .
O92 Nd51 O147 76.4(4) . .
O88 Nd51 O147 138.1(3) . .
O91 Nd51 O147 137.7(3) . .
O87 Nd51 O147 76.0(3) . .
O143 Nd51 O147 74.3(3) . .
O149 Nd51 O147 72.8(3) . .
O90 Nd51 O147 97.5(4) . .
O40W Nd51 O147 127.0(4) . .
O92 Nd51 Nd45 107.3(3) . .
O88 Nd51 Nd45 95.0(2) . .
O91 Nd51 Nd45 176.5(2) . .
O87 Nd51 Nd45 37.8(3) . .
O143 Nd51 Nd45 42.9(3) . .
O149 Nd51 Nd45 116.0(3) . .
O90 Nd51 Nd45 102.2(3) . .
O40W Nd51 Nd45 107.5(3) . .
O147 Nd51 Nd45 45.5(2) . .
O92 Nd51 Nd27 161.2(3) . .
O88 Nd51 Nd27 38.7(3) . .
O91 Nd51 Nd27 86.3(2) . .
O87 Nd51 Nd27 96.0(2) . .
O143 Nd51 Nd27 48.0(3) . .
O149 Nd51 Nd27 103.7(3) . .
O90 Nd51 Nd27 38.3(2) . .
O40W Nd51 Nd27 108.2(2) . .
O147 Nd51 Nd27 115.0(2) . .
Nd45 Nd51 Nd27 90.70(3) . .
O92 Nd51 Nd2 38.1(3) . .
O88 Nd51 Nd2 174.6(3) . .
O91 Nd51 Nd2 93.2(2) . .
O87 Nd51 Nd2 108.6(2) . .
O143 Nd51 Nd2 118.7(3) . .
O149 Nd51 Nd2 42.1(3) . .
O90 Nd51 Nd2 103.0(3) . .
O40W Nd51 Nd2 109.4(2) . .
O147 Nd51 Nd2 46.6(2) . .
Nd45 Nd51 Nd2 90.26(3) . .
Nd27 Nd51 Nd2 140.18(4) . .
O89 Nd52 O85 75.3(4) . .
O89 Nd52 O86 127.9(4) . .
O85 Nd52 O86 78.6(4) . .
O89 Nd52 O78 75.0(4) . .
O85 Nd52 O78 126.5(4) . .
O86 Nd52 O78 86.1(4) . .
O89 Nd52 O48 76.7(4) . .
O85 Nd52 O48 77.4(4) . .
O86 Nd52 O48 138.7(4) . .
O78 Nd52 O48 135.1(4) . .
O89 Nd52 O162 142.8(4) . .
O85 Nd52 O162 76.5(4) . .
O86 Nd52 O162 68.1(4) . .
O78 Nd52 O162 142.1(4) . .
O48 Nd52 O162 74.0(4) . .
O89 Nd52 O41 139.5(3) . .
O85 Nd52 O41 145.2(3) . .
O86 Nd52 O41 76.2(3) . .
O78 Nd52 O41 75.3(4) . .
O48 Nd52 O41 107.0(4) . .
O162 Nd52 O41 72.0(4) . .
O89 Nd52 O79 80.8(4) . .
O85 Nd52 O79 143.5(4) . .
O86 Nd52 O79 137.6(4) . .
O78 Nd52 O79 71.2(3) . .
O48 Nd52 O79 70.5(4) . .
O162 Nd52 O79 109.6(4) . .
O41 Nd52 O79 63.9(4) . .
O89 Nd52 O143 64.3(3) . .
O85 Nd52 O143 60.2(3) . .
O86 Nd52 O143 63.7(4) . .
O78 Nd52 O143 67.0(3) . .
O48 Nd52 O143 127.5(4) . .
O162 Nd52 O143 119.3(3) . .
O41 Nd52 O143 125.5(3) . .
O79 Nd52 O143 130.7(3) . .
O89 Nd52 Nd45 94.9(2) . .
O85 Nd52 Nd45 37.9(2) . .
O86 Nd52 Nd45 42.6(3) . .
O78 Nd52 Nd45 103.1(2) . .
O48 Nd52 Nd45 113.5(3) . .
O162 Nd52 Nd45 76.7(2) . .
O41 Nd52 Nd45 118.21(17) . .
O79 Nd52 Nd45 173.5(2) . .
O143 Nd52 Nd45 42.9(2) . .
O89 Nd52 Nd27 38.0(2) . .
O85 Nd52 Nd27 93.7(2) . .
O86 Nd52 Nd27 101.4(3) . .
O78 Nd52 Nd27 39.8(3) . .
O48 Nd52 Nd27 113.2(3) . .
O162 Nd52 Nd27 166.6(2) . .
O41 Nd52 Nd27 114.6(2) . .
O79 Nd52 Nd27 83.7(3) . .
O143 Nd52 Nd27 47.3(2) . .
Nd45 Nd52 Nd27 89.93(3) . .
O89 Nd52 Nd14 38.5(3) . .
O85 Nd52 Nd14 37.5(3) . .
O86 Nd52 Nd14 101.1(3) . .
O78 Nd52 Nd14 98.8(3) . .
O48 Nd52 Nd14 78.9(3) . .
O162 Nd52 Nd14 112.6(3) . .
O41 Nd52 Nd14 173.6(2) . .
O79 Nd52 Nd14 117.0(3) . .
O143 Nd52 Nd14 48.7(3) . .
Nd45 Nd52 Nd14 60.13(3) . .
Nd27 Nd52 Nd14 60.01(3) . .
O167 Cl1 O168 98.4(15) . .
O167 Cl1 O169 107.9(12) . .
O168 Cl1 O169 119.4(14) . .
O167 Cl1 O170 109.9(12) . .
O168 Cl1 O170 113.1(9) . .
O169 Cl1 O170 107.4(9) . .
O224 Cl1C O225 94.3(18) . .
O224 Cl1C O223 102.5(15) . .
O225 Cl1C O223 150.8(19) . .
O224 Cl1C O226 104.8(12) . .
O225 Cl1C O226 94.2(17) . .
O223 Cl1C O226 104.1(13) . .
O231 Cl1D O234 112.0(6) . .
O231 Cl1D O232 111.1(6) . .
O234 Cl1D O232 110.9(6) . .
O231 Cl1D O233 107.6(6) . .
O234 Cl1D O233 107.6(6) . .
O232 Cl1D O233 107.4(5) . .
O238 Cl1B O235 110.2(8) . .
O238 Cl1B O236 111.4(9) . .
O235 Cl1B O236 110.1(9) . .
O238 Cl1B O237 107.6(8) . .
O235 Cl1B O237 108.3(9) . .
O236 Cl1B O237 109.2(9) . .
O239 Cl1A O240 117.6(14) . .
O239 Cl1A O242 91(2) . .
O240 Cl1A O242 130.1(16) . .
O239 Cl1A O241 97.0(14) . .
O240 Cl1A O241 112.8(17) . .
O242 Cl1A O241 102.6(17) . .
O229 Cl1E O228 95.8(13) . .
O229 Cl1E O230 161.9(17) . .
O228 Cl1E O230 95.0(12) . .
O229 Cl1E O227 96.5(19) . .
O228 Cl1E O227 98.2(13) . .
O230 Cl1E O227 96.4(13) . .
O171 Cl2 O173 103.1(11) . .
O171 Cl2 O172 112.5(9) . .
O173 Cl2 O172 111.1(10) . .
O171 Cl2 O174 107.3(10) . .
O173 Cl2 O174 110.2(9) . .
O172 Cl2 O174 112.2(11) . .
O178 Cl3 O175 113.9(11) . .
O178 Cl3 O176 112.4(12) . .
O175 Cl3 O176 95.2(11) . .
O178 Cl3 O177 106.7(9) . .
O175 Cl3 O177 115.9(12) . .
O176 Cl3 O177 112.6(8) . .
O179 Cl4 O180 107.0(14) . .
O179 Cl4 O182 106.9(11) . .
O180 Cl4 O182 110.8(11) . .
O179 Cl4 O181 108.7(9) . .
O180 Cl4 O181 112.6(11) . .
O182 Cl4 O181 110.5(9) . .
O183 Cl5 O186 107.8(15) . .
O183 Cl5 O185 109.9(11) . .
O186 Cl5 O185 115.3(12) . .
O183 Cl5 O184 110.6(9) . .
O186 Cl5 O184 108.1(9) . .
O185 Cl5 O184 105.1(8) . .
O190 Cl6 O187 104.0(11) . .
O190 Cl6 O188 111.8(9) . .
O187 Cl6 O188 111.7(9) . .
O190 Cl6 O189 109.7(10) . .
O187 Cl6 O189 109.3(8) . .
O188 Cl6 O189 110.3(9) . .
O193 Cl7 O191 114.7(11) . .
O193 Cl7 O194 131(3) . .
O191 Cl7 O194 104(2) . .
O193 Cl7 O192 105(2) . .
O191 Cl7 O192 104.8(18) . .
O194 Cl7 O192 92.1(12) . .
O200 Cl9 O201 106.1(11) . .
O200 Cl9 O202 108.3(12) . .
O201 Cl9 O202 140.5(13) . .
O200 Cl9 O199 126.2(15) . .
O201 Cl9 O199 87.0(16) . .
O202 Cl9 O199 88.1(13) . .
O205 Cl10 O204 120.7(15) . .
O205 Cl10 O206 108.7(16) . .
O204 Cl10 O206 83(2) . .
O205 Cl10 O203 106(4) . .
O204 Cl10 O203 115(3) . .
O206 Cl10 O203 122(3) . .
O208 Cl11 O210 112.1(7) . .
O208 Cl11 O207 110.6(9) . .
O210 Cl11 O207 109.5(10) . .
O208 Cl11 O209 109.4(9) . .
O210 Cl11 O209 107.3(9) . .
O207 Cl11 O209 107.7(9) . .
O213 Cl12 O212 105.0(10) . .
O213 Cl12 O214 116.1(17) . .
O212 Cl12 O214 111.5(11) . .
O213 Cl12 O211 115.1(11) . .
O212 Cl12 O211 103.9(13) . .
O214 Cl12 O211 104.8(14) . .
O218 Cl13 O217 119.9(11) . .
O218 Cl13 O216 116.0(10) . .
O217 Cl13 O216 105.0(11) . .
O218 Cl13 O215 99.8(11) . .
O217 Cl13 O215 107.2(11) . .
O216 Cl13 O215 108.1(11) . .
O219 Cl14 O221 127.6(16) . .
O219 Cl14 O220 121.8(16) . .
O221 Cl14 O220 98.8(14) . .
O219 Cl14 O222 105.5(13) . .
O221 Cl14 O222 95.0(12) . .
O220 Cl14 O222 102.6(18) . .
C2 C1 H1A 109.5 . .
C2 C1 H1B 109.5 . .
H1A C1 H1B 109.5 . .
C2 C1 H1C 109.5 . .
H1A C1 H1C 109.5 . .
H1B C1 H1C 109.5 . .
O1 C2 O2 128.7(10) . .
O1 C2 C1 116.6(9) . .
O2 C2 C1 114.6(9) . .
C4 C3 H3A 109.5 . .
C4 C3 H3B 109.5 . .
H3A C3 H3B 109.5 . .
C4 C3 H3C 109.4 . .
H3A C3 H3C 109.5 . .
H3B C3 H3C 109.5 . .
O3 C4 C3 101(3) . .
O3 C4 O24W 120.6(15) . .
C3 C4 O24W 138(4) . .
C6 C5 H5A 109.5 . .
C6 C5 H5B 109.5 . .
H5A C5 H5B 109.5 . .
C6 C5 H5C 109.5 . .
H5A C5 H5C 109.5 . .
H5B C5 H5C 109.5 . .
O5 C6 O6 122.8(12) . .
O5 C6 C5 123.6(19) . .
O6 C6 C5 113.6(18) . .
C8 C7 H7A 109.5 . .
C8 C7 H7B 109.5 . .
H7A C7 H7B 109.5 . .
C8 C7 H7C 109.5 . .
H7A C7 H7C 109.5 . .
H7B C7 H7C 109.5 . .
O7 C8 O8 125.0(16) . .
O7 C8 C7 117.2(16) . .
O8 C8 C7 117.6(14) . .
C10 C9 H9A 109.5 . .
C10 C9 H9B 109.5 . .
H9A C9 H9B 109.5 . .
C10 C9 H9C 109.5 . .
H9A C9 H9C 109.5 . .
H9B C9 H9C 109.5 . .
O9 C10 O10 128.4(18) . .
O9 C10 C9 118.3(15) . .
O10 C10 C9 113.2(17) . .
C12 C11 H11A 109.5 . .
C12 C11 H11B 109.5 . .
H11A C11 H11B 109.5 . .
C12 C11 H11C 109.5 . .
H11A C11 H11C 109.5 . .
H11B C11 H11C 109.5 . .
O11 C12 O12 129.9(9) . .
O11 C12 C11 115.6(8) . .
O12 C12 C11 114.4(9) . .
C14 C13 H13A 109.5 . .
C14 C13 H13C 109.5 . .
H13A C13 H13C 109.5 . .
C14 C13 H13D 109.5 . .
H13A C13 H13D 109.5 . .
H13C C13 H13D 109.5 . .
O13 C14 O14 124.5(17) . .
O13 C14 C13 114.3(14) . .
O14 C14 C13 120.9(18) . .
C16 C15 H15A 109.5 . .
C16 C15 H15B 109.5 . .
H15A C15 H15B 109.5 . .
C16 C15 H15C 109.5 . .
H15A C15 H15C 109.5 . .
H15B C15 H15C 109.5 . .
O15 C16 O16 124.6(9) . .
O15 C16 C15 116.6(8) . .
O16 C16 C15 118.6(9) . .
C18 C17 H17A 109.5 . .
C18 C17 H17B 109.5 . .
H17A C17 H17B 109.5 . .
C18 C17 H17C 109.5 . .
H17A C17 H17C 109.5 . .
H17B C17 H17C 109.5 . .
O18 C18 O17 128.8(16) . .
O18 C18 C17 114.9(19) . .
O17 C18 C17 116.2(17) . .
C20 C19 H19A 109.5 . .
C20 C19 H19B 109.5 . .
H19A C19 H19B 109.5 . .
C20 C19 H19C 109.5 . .
H19A C19 H19C 109.5 . .
H19B C19 H19C 109.5 . .
O19 C20 O20 127.6(16) . .
O19 C20 C19 122.0(15) . .
O20 C20 C19 110.1(15) . .
C22 C21 H21A 109.5 . .
C22 C21 H21B 109.5 . .
H21A C21 H21B 109.5 . .
C22 C21 H21C 109.5 . .
H21A C21 H21C 109.5 . .
H21B C21 H21C 109.5 . .
O21 C22 O22 133.4(13) . .
O21 C22 C21 114.2(11) . .
O22 C22 C21 111.4(9) . .
C24 C23 C24' 78.3(18) . .
O24 C24' O1W 121.3(12) . .
O24 C24' C23 105.4(16) . .
O1W C24' C23 133(2) . .
O24 C24' C24 55.8(13) . .
O1W C24' C24 168(3) . .
C23 C24' C24 50.7(10) . .
C23 C24 O23 159(3) . .
C23 C24 O24 95.3(15) . .
O23 C24 O24 106.1(17) . .
C23 C24 C24' 51.0(10) . .
O23 C24 C24' 149(3) . .
O24 C24 C24' 45.3(11) . .
C26 C25 H25A 109.5 . .
C26 C25 H25B 109.5 . .
H25A C25 H25B 109.5 . .
C26 C25 H25C 109.5 . .
H25A C25 H25C 109.5 . .
H25B C25 H25C 109.5 . .
O26 C26 O25 126.9(17) . .
O26 C26 C25 117.2(15) . .
O25 C26 C25 115.9(15) . .
C28 C27 H27A 109.5 . .
C28 C27 H27B 109.5 . .
H27A C27 H27B 109.5 . .
C28 C27 H27C 109.5 . .
H27A C27 H27C 109.5 . .
H27B C27 H27C 109.5 . .
O27 C28 O28 126.5(10) . .
O27 C28 C27 118.2(8) . .
O28 C28 C27 115.3(8) . .
C30 C29 H29A 109.5 . .
C30 C29 H29B 109.5 . .
H29A C29 H29B 109.5 . .
C30 C29 H29C 109.5 . .
H29A C29 H29C 109.5 . .
H29B C29 H29C 109.5 . .
O29 C30 O30 129.7(13) . .
O29 C30 C29 114.7(10) . .
O30 C30 C29 115.3(11) . .
C32 C31 H31A 109.5 . .
C32 C31 H31B 109.5 . .
H31A C31 H31B 109.5 . .
C32 C31 H31C 109.5 . .
H31A C31 H31C 109.5 . .
H31B C31 H31C 109.5 . .
O31 C32 O32 128.7(12) . .
O31 C32 C31 115.1(10) . .
O32 C32 C31 114.7(9) . .
C34 C33 H33A 109.5 . .
C34 C33 H33B 109.5 . .
H33A C33 H33B 109.5 . .
C34 C33 H33C 109.5 . .
H33A C33 H33C 109.5 . .
H33B C33 H33C 109.5 . .
O34 C34 O33 119.6(16) . .
O34 C34 C33 118.8(19) . .
O33 C34 C33 121.5(18) . .
C36 C35 H35A 109.5 . .
C36 C35 H35B 109.5 . .
H35A C35 H35B 109.5 . .
C36 C35 H35C 109.5 . .
H35A C35 H35C 109.5 . .
H35B C35 H35C 109.5 . .
O36 C36 O35 130(3) . .
O36 C36 C35 137(3) . .
O35 C36 C35 93(3) . .
C38 C37 H37A 109.5 . .
C38 C37 H37B 109.5 . .
H37A C37 H37B 109.5 . .
C38 C37 H37C 109.5 . .
H37A C37 H37C 109.5 . .
H37B C37 H37C 109.5 . .
O37 C38 O38 124.2(19) . .
O37 C38 C37 120(2) . .
O38 C38 C37 115(2) . .
C40 C39 H39A 109.5 . .
C40 C39 H39B 109.5 . .
H39A C39 H39B 109.5 . .
C40 C39 H39C 109.5 . .
H39A C39 H39C 109.5 . .
H39B C39 H39C 109.5 . .
O39 C40 O40 125.2(9) . .
O39 C40 C39 116.0(9) . .
O40 C40 C39 118.4(9) . .
C42 C41 H41A 109.5 . .
C42 C41 H41B 109.5 . .
H41A C41 H41B 109.5 . .
C42 C41 H41C 109.5 . .
H41A C41 H41C 109.5 . .
H41B C41 H41C 109.5 . .
O42 C42 O41 125.3(9) . .
O42 C42 C41 117.8(8) . .
O41 C42 C41 116.7(8) . .
C44 C43 H43A 109.5 . .
C44 C43 H43B 109.5 . .
H43A C43 H43B 109.5 . .
C44 C43 H43C 109.5 . .
H43A C43 H43C 109.5 . .
H43B C43 H43C 109.5 . .
O43 C44 O44 121.2(16) . .
O43 C44 C43 121.3(14) . .
O44 C44 C43 116.9(15) . .
C46 C45 H45A 109.5 . .
C46 C45 H45B 109.5 . .
H45A C45 H45B 109.5 . .
C46 C45 H45C 109.5 . .
H45A C45 H45C 109.5 . .
H45B C45 H45C 109.5 . .
O46 C46 O45 123.9(18) . .
O46 C46 C45 117.8(17) . .
O45 C46 C45 118.2(15) . .
C48 C47 H47A 109.5 . .
C48 C47 H47B 109.5 . .
H47A C47 H47B 109.5 . .
C48 C47 H47C 109.5 . .
H47A C47 H47C 109.5 . .
H47B C47 H47C 109.5 . .
O47 C48 O48 120.5(18) . .
O47 C48 C47 125.3(15) . .
O48 C48 C47 114.0(18) . .
C50 C49 H49A 109.5 . .
C50 C49 H49B 109.5 . .
H49A C49 H49B 109.5 . .
C50 C49 H49C 109.5 . .
H49A C49 H49C 109.5 . .
H49B C49 H49C 109.5 . .
O49 C50 O50 120.4(15) . .
O49 C50 C49 127.0(16) . .
O50 C50 C49 111.6(14) . .
C52 C51 H51A 109.5 . .
C52 C51 H51B 109.5 . .
H51A C51 H51B 109.5 . .
C52 C51 H51C 109.5 . .
H51A C51 H51C 109.5 . .
H51B C51 H51C 109.5 . .
O52 C52 O51 124.8(18) . .
O52 C52 C51 115.9(16) . .
O51 C52 C51 119.3(15) . .
C54 C53 H53A 109.5 . .
C54 C53 H53B 109.5 . .
H53A C53 H53B 109.5 . .
C54 C53 H53C 109.5 . .
H53A C53 H53C 109.5 . .
H53B C53 H53C 109.5 . .
O53 C54 O54 111.8(15) . .
O53 C54 C53 126.5(18) . .
O54 C54 C53 121.0(17) . .
C56 C55 H55B 109.5 . .
C56 C55 H55C 109.5 . .
H55B C55 H55C 109.5 . .
C56 C55 H55D 109.5 . .
H55B C55 H55D 109.5 . .
H55C C55 H55D 109.5 . .
O165 C56 O166 124.6(12) . .
O165 C56 C55 113.5(11) . .
O166 C56 C55 121.2(13) . .
C2 O1 Nd44 129.8(8) . 2_374
C2 O2 Nd32 136.2(9) . .
C4 O3 Nd20 135.9(13) . .
C6 O5 Nd35 138.1(11) . 2_374
C6 O6 Nd31 134.0(10) . .
C8 O7 Nd18 136.7(12) . .
C8 O8 Nd22 136.2(10) . .
C10 O9 Nd33 136.4(11) . .
C10 O10 Nd4 135.8(13) . .
C12 O11 Nd33 126.0(7) . .
C12 O11 Nd4 121.5(8) . .
Nd33 O11 Nd4 101.6(3) . .
C12 O12 Nd18 124.0(9) . .
C12 O12 Nd22 122.4(7) . .
Nd18 O12 Nd22 102.2(3) . .
C14 O13 Nd15 135.8(10) . .
C14 O14 Nd11 140.7(13) . .
C16 O15 Nd15 127.8(8) . .
C16 O15 Nd11 121.2(9) . .
Nd15 O15 Nd11 101.0(3) . .
C16 O16 Nd10 124.2(10) . .
C16 O16 Nd49 126.8(8) . .
Nd10 O16 Nd49 101.3(3) . .
C18 O17 Nd17 121.9(11) . .
C18 O17 Nd25 124.4(11) . .
Nd17 O17 Nd25 103.8(5) . .
C18 O18 Nd3 121.4(10) . 2_374
C18 O18 Nd28 123.3(12) . 2_374
Nd3 O18 Nd28 102.9(4) 2_374 2_374
C20 O19 Nd49 139.5(11) . .
C20 O20 Nd10 134.1(11) . .
C22 O21 Nd19 131.6(9) . .
C22 O22 Nd42 128.2(9) . .
C24 O23 Nd42 139.9(14) . 2_374
C24' O24 C24 78.9(11) . .
C24' O24 Nd30 139.0(9) . .
C24 O24 Nd30 142.0(9) . .
C26 O25 Nd23 137.8(12) . .
C26 O26 Nd7 135.3(12) . .
C28 O27 Nd6 126.6(8) . .
C28 O27 Nd27 123.2(8) . .
Nd6 O27 Nd27 101.8(3) . .
C28 O28 Nd7 125.2(8) . .
C28 O28 Nd23 122.9(8) . .
Nd7 O28 Nd23 101.3(3) . .
C30 O29 Nd2 134.1(9) . .
C30 O30 Nd43 131.9(9) . .
C32 O31 Nd13 119.3(12) . .
C32 O31 Nd24 127.7(11) . .
Nd13 O31 Nd24 103.0(3) . .
C32 O32 Nd50 120.9(11) . .
C32 O32 Nd8 127.2(11) . .
Nd50 O32 Nd8 102.4(3) . .
C34 O33 Nd24 139.4(12) . .
C34 O34 Nd13 139.1(13) . .
C36 O35 Nd37 126.8(18) . 2_374
C36 O36 Nd36 134.0(19) . .
C38 O37 Nd8 139.6(13) . .
C38 O38 Nd50 135.3(13) . .
C40 O39 Nd16 138.1(7) . .
C40 O40 Nd26 133.0(7) . .
C42 O41 Nd9 126.1(8) . .
C42 O41 Nd52 123.6(8) . .
Nd9 O41 Nd52 101.8(3) . .
C42 O42 Nd1 123.2(9) . .
C42 O42 Nd21 125.4(8) . .
Nd1 O42 Nd21 102.9(3) . .
C44 O43 Nd6 137.7(11) . .
C44 O44 Nd27 140.1(12) . .
C46 O45 Nd17 138.6(10) . .
C46 O46 Nd25 136.8(12) . .
C48 O47 Nd9 142.9(11) . .
C48 O48 Nd52 137.5(14) . .
C50 O49 Nd1 140.7(12) . .
C50 O50 Nd21 137.0(9) . .
C52 O51 Nd34 133.4(11) . .
C52 O52 Nd45 133.5(12) . .
C54 O53 Nd28 145.9(12) . .
C54 O54 Nd3 143.0(10) . .
Nd32 O55 Nd20 103.6(4) . 2_374
Nd32 O55 Nd44 101.1(5) . 2_374
Nd20 O55 Nd44 100.9(4) 2_374 2_374
Nd32 O55 H55A 116.3 . .
Nd20 O55 H55A 116.3 2_374 .
Nd44 O55 H55A 116.3 2_374 .
Nd22 O56 Nd20 105.9(4) . .
Nd22 O56 Nd44 107.8(5) . .
Nd20 O56 Nd44 104.2(4) . .
Nd22 O56 H56A 112.8 . .
Nd20 O56 H56A 112.8 . .
Nd44 O56 H56A 112.8 . .
Nd20 O57 Nd33 105.2(4) . .
Nd20 O57 Nd40 103.7(4) . .
Nd33 O57 Nd40 105.0(5) . .
Nd20 O57 H57A 113.9 . .
Nd33 O57 H57A 113.9 . .
Nd40 O57 H57A 113.9 . .
Nd33 O58 Nd22 116.6(4) . .
Nd33 O58 Nd20 99.4(3) . .
Nd22 O58 Nd20 98.3(4) . .
Nd33 O58 H58A 113.5 . .
Nd22 O58 H58A 113.5 . .
Nd20 O58 H58A 113.5 . .
Nd20 O59 Nd29 103.9(4) . .
Nd20 O59 Nd40 102.6(4) . .
Nd29 O59 Nd40 101.3(5) . .
Nd20 O59 H59A 115.7 . .
Nd29 O59 H59A 115.7 . .
Nd40 O59 H59A 115.7 . .
Nd15 O60 Nd33 104.3(4) . .
Nd15 O60 Nd40 104.2(4) . .
Nd33 O60 Nd40 103.3(4) . .
Nd15 O60 H60A 114.6 . .
Nd33 O60 H60A 114.6 . .
Nd40 O60 H60A 114.6 . .
Nd40 O61 Nd29 103.9(4) . .
Nd40 O61 Nd15 105.7(4) . .
Nd29 O61 Nd15 103.1(4) . .
Nd40 O61 H61A 114.3 . .
Nd29 O61 H61A 114.3 . .
Nd15 O61 H61A 114.3 . .
Nd47 O62 Nd33 108.6(5) . .
Nd47 O62 Nd4 108.1(4) . .
Nd33 O62 Nd4 103.1(5) . .
Nd47 O62 H62A 112.2 . .
Nd33 O62 H62A 112.2 . .
Nd4 O62 H62A 112.2 . .
Nd33 O63 Nd15 102.5(4) . .
Nd33 O63 Nd47 106.5(4) . .
Nd15 O63 Nd47 106.8(5) . .
Nd33 O63 H63A 113.4 . .
Nd15 O63 H63A 113.4 . .
Nd47 O63 H63A 113.4 . .
Nd4 O64 Nd47 109.0(4) . .
Nd4 O64 Nd7 102.2(5) . .
Nd47 O64 Nd7 105.8(5) . .
Nd4 O64 H64A 113.0 . .
Nd47 O64 H64A 113.0 . .
Nd7 O64 H64A 113.0 . .
Nd7 O65 Nd4 104.2(4) . .
Nd7 O65 Nd46 105.1(3) . .
Nd4 O65 Nd46 104.5(4) . .
Nd7 O65 H65A 114.0 . .
Nd4 O65 H65A 114.0 . .
Nd46 O65 H65A 114.0 . .
Nd4 O66 Nd18 114.5(4) . .
Nd4 O66 Nd37 97.7(4) . .
Nd18 O66 Nd37 97.4(4) . .
Nd4 O66 H66A 114.9 . .
Nd18 O66 H66A 114.9 . .
Nd37 O66 H66A 114.9 . .
Nd4 O67 Nd46 106.7(4) . .
Nd4 O67 Nd37 103.3(4) . .
Nd46 O67 Nd37 104.8(4) . .
Nd4 O67 H67A 113.7 . .
Nd46 O67 H67A 113.7 . .
Nd37 O67 H67A 113.7 . .
Nd5 O68 Nd37 102.9(4) . .
Nd5 O68 Nd46 103.5(4) . .
Nd37 O68 Nd46 101.0(4) . .
Nd5 O68 H68A 115.8 . .
Nd37 O68 H68A 115.8 . .
Nd46 O68 H68A 115.8 . .
Nd46 O69 Nd5 105.7(4) . .
Nd46 O69 Nd7 106.2(4) . .
Nd5 O69 Nd7 102.9(4) . .
Nd46 O69 H69A 113.7 . .
Nd5 O69 H69A 113.7 . .
Nd7 O69 H69A 113.7 . .
Nd6 O70 Nd7 115.6(5) . .
Nd6 O70 Nd5 100.9(4) . .
Nd7 O70 Nd5 98.0(3) . .
Nd6 O70 H70A 113.5 . .
Nd7 O70 H70A 113.5 . .
Nd5 O70 H70A 113.5 . .
Nd6 O71 Nd5 105.1(5) . .
Nd6 O71 Nd12 104.8(4) . .
Nd5 O71 Nd12 101.0(4) . .
Nd6 O71 H71A 114.8 . .
Nd5 O71 H71A 114.8 . .
Nd12 O71 H71A 114.8 . .
Nd5 O72 Nd19 104.4(4) . .
Nd5 O72 Nd12 100.5(4) . .
Nd19 O72 Nd12 102.0(3) . .
Nd5 O72 H72A 115.9 . .
Nd19 O72 H72A 115.9 . .
Nd12 O72 H72A 115.9 . .
Nd19 O73 Nd25 104.3(5) . .
Nd19 O73 Nd12 104.6(4) . .
Nd25 O73 Nd12 105.7(4) . .
Nd19 O73 H73A 113.7 . .
Nd25 O73 H73A 113.7 . .
Nd12 O73 H73A 113.7 . .
Nd25 O74 Nd6 105.8(4) . .
Nd25 O74 Nd12 105.1(4) . .
Nd6 O74 Nd12 103.6(3) . .
Nd25 O74 H74A 113.8 . .
Nd6 O74 H74A 113.8 . .
Nd12 O74 H74A 113.8 . .
Nd41 O75 Nd17 109.4(4) . .
Nd41 O75 Nd25 108.2(4) . .
Nd17 O75 Nd25 102.5(4) . .
Nd41 O75 H75A 112.1 . .
Nd17 O75 H75A 112.1 . .
Nd25 O75 H75A 112.1 . .
Nd25 O76 Nd6 102.3(5) . .
Nd25 O76 Nd41 107.5(4) . .
Nd6 O76 Nd41 107.9(5) . .
Nd25 O76 H76A 112.8 . .
Nd6 O76 H76A 112.8 . .
Nd41 O76 H76A 112.8 . .
Nd41 O77 Nd6 110.2(4) . .
Nd41 O77 Nd27 109.3(4) . .
Nd6 O77 Nd27 102.3(3) . .
Nd41 O77 H77A 111.5 . .
Nd6 O77 H77A 111.5 . .
Nd27 O77 H77A 111.5 . .
Nd41 O78 Nd52 106.6(4) . .
Nd41 O78 Nd27 106.1(4) . .
Nd52 O78 Nd27 100.6(5) . .
Nd41 O78 H78A 114.1 . .
Nd52 O78 H78A 114.1 . .
Nd27 O78 H78A 114.1 . .
Nd41 O79 Nd9 108.7(5) . .
Nd41 O79 Nd52 107.4(4) . .
Nd9 O79 Nd52 102.3(4) . .
Nd41 O79 H79A 112.6 . .
Nd9 O79 H79A 112.6 . .
Nd52 O79 H79A 112.6 . .
Nd9 O80 Nd17 100.8(4) . .
Nd9 O80 Nd41 106.7(5) . .
Nd17 O80 Nd41 105.2(4) . .
Nd9 O80 H80A 114.3 . .
Nd17 O80 H80A 114.3 . .
Nd41 O80 H80A 114.3 . .
Nd17 O81 Nd9 103.6(4) . .
Nd17 O81 Nd35 104.9(4) . .
Nd9 O81 Nd35 102.6(4) . .
Nd17 O81 H81A 114.7 . .
Nd9 O81 H81A 114.7 . .
Nd35 O81 H81A 114.7 . .
Nd9 O82 Nd32 103.1(4) . .
Nd9 O82 Nd35 105.5(4) . .
Nd32 O82 Nd35 102.9(4) . .
Nd9 O82 H82A 114.6 . .
Nd32 O82 H82A 114.6 . .
Nd35 O82 H82A 114.6 . .
Nd9 O83 Nd21 115.0(5) . .
Nd9 O83 Nd32 99.4(4) . .
Nd21 O83 Nd32 97.7(4) . .
Nd9 O83 H83A 114.2 . .
Nd21 O83 H83A 114.2 . .
Nd32 O83 H83A 114.2 . .
Nd21 O84 Nd32 105.9(5) 2_374 2_374
Nd21 O84 Nd44 108.3(5) 2_374 .
Nd32 O84 Nd44 103.7(5) 2_374 .
Nd21 O84 H84A 112.7 2_374 .
Nd32 O84 H84A 112.7 2_374 .
Nd44 O84 H84A 112.7 . .
Nd45 O85 Nd14 105.0(4) . .
Nd45 O85 Nd52 103.9(4) . .
Nd14 O85 Nd52 105.0(4) . .
Nd45 O85 H85A 113.9 . .
Nd14 O85 H85A 113.9 . .
Nd52 O85 H85A 113.9 . .
Nd52 O86 Nd1 112.3(4) . .
Nd52 O86 Nd45 97.6(5) . .
Nd1 O86 Nd45 97.2(4) . .
Nd52 O86 H86A 115.7 . .
Nd1 O86 H86A 115.7 . .
Nd45 O86 H86A 115.7 . .
Nd45 O87 Nd51 103.1(5) . .
Nd45 O87 Nd14 104.6(4) . .
Nd51 O87 Nd14 101.5(4) . .
Nd45 O87 H87A 115.3 . .
Nd51 O87 H87A 115.3 . .
Nd14 O87 H87A 115.3 . .
Nd51 O88 Nd14 104.6(4) . .
Nd51 O88 Nd27 103.6(5) . .
Nd14 O88 Nd27 104.2(4) . .
Nd51 O88 H88A 114.4 . .
Nd14 O88 H88A 114.4 . .
Nd27 O88 H88A 114.4 . .
Nd52 O89 Nd27 104.9(4) . .
Nd52 O89 Nd14 104.5(4) . .
Nd27 O89 Nd14 102.8(3) . .
Nd52 O89 H89A 114.4 . .
Nd27 O89 H89A 114.4 . .
Nd14 O89 H89A 114.4 . .
Nd27 O90 Nd23 116.0(5) . .
Nd27 O90 Nd51 99.4(4) . .
Nd23 O90 Nd51 97.4(4) . .
Nd27 O90 H90A 113.9 . .
Nd23 O90 H90A 113.9 . .
Nd51 O90 H90A 113.9 . .
Nd51 O91 Nd43 105.0(4) . .
Nd51 O91 Nd23 102.8(4) . .
Nd43 O91 Nd23 105.3(4) . .
Nd51 O91 H91A 114.2 . .
Nd43 O91 H91A 114.2 . .
Nd23 O91 H91A 114.2 . .
Nd51 O92 Nd2 104.6(5) . .
Nd51 O92 Nd43 104.0(4) . .
Nd2 O92 Nd43 100.9(4) . .
Nd51 O92 H92A 115.2 . .
Nd2 O92 H92A 115.2 . .
Nd43 O92 H92A 115.2 . .
Nd2 O93 Nd11 104.0(5) . .
Nd2 O93 Nd43 102.4(4) . .
Nd11 O93 Nd43 104.6(4) . .
Nd2 O93 H93A 114.8 . .
Nd11 O93 H93A 114.8 . .
Nd43 O93 H93A 114.8 . .
Nd11 O94 Nd23 105.3(5) . .
Nd11 O94 Nd43 105.3(4) . .
Nd23 O94 Nd43 104.3(4) . .
Nd11 O94 H94A 113.7 . .
Nd23 O94 H94A 113.7 . .
Nd43 O94 H94A 113.7 . .
Nd23 O95 Nd47 107.9(4) . .
Nd23 O95 Nd11 101.0(5) . .
Nd47 O95 Nd11 105.4(4) . .
Nd23 O95 H95A 113.8 . .
Nd47 O95 H95A 113.8 . .
Nd11 O95 H95A 113.8 . .
Nd47 O96 Nd7 108.8(5) . .
Nd47 O96 Nd23 107.7(4) . .
Nd7 O96 Nd23 103.1(4) . .
Nd47 O96 H96A 112.2 . .
Nd7 O96 H96A 112.2 . .
Nd23 O96 H96A 112.2 . .
Nd47 O97 Nd15 110.4(5) . .
Nd47 O97 Nd11 107.8(4) . .
Nd15 O97 Nd11 103.3(4) . .
Nd47 O97 H97A 111.7 . .
Nd15 O97 H97A 111.7 . .
Nd11 O97 H97A 111.7 . .
Nd49 O98 Nd15 114.9(5) . .
Nd49 O98 Nd29 98.9(4) . .
Nd15 O98 Nd29 97.8(4) . .
Nd49 O98 H98A 114.3 . .
Nd15 O98 H98A 114.3 . .
Nd29 O98 H98A 114.3 . .
Nd10 O99 Nd11 115.9(4) . .
Nd10 O99 Nd2 99.4(4) . .
Nd11 O99 Nd2 96.6(5) . .
Nd10 O99 H99A 114.2 . .
Nd11 O99 H99A 114.2 . .
Nd2 O99 H99A 114.2 . .
Nd29 O100 Nd49 104.5(4) . .
Nd29 O100 Nd38 103.4(5) . .
Nd49 O100 Nd38 103.6(5) . .
Nd29 O100 H10K 114.6 . .
Nd49 O100 H10K 114.6 . .
Nd38 O100 H10K 114.6 . .
Nd3 O101 Nd49 105.9(3) . .
Nd3 O101 Nd38 104.7(4) . .
Nd49 O101 Nd38 104.1(4) . .
Nd3 O101 H10L 113.7 . .
Nd49 O101 H10L 113.7 . .
Nd38 O101 H10L 113.7 . .
Nd3 O102 Nd31 104.8(4) . .
Nd3 O102 Nd38 104.9(5) . .
Nd31 O102 Nd38 102.6(4) . .
Nd3 O102 H10M 114.4 . .
Nd31 O102 H10M 114.4 . .
Nd38 O102 H10M 114.4 . .
Nd38 O103 Nd29 104.7(4) . .
Nd38 O103 Nd31 103.5(4) . .
Nd29 O103 Nd31 103.4(4) . .
Nd38 O103 H10N 114.6 . .
Nd29 O103 H10N 114.6 . .
Nd31 O103 H10N 114.6 . .
Nd3 O104 Nd49 103.0(4) . .
Nd3 O104 Nd39 107.9(5) . .
Nd49 O104 Nd39 105.8(5) . .
Nd3 O104 H10O 113.1 . .
Nd49 O104 H10O 113.1 . .
Nd39 O104 H10O 113.1 . .
Nd39 O105 Nd3 109.8(4) . .
Nd39 O105 Nd28 107.1(4) . .
Nd3 O105 Nd28 102.7(4) . .
Nd39 O105 H10P 112.2 . .
Nd3 O105 H10P 112.2 . .
Nd28 O105 H10P 112.2 . .
Nd24 O106 Nd28 100.7(4) . .
Nd24 O106 Nd39 106.2(5) . .
Nd28 O106 Nd39 104.9(3) . .
Nd24 O106 H10Q 114.5 . .
Nd28 O106 H10Q 114.5 . .
Nd39 O106 H10Q 114.5 . .
Nd39 O107 Nd13 109.8(4) . .
Nd39 O107 Nd24 110.7(4) . .
Nd13 O107 Nd24 103.3(3) . .
Nd39 O107 H10R 110.9 . .
Nd13 O107 H10R 110.9 . .
Nd24 O107 H10R 110.9 . .
Nd13 O108 Nd10 102.3(5) . .
Nd13 O108 Nd39 107.2(5) . .
Nd10 O108 Nd39 105.2(4) . .
Nd13 O108 H10S 113.7 . .
Nd10 O108 H10S 113.7 . .
Nd39 O108 H10S 113.7 . .
Nd10 O109 Nd26 104.0(5) . .
Nd10 O109 Nd13 102.1(4) . .
Nd26 O109 Nd13 103.0(4) . .
Nd10 O109 H10T 115.3 . .
Nd26 O109 H10T 115.3 . .
Nd13 O109 H10T 115.3 . .
Nd39 O110 Nd49 109.7(4) . .
Nd39 O110 Nd10 107.6(3) . .
Nd49 O110 Nd10 102.5(4) . .
Nd39 O110 H11K 112.2 . .
Nd49 O110 H11K 112.2 . .
Nd10 O110 H11K 112.2 . .
Nd13 O111 Nd50 114.4(4) . .
Nd13 O111 Nd16 99.3(4) . .
Nd50 O111 Nd16 98.8(4) . .
Nd13 O111 H11L 114.1 . .
Nd50 O111 H11L 114.1 . .
Nd16 O111 H11L 114.1 . .
Nd8 O112 Nd24 114.4(5) . .
Nd8 O112 Nd30 100.7(4) . .
Nd24 O112 Nd30 97.6(3) . .
Nd8 O112 H11M 114.1 . .
Nd24 O112 H11M 114.1 . .
Nd30 O112 H11M 114.1 . .
Nd30 O113 Nd8 105.7(4) . .
Nd30 O113 Nd36 104.4(5) . .
Nd8 O113 Nd36 106.0(4) . .
Nd30 O113 H11N 113.3 . .
Nd8 O113 H11N 113.3 . .
Nd36 O113 H11N 113.3 . .
Nd30 O114 Nd37 103.5(4) . 2_374
Nd30 O114 Nd36 102.4(5) . .
Nd37 O114 Nd36 100.9(4) 2_374 .
Nd30 O114 H11O 116.0 . .
Nd37 O114 H11O 116.0 2_374 .
Nd36 O114 H11O 116.0 . .
Nd18 O115 Nd8 105.2(4) 2_374 .
Nd18 O115 Nd36 105.2(5) 2_374 .
Nd8 O115 Nd36 104.8(4) . .
Nd18 O115 H11P 113.6 2_374 .
Nd8 O115 H11P 113.6 . .
Nd36 O115 H11P 113.6 . .
Nd48 O116 Nd8 109.3(5) . .
Nd48 O116 Nd50 107.5(4) . .
Nd8 O116 Nd50 102.4(3) . .
Nd48 O116 H11Q 112.4 . .
Nd8 O116 H11Q 112.4 . .
Nd50 O116 H11Q 112.4 . .
Nd48 O117 Nd50 107.7(4) . .
Nd48 O117 Nd1 107.7(4) . .
Nd50 O117 Nd1 101.9(4) . .
Nd48 O117 H11R 112.9 . .
Nd50 O117 H11R 112.9 . .
Nd1 O117 H11R 112.9 . .
Nd48 O118 Nd21 111.2(4) . .
Nd48 O118 Nd1 109.7(3) . .
Nd21 O118 Nd1 102.3(4) . .
Nd48 O118 H11S 111.1 . .
Nd21 O118 H11S 111.1 . .
Nd1 O118 H11S 111.1 . .
Nd50 O119 Nd1 104.1(4) . .
Nd50 O119 Nd34 103.1(4) . .
Nd1 O119 Nd34 101.9(4) . .
Nd50 O119 H11T 115.3 . .
Nd1 O119 H11T 115.3 . .
Nd34 O119 H11T 115.3 . .
Nd16 O120 Nd45 105.9(4) . .
Nd16 O120 Nd34 105.0(5) . .
Nd45 O120 Nd34 100.3(4) . .
Nd16 O120 H12G 114.7 . .
Nd45 O120 H12G 114.7 . .
Nd34 O120 H12G 114.7 . .
Nd34 O121 Nd1 105.1(4) . .
Nd34 O121 Nd45 101.3(3) . .
Nd1 O121 Nd45 104.1(4) . .
Nd34 O121 H12H 114.9 . .
Nd1 O121 H12H 114.9 . .
Nd45 O121 H12H 114.9 . .
Nd50 O122 Nd16 105.0(4) . .
Nd50 O122 Nd34 106.1(4) . .
Nd16 O122 Nd34 103.3(5) . .
Nd50 O122 H12I 113.8 . .
Nd16 O122 H12I 113.8 . .
Nd34 O122 H12I 113.8 . .
Nd26 O123 Nd13 107.4(4) . .
Nd26 O123 Nd16 103.0(4) . .
Nd13 O123 Nd16 103.9(4) . .
Nd26 O123 H12J 113.8 . .
Nd13 O123 H12J 113.8 . .
Nd16 O123 H12J 113.8 . .
Nd16 O124 Nd2 104.4(4) . .
Nd16 O124 Nd26 102.1(4) . .
Nd2 O124 Nd26 104.8(4) . .
Nd16 O124 H12K 114.7 . .
Nd2 O124 H12K 114.7 . .
Nd26 O124 H12K 114.7 . .
Nd10 O125 Nd2 103.9(4) . .
Nd10 O125 Nd26 105.7(4) . .
Nd2 O125 Nd26 104.1(4) . .
Nd10 O125 H12L 114.0 . .
Nd2 O125 H12L 114.0 . .
Nd26 O125 H12L 114.0 . .
Nd18 O126 Nd8 101.8(4) . 2_374
Nd18 O126 Nd48 107.3(4) . 2_374
Nd8 O126 Nd48 105.2(5) 2_374 2_374
Nd18 O126 H12N 113.8 . .
Nd8 O126 H12N 113.8 2_374 .
Nd48 O126 H12N 113.8 2_374 .
Nd24 O127 Nd42 105.8(4) 2_374 .
Nd24 O127 Nd30 102.9(4) 2_374 2_374
Nd42 O127 Nd30 102.5(4) . 2_374
Nd24 O127 H12R 114.7 2_374 .
Nd42 O127 H12R 114.7 . .
Nd30 O127 H12R 114.7 2_374 .
Nd30 O128 Nd19 103.9(4) 2_374 .
Nd30 O128 Nd42 102.5(5) 2_374 .
Nd19 O128 Nd42 101.0(4) . .
Nd30 O128 H12S 115.8 2_374 .
Nd19 O128 H12S 115.8 . .
Nd42 O128 H12S 115.8 . .
Nd42 O129 Nd19 103.5(4) . .
Nd42 O129 Nd28 106.8(5) . 2_374
Nd19 O129 Nd28 103.0(4) . 2_374
Nd42 O129 H12T 114.1 . .
Nd19 O129 H12T 114.1 . .
Nd28 O129 H12T 114.1 2_374 .
Nd36 O130 Nd37 102.4(3) . 2_374
Nd36 O130 Nd18 103.6(5) . 2_374
Nd37 O130 Nd18 101.9(4) 2_374 2_374
Nd36 O130 H13B 115.9 . .
Nd37 O130 H13B 115.8 2_374 .
Nd18 O130 H13B 115.3 2_374 .
Nd32 O131 Nd31 104.6(4) 2_374 .
Nd32 O131 Nd35 104.6(5) 2_374 2_374
Nd31 O131 Nd35 101.4(4) . 2_374
Nd32 O131 H13F 114.9 2_374 .
Nd31 O131 H13F 114.9 . .
Nd35 O131 H13F 114.9 2_374 .
Nd17 O132 Nd31 106.5(5) 2_374 .
Nd17 O132 Nd35 108.1(5) 2_374 2_374
Nd31 O132 Nd35 102.5(5) . 2_374
Nd17 O132 H13G 113.0 2_374 .
Nd31 O132 H13G 113.0 . .
Nd35 O132 H13G 113.0 2_374 .
Nd3 O133 Nd17 115.0(4) . 2_374
Nd3 O133 Nd31 99.3(3) . .
Nd17 O133 Nd31 98.7(4) 2_374 .
Nd3 O133 H13H 114.0 . .
Nd17 O133 H13H 114.0 2_374 .
Nd31 O133 H13H 114.0 . .
Nd48 O134 Nd22 109.5(4) . 2_374
Nd48 O134 Nd18 108.7(4) . 2_374
Nd22 O134 Nd18 101.7(5) 2_374 2_374
Nd48 O134 H13J 112.1 . .
Nd22 O134 H13J 112.1 2_374 .
Nd18 O134 H13J 112.1 2_374 .
Nd24 O135 Nd28 105.3(4) . .
Nd24 O135 Nd42 104.2(4) . 2_374
Nd28 O135 Nd42 103.7(5) . 2_374
Nd24 O135 H13L 114.2 . .
Nd28 O135 H13L 114.2 . .
Nd42 O135 H13L 114.2 2_374 .
Nd21 O136 Nd22 104.5(4) . 2_374
Nd21 O136 Nd44 105.1(5) . 2_374
Nd22 O136 Nd44 103.2(5) 2_374 2_374
Nd21 O136 H13N 114.3 . .
Nd22 O136 H13N 114.3 2_374 .
Nd44 O136 H13N 114.3 2_374 .
Nd25 O137 Nd28 114.6(4) . 2_374
Nd25 O137 Nd19 99.1(5) . .
Nd28 O137 Nd19 97.7(4) 2_374 .
Nd25 O137 H13P 114.4 . .
Nd28 O137 H13P 114.4 2_374 .
Nd19 O137 H13P 114.4 . .
Nd22 O138 Nd21 101.0(3) 2_374 .
Nd22 O138 Nd48 106.4(4) 2_374 .
Nd21 O138 Nd48 105.5(4) . .
Nd22 O138 H13R 114.2 2_374 .
Nd21 O138 H13R 114.2 . .
Nd48 O138 H13R 114.2 . .
Nd19 O139 Nd30 97.7(4) . 2_374
Nd19 O139 Nd24 167.0(4) . 2_374
Nd30 O139 Nd24 88.2(3) 2_374 2_374
Nd19 O139 Nd28 89.1(3) . 2_374
Nd30 O139 Nd28 166.6(5) 2_374 2_374
Nd24 O139 Nd28 82.9(3) 2_374 2_374
Nd31 O140 Nd29 95.0(4) . .
Nd31 O140 Nd3 91.1(4) . .
Nd29 O140 Nd3 169.4(5) . .
Nd31 O140 Nd49 170.9(5) . .
Nd29 O140 Nd49 87.9(4) . .
Nd3 O140 Nd49 84.8(3) . .
Nd31 O140 Nd38 88.6(3) . .
Nd29 O140 Nd38 87.1(3) . .
Nd3 O140 Nd38 84.4(3) . .
Nd49 O140 Nd38 82.8(3) . .
Nd16 O141 Nd45 95.3(4) . .
Nd16 O141 Nd50 89.8(3) . .
Nd45 O141 Nd50 168.4(5) . .
Nd16 O141 Nd1 169.5(5) . .
Nd45 O141 Nd1 88.6(3) . .
Nd50 O141 Nd1 84.7(3) . .
Nd16 O141 Nd34 87.7(4) . .
Nd45 O141 Nd34 85.2(4) . .
Nd50 O141 Nd34 84.5(3) . .
Nd1 O141 Nd34 82.8(3) . .
Nd30 O142 Nd37 95.7(4) . 2_374
Nd30 O142 Nd18 169.3(5) . 2_374
Nd37 O142 Nd18 89.4(3) 2_374 2_374
Nd30 O142 Nd8 88.9(3) . .
Nd37 O142 Nd8 169.1(4) 2_374 .
Nd18 O142 Nd8 84.5(3) 2_374 .
Nd30 O142 Nd36 87.2(3) . .
Nd37 O142 Nd36 87.1(4) 2_374 .
Nd18 O142 Nd36 83.7(3) 2_374 .
Nd8 O142 Nd36 83.3(3) . .
Nd51 O143 Nd45 95.2(4) . .
Nd51 O143 Nd27 90.0(3) . .
Nd45 O143 Nd27 170.7(5) . .
Nd51 O143 Nd52 171.4(5) . .
Nd45 O143 Nd52 88.8(3) . .
Nd27 O143 Nd52 85.0(3) . .
Nd51 O143 Nd14 88.5(4) . .
Nd45 O143 Nd14 88.3(3) . .
Nd27 O143 Nd14 84.1(3) . .
Nd52 O143 Nd14 84.0(3) . .
Nd31 O144 Nd32 96.6(5) 2_374 .
Nd31 O144 Nd9 168.0(6) 2_374 .
Nd32 O144 Nd9 88.2(4) . .
Nd31 O144 Nd17 90.0(4) 2_374 .
Nd32 O144 Nd17 167.5(6) . .
Nd9 O144 Nd17 83.4(4) . .
Nd5 O145 Nd19 95.4(3) . .
Nd5 O145 Nd25 168.4(5) . .
Nd19 O145 Nd25 89.1(3) . .
Nd5 O145 Nd6 89.0(3) . .
Nd19 O145 Nd6 168.9(4) . .
Nd25 O145 Nd6 84.8(3) . .
Nd5 O145 Nd12 85.4(3) . .
Nd19 O145 Nd12 87.2(3) . .
Nd25 O145 Nd12 84.1(3) . .
Nd6 O145 Nd12 83.0(3) . .
Nd20 O146 Nd29 97.0(4) . .
Nd20 O146 Nd33 89.1(4) . .
Nd29 O146 Nd33 166.8(6) . .
Nd20 O146 Nd15 166.9(5) . .
Nd29 O146 Nd15 88.6(4) . .
Nd33 O146 Nd15 83.2(4) . .
Nd45 O147 Nd16 89.2(3) . .
Nd45 O147 Nd51 88.4(3) . .
Nd16 O147 Nd51 159.5(5) . .
Nd45 O147 Nd2 159.2(5) . .
Nd16 O147 Nd2 87.5(3) . .
Nd51 O147 Nd2 87.6(3) . .
Nd2 O148 Nd16 95.4(4) . .
Nd2 O148 Nd10 90.9(3) . .
Nd16 O148 Nd10 166.7(4) . .
Nd2 O148 Nd13 169.2(4) . .
Nd16 O148 Nd13 87.3(3) . .
Nd10 O148 Nd13 84.4(3) . .
Nd2 O149 Nd51 95.5(4) . .
Nd2 O149 Nd23 165.4(5) . .
Nd51 O149 Nd23 89.1(3) . .
Nd2 O149 Nd11 88.9(3) . .
Nd51 O149 Nd11 166.3(5) . .
Nd23 O149 Nd11 83.6(3) . .
Nd20 O150 Nd32 95.2(3) 2_374 .
Nd20 O150 Nd22 89.5(4) 2_374 2_374
Nd32 O150 Nd22 168.6(5) . 2_374
Nd20 O150 Nd21 169.0(5) 2_374 .
Nd32 O150 Nd21 88.7(4) . .
Nd22 O150 Nd21 84.8(3) 2_374 .
Nd37 O151 Nd5 95.6(4) . .
Nd37 O151 Nd4 89.5(3) . .
Nd5 O151 Nd4 167.9(5) . .
Nd37 O151 Nd7 167.9(5) . .
Nd5 O151 Nd7 88.7(4) . .
Nd4 O151 Nd7 84.2(3) . .
Nd30 O152 Nd19 88.9(3) 2_374 .
Nd30 O152 Nd37 88.2(3) 2_374 .
Nd19 O152 Nd37 158.8(5) . .
Nd30 O152 Nd5 158.7(5) 2_374 .
Nd19 O152 Nd5 88.2(3) . .
Nd37 O152 Nd5 87.0(3) . .
Nd29 O153 Nd31 89.7(4) . .
Nd29 O153 Nd20 89.1(4) . .
Nd31 O153 Nd20 160.0(5) . .
Nd29 O153 Nd32 160.2(5) . 2_374
Nd31 O153 Nd32 87.7(4) . 2_374
Nd20 O153 Nd32 86.8(4) . 2_374
Nd9 O154 Nd21 111.1(5) . .
Nd3 O155 Nd17 109.9(5) . 2_374
Nd4 O156 Nd18 108.7(4) . .
Nd33 O157 Nd22 111.0(4) . .
Nd11 O158 Nd10 110.4(4) . .
Nd15 O159 Nd49 107.6(5) . .
Nd23 O160 Nd27 109.4(4) . .
Nd7 O161 Nd6 109.5(4) . .
Nd1 O162 Nd52 110.9(4) . .
Nd50 O163 Nd13 108.9(4) . .
Nd8 O164 Nd24 107.9(4) . .
C56 O165 Nd5 133.6(9) . .
C56 O166 Nd12 132.3(10) . .
C24' O1W Nd36 128.4(12) . .
Nd25 O6W Nd28 110.1(4) 2_374 .
C4 O24W Nd40 131.6(15) . .
O196 Cl8 O195 111.4(8) . .
O196 Cl8 O198 114.1(8) . .
O195 Cl8 O198 113.4(7) . .
O196 Cl8 O197 105.2(8) . .
O195 Cl8 O197 107.2(8) . .
O198 Cl8 O197 104.7(8) . .

loop_
_geom_bond_atom_site_label_1
_geom_bond_atom_site_label_2
_geom_bond_distance
_geom_bond_site_symmetry_2
Nd1 O121 2.426(12) .
Nd1 O119 2.443(10) .
Nd1 O117 2.471(11) .
Nd1 O49 2.487(11) .
Nd1 O162 2.487(12) .
Nd1 O86 2.491(12) .
Nd1 O42 2.502(9) .
Nd1 O118 2.552(11) .
Nd1 O141 2.883(10) .
Nd1 Nd45 3.8275(15) .
Nd1 Nd50 3.8384(13) .
Nd1 Nd34 3.8428(14) .
Nd2 O93 2.402(11) .
Nd2 O124 2.422(10) .
Nd2 O92 2.428(14) .
Nd2 O125 2.441(10) .
Nd2 O148 2.552(12) .
Nd2 O149 2.567(11) .
Nd2 O99 2.598(13) .
Nd2 O29 2.615(10) .
Nd2 O147 2.772(10) .
Nd2 Nd43 3.7998(16) .
Nd2 Nd10 3.8069(16) .
Nd2 Nd16 3.8074(14) .
Nd3 O102 2.390(10) .
Nd3 O101 2.400(11) .
Nd3 O104 2.420(13) .
Nd3 O133 2.424(11) .
Nd3 O105 2.480(10) .
Nd3 O18 2.508(11) 2_374
Nd3 O155 2.509(14) .
Nd3 O54 2.514(12) .
Nd3 O140 2.808(13) .
Nd3 Nd31 3.8294(14) .
Nd3 Nd38 3.8336(14) .
Nd3 Nd49 3.8509(17) .
Nd4 O64 2.412(11) .
Nd4 O67 2.415(11) .
Nd4 O65 2.431(12) .
Nd4 O66 2.449(12) .
Nd4 O10 2.516(12) .
Nd4 O62 2.528(11) .
Nd4 O156 2.537(12) .
Nd4 O11 2.565(11) .
Nd4 O151 2.840(10) .
Nd4 Nd37 3.8134(14) .
Nd4 Nd7 3.8333(15) .
Nd4 Nd46 3.8800(16) .
Nd5 O68 2.398(10) .
Nd5 O72 2.411(9) .
Nd5 O71 2.424(12) .
Nd5 O69 2.431(11) .
Nd5 O151 2.575(11) .
Nd5 O70 2.577(10) .
Nd5 O165 2.582(14) .
Nd5 O145 2.592(10) .
Nd5 O152 2.776(13) .
Nd5 Nd12 3.7585(13) .
Nd5 Nd37 3.8109(15) .
Nd5 Nd7 3.8179(13) .
Nd6 O70 2.388(10) .
Nd6 O71 2.405(11) .
Nd6 O74 2.420(9) .
Nd6 O76 2.470(14) .
Nd6 O43 2.492(14) .
Nd6 O27 2.510(9) .
Nd6 O77 2.515(10) .
Nd6 O161 2.539(9) .
Nd6 O145 2.866(11) .
Nd6 Nd25 3.8391(14) .
Nd6 Nd12 3.8442(13) .
Nd7 O65 2.427(9) .
Nd7 O69 2.450(11) .
Nd7 O70 2.479(9) .
Nd7 O161 2.503(10) .
Nd7 O96 2.508(10) .
Nd7 O64 2.514(13) .
Nd7 O26 2.525(14) .
Nd7 O28 2.556(10) .
Nd7 O151 2.877(12) .
Nd7 Nd46 3.8938(14) .
Nd8 O113 2.409(12) .
Nd8 O112 2.411(11) .
Nd8 O115 2.433(11) .
Nd8 O37 2.451(12) .
Nd8 O116 2.491(12) .
Nd8 O126 2.500(11) 2_374
Nd8 O32 2.531(11) .
Nd8 O164 2.541(9) .
Nd8 O142 2.878(13) .
Nd8 Nd30 3.8156(16) .
Nd8 Nd18 3.8410(14) 2_374
Nd8 Nd36 3.8739(16) .
Nd9 O82 2.417(10) .
Nd9 O83 2.423(12) .
Nd9 O47 2.433(14) .
Nd9 O80 2.474(11) .
Nd9 O81 2.477(11) .
Nd9 O154 2.493(11) .
Nd9 O79 2.524(12) .
Nd9 O41 2.545(8) .
Nd9 O144 2.885(14) .
Nd9 Nd32 3.8116(15) .
Nd9 Nd17 3.8377(14) .
Nd9 Nd35 3.8742(13) .
Nd10 O99 2.392(11) .
Nd10 O125 2.394(12) .
Nd10 O109 2.440(11) .
Nd10 O108 2.500(12) .
Nd10 O20 2.518(10) .
Nd10 O158 2.537(11) .
Nd10 O16 2.543(10) .
Nd10 O110 2.557(12) .
Nd10 O148 2.783(9) .
Nd10 Nd13 3.8288(14) .
Nd10 Nd26 3.8687(15) .
Nd11 O94 2.377(12) .
Nd11 O93 2.434(12) .
Nd11 O14 2.464(11) .
Nd11 O99 2.505(12) .
Nd11 O95 2.507(10) .
Nd11 O158 2.518(11) .
Nd11 O97 2.530(11) .
Nd11 O15 2.560(11) .
Nd11 O149 2.866(11) .
Nd11 Nd23 3.8111(14) .
Nd11 Nd43 3.8836(18) .
Nd12 O73 2.427(13) .
Nd12 O166 2.436(12) .
Nd12 O71 2.448(10) .
Nd12 O4W 2.455(13) .
Nd12 O74 2.471(10) .
Nd12 O3W 2.475(11) .
Nd12 O72 2.477(10) .
Nd12 O21W 2.503(10) .
Nd12 O145 2.936(12) .
Nd12 Nd19 3.8221(16) .
Nd13 O123 2.413(12) .
Nd13 O108 2.414(12) .
Nd13 O111 2.434(10) .
Nd13 O109 2.481(11) .
Nd13 O107 2.496(11) .
Nd13 O31 2.505(12) .
Nd13 O163 2.543(10) .
Nd13 O34 2.550(12) .
Nd13 O148 2.913(11) .
Nd13 Nd16 3.8102(16) .
Nd13 Nd26 3.8749(16) .
Nd14 O88 2.426(10) .
Nd14 O85 2.427(12) .
Nd14 O87 2.467(10) .
Nd14 O89 2.477(11) .
Nd14 O2W 2.530(11) .
Nd14 O5W 2.536(14) .
Nd14 O45W 2.545(13) .
Nd14 O32W 2.558(19) .
Nd14 O143 2.910(13) .
Nd14 Nd51 3.8176(14) .
Nd14 Nd45 3.8436(16) .
Nd14 Nd27 3.8472(15) .
Nd15 O60 2.430(10) .
Nd15 O61 2.447(9) .
Nd15 O98 2.451(13) .
Nd15 O97 2.477(12) .
Nd15 O63 2.478(11) .
Nd15 O13 2.527(12) .
Nd15 O159 2.530(11) .
Nd15 O15 2.531(8) .
Nd15 O146 2.913(13) .
Nd15 Nd29 3.8229(16) .
Nd15 Nd33 3.8536(15) .
Nd15 Nd40 3.8788(14) .
Nd16 O120 2.369(12) .
Nd16 O124 2.398(10) .
Nd16 O123 2.425(10) .
Nd16 O122 2.427(11) .
Nd16 O111 2.565(13) .
Nd16 O141 2.584(10) .
Nd16 O39 2.588(9) .
Nd16 O148 2.597(10) .
Nd16 O147 2.735(11) .
Nd16 Nd26 3.7739(13) .
Nd17 O132 2.365(11) 2_374
Nd17 O81 2.405(12) .
Nd17 O133 2.454(12) 2_374
Nd17 O45 2.465(13) .
Nd17 O17 2.492(12) .
Nd17 O80 2.505(10) .
Nd17 O75 2.508(11) .
Nd17 O155 2.517(12) 2_374
Nd17 O144 2.886(14) .
Nd17 Nd31 3.8357(15) 2_374
Nd17 Nd35 3.8803(14) .
Nd18 O115 2.403(11) 2_374
Nd18 O126 2.448(12) .
Nd18 O130 2.461(12) 2_374
Nd18 O66 2.463(12) .
Nd18 O12 2.503(10) .
Nd18 O7 2.516(11) .
Nd18 O156 2.549(12) .
Nd18 O134 2.551(13) 2_374
Nd18 O142 2.835(10) 2_374
Nd18 Nd37 3.8163(16) .
Nd18 Nd8 3.8410(14) 2_374
Nd18 Nd36 3.8609(14) 2_374
Nd19 O73 2.402(11) .
Nd19 O129 2.419(11) .
Nd19 O128 2.425(11) .
Nd19 O72 2.441(12) .
Nd19 O139 2.505(13) .
Nd19 O137 2.570(13) .
Nd19 O145 2.593(11) .
Nd19 O21 2.606(9) .
Nd19 O152 2.732(10) .
Nd19 Nd42 3.7781(16) .
Nd19 Nd28 3.8052(15) 2_374
Nd19 Nd25 3.8066(14) .
Nd20 O57 2.394(14) .
Nd20 O59 2.397(12) .
Nd20 O56 2.410(11) .
Nd20 O55 2.429(14) 2_374
Nd20 O146 2.546(13) .
Nd20 O150 2.573(12) 2_374
Nd20 O3 2.591(13) .
Nd20 O58 2.597(9) .
Nd20 O153 2.756(13) .
Nd20 Nd32 3.8083(17) 2_374
Nd20 Nd22 3.8100(14) .
Nd20 Nd29 3.8144(15) .
Nd21 O84 2.343(10) 2_374
Nd21 O136 2.389(13) .
Nd21 O83 2.477(11) .
Nd21 O138 2.487(12) .
Nd21 O118 2.489(9) .
Nd21 O154 2.516(13) .
Nd21 O42 2.517(9) .
Nd21 O50 2.528(13) .
Nd21 O150 2.849(12) .
Nd21 Nd32 3.8035(14) .
Nd21 Nd22 3.8298(17) 2_374
Nd21 Nd44 3.8746(14) 2_374
Nd22 O56 2.362(10) .
Nd22 O58 2.438(10) .
Nd22 O136 2.456(14) 2_374
Nd22 O138 2.475(12) 2_374
Nd22 O8 2.484(12) .
Nd22 O134 2.519(10) 2_374
Nd22 O157 2.523(13) .
Nd22 O12 2.550(9) .
Nd22 O150 2.831(13) 2_374
Nd22 Nd21 3.8298(17) 2_374
Nd22 Nd44 3.8760(15) .
Nd23 O94 2.417(10) .
Nd23 O95 2.433(13) .
Nd23 O91 2.460(12) .
Nd23 O90 2.486(11) .
Nd23 O25 2.504(13) .
Nd23 O160 2.525(10) .
Nd23 O96 2.544(11) .
Nd23 O28 2.562(10) .
Nd23 O149 2.854(12) .
Nd23 Nd51 3.8193(14) .
Nd23 Nd43 3.8873(15) .
Nd24 O135 2.384(11) .
Nd24 O127 2.400(11) 2_374
Nd24 O33 2.479(13) .
Nd24 O106 2.485(11) .
Nd24 O112 2.502(10) .
Nd24 O107 2.505(11) .
Nd24 O31 2.506(11) .
Nd24 O164 2.567(10) .
Nd24 O139 2.878(13) 2_374
Nd24 Nd30 3.7975(16) .
Nd24 Nd28 3.8272(15) .
Nd24 Nd42 3.8609(16) 2_374
Nd25 O74 2.392(12) .
Nd25 O73 2.417(11) .
Nd25 O137 2.431(12) .
Nd25 O76 2.460(11) .
Nd25 O46 2.484(11) .
Nd25 O6W 2.511(11) 2_374
Nd25 O17 2.519(14) .
Nd25 O75 2.547(10) .
Nd25 O145 2.829(10) .
Nd26 O123 2.396(10) .
Nd26 O124 2.455(10) .
Nd26 O125 2.460(10) .
Nd26 O40 2.468(9) .
Nd26 O109 2.469(13) .
Nd26 O38W 2.519(14) .
Nd26 O43W 2.532(11) .
Nd26 O44W 2.551(12) .
Nd27 O90 2.392(11) .
Nd27 O89 2.447(10) .
Nd27 O88 2.448(12) .
Nd27 O44 2.497(14) .
Nd27 O78 2.502(13) .
Nd27 O77 2.520(10) .
Nd27 O27 2.542(10) .
Nd27 O160 2.543(10) .
Nd27 O143 2.831(11) .
Nd27 Nd51 3.8087(13) .
Nd27 Nd52 3.8395(14) .
Nd28 O135 2.429(13) .
Nd28 O129 2.444(13) 2_374
Nd28 O53 2.471(11) .
Nd28 O137 2.484(12) 2_374
Nd28 O106 2.486(11) .
Nd28 O18 2.514(11) 2_374
Nd28 O6W 2.536(12) .
Nd28 O105 2.549(12) .
Nd28 O139 2.903(10) 2_374
Nd28 Nd19 3.8052(15) 2_374
Nd28 Nd42 3.8813(15) 2_374
Nd29 O103 2.406(11) .
Nd29 O100 2.413(12) .
Nd29 O61 2.433(12) .
Nd29 O59 2.445(12) .
Nd29 O146 2.548(12) .
Nd29 O98 2.621(10) .
Nd29 O140 2.624(13) .
Nd29 O20W 2.653(13) .
Nd29 O153 2.682(14) .
Nd29 Nd38 3.8097(15) .
Nd29 Nd31 3.8142(17) .
Nd30 O113 2.378(13) .
Nd30 O114 2.395(11) .
Nd30 O128 2.422(12) 2_374
Nd30 O127 2.454(10) 2_374
Nd30 O112 2.544(12) .
Nd30 O142 2.560(10) .
Nd30 O139 2.567(10) 2_374
Nd30 O24 2.571(12) .
Nd30 O152 2.722(12) 2_374
Nd30 Nd36 3.8095(14) .
Nd30 Nd37 3.8146(14) 2_374
Nd31 O132 2.422(15) .
Nd31 O131 2.433(12) .
Nd31 O102 2.444(11) .
Nd31 O103 2.453(12) .
Nd31 O144 2.526(13) 2_374
Nd31 O140 2.550(13) .
Nd31 O6 2.598(12) .
Nd31 O133 2.599(9) .
Nd31 O153 2.726(13) .
Nd31 Nd35 3.7811(18) 2_374
Nd31 Nd38 3.8159(16) .
Nd32 O131 2.392(11) 2_374
Nd32 O55 2.415(14) .
Nd32 O84 2.421(13) 2_374
Nd32 O82 2.449(14) .
Nd32 O83 2.574(10) .
Nd32 O150 2.584(13) .
Nd32 O144 2.586(13) .
Nd32 O2 2.639(10) .
Nd32 O153 2.787(14) 2_374
Nd32 Nd20 3.8083(17) 2_374
Nd33 O58 2.411(12) .
Nd33 O57 2.415(11) .
Nd33 O60 2.450(11) .
Nd33 O63 2.463(11) .
Nd33 O157 2.484(10) .
Nd33 O62 2.504(12) .
Nd33 O11 2.518(7) .
Nd33 O9 2.520(12) .
Nd33 O146 2.892(12) .
Nd33 Nd40 3.8706(13) .
Nd34 O121 2.415(10) .
Nd34 O26W 2.425(11) .
Nd34 O51 2.447(15) .
Nd34 O122 2.451(11) .
Nd34 O120 2.454(12) .
Nd34 O22W 2.470(10) .
Nd34 O119 2.506(13) .
Nd34 O36W 2.510(11) .
Nd34 O141 2.926(13) .
Nd34 Nd45 3.7441(14) .
Nd35 O5 2.414(12) 2_374
Nd35 O132 2.427(13) 2_374
Nd35 O82 2.449(11) .
Nd35 O131 2.451(15) 2_374
Nd35 O81 2.487(10) .
Nd35 O14W 2.519(14) .
Nd35 O27W 2.544(13) .
Nd35 O13W 2.587(14) .
Nd35 Nd31 3.7811(18) 2_374
Nd36 O113 2.442(11) .
Nd36 O36 2.449(15) .
Nd36 O130 2.452(11) .
Nd36 O115 2.458(13) .
Nd36 O1W 2.483(13) .
Nd36 O114 2.491(12) .
Nd36 O18W 2.557(13) .
Nd36 O41W 2.563(11) .
Nd36 O142 2.950(11) .
Nd36 Nd37 3.8215(16) 2_374
Nd36 Nd18 3.8609(14) 2_374
Nd37 O67 2.446(10) .
Nd37 O130 2.453(11) 2_374
Nd37 O114 2.464(11) 2_374
Nd37 O68 2.475(12) .
Nd37 O151 2.569(12) .
Nd37 O142 2.584(13) 2_374
Nd37 O66 2.615(11) .
Nd37 O35 2.640(13) 2_374
Nd37 O152 2.760(10) .
Nd37 Nd30 3.8146(14) 2_374
Nd38 O103 2.405(11) .
Nd38 O100 2.441(13) .
Nd38 O101 2.441(9) .
Nd38 O102 2.445(12) .
Nd38 O30W 2.496(13) .
Nd38 O11W 2.520(14) .
Nd38 O28W 2.532(13) .
Nd38 O29W 2.542(12) .
Nd38 O140 2.899(11) .
Nd39 O107 2.358(10) .
Nd39 O110 2.384(10) .
Nd39 O105 2.385(11) .
Nd39 O104 2.503(12) .
Nd39 O108 2.520(13) .
Nd39 O106 2.520(12) .
Nd39 O9W 2.58(2) .
Nd39 Nd49 3.9906(15) .
Nd40 O61 2.419(10) .
Nd40 O33W 2.458(14) .
Nd40 O57 2.463(12) .
Nd40 O24W 2.484(14) .
Nd40 O60 2.485(10) .
Nd40 O59 2.498(15) .
Nd40 O7W 2.539(14) .
Nd40 O19W 2.557(14) .
Nd41 O77 2.363(12) .
Nd41 O75 2.369(9) .
Nd41 O79 2.393(11) .
Nd41 O37W 2.43(3) .
Nd41 O76 2.480(11) .
Nd41 O78 2.483(11) .
Nd41 O80 2.507(11) .
Nd41 Nd52 3.9865(15) .
Nd42 O129 2.391(12) .
Nd42 O127 2.440(10) .
Nd42 O22 2.462(11) .
Nd42 O128 2.473(12) .
Nd42 O23 2.490(14) 2_374
Nd42 O135 2.507(12) 2_374
Nd42 O17W 2.521(14) .
Nd42 O12W 2.547(12) .
Nd42 Nd30 3.8170(13) 2_374
Nd42 Nd24 3.8609(16) 2_374
Nd42 Nd28 3.8813(15) 2_374
Nd43 O91 2.430(9) .
Nd43 O93 2.473(13) .
Nd43 O92 2.499(11) .
Nd43 O30 2.500(9) .
Nd43 O42W 2.501(9) .
Nd43 O94 2.506(12) .
Nd43 O34W 2.528(13) .
Nd43 O39W 2.595(15) .
Nd43 Nd51 3.8518(14) .
Nd44 O84 2.435(13) .
Nd44 O56 2.436(13) .
Nd44 O136 2.491(10) 2_374
Nd44 O25W 2.529(16) .
Nd44 O55 2.532(12) 2_374
Nd44 O4 2.543(14) .
Nd44 O23W 2.557(13) .
Nd44 O1 2.613(9) 2_374
Nd44 Nd32 3.8200(16) 2_374
Nd44 Nd21 3.8746(14) 2_374
Nd45 O87 2.389(12) .
Nd45 O85 2.418(10) .
Nd45 O120 2.422(11) .
Nd45 O121 2.428(10) .
Nd45 O141 2.591(13) .
Nd45 O143 2.598(11) .
Nd45 O86 2.609(13) .
Nd45 O52 2.614(13) .
Nd45 O147 2.712(10) .
Nd45 Nd51 3.7985(14) .
Nd45 Nd52 3.8184(13) .
Nd46 O69 2.417(10) .
Nd46 O67 2.420(12) .
Nd46 O65 2.476(10) .
Nd46 O31W 2.492(13) .
Nd46 O15W 2.496(13) .
Nd46 O68 2.524(10) .
Nd46 O16W 2.532(10) .
Nd46 O8W 2.540(12) .
Nd47 O96 2.389(13) .
Nd47 O97 2.391(11) .
Nd47 O62 2.392(11) .
Nd47 O64 2.481(11) .
Nd47 O95 2.495(11) .
Nd47 O63 2.501(12) .
Nd47 O35W 2.51(2) .
Nd48 O118 2.320(11) .
Nd48 O134 2.357(11) .
Nd48 O116 2.382(11) .
Nd48 O117 2.465(13) .
Nd48 O138 2.500(9) .
Nd48 O126 2.505(13) 2_374
Nd48 O10W 2.558(19) .
Nd48 Nd22 3.9837(15) 2_374
Nd48 Nd50 3.9847(15) .
Nd49 O101 2.425(10) .
Nd49 O98 2.425(11) .
Nd49 O100 2.440(11) .
Nd49 O19 2.463(12) .
Nd49 O110 2.495(10) .
Nd49 O104 2.499(13) .
Nd49 O16 2.552(9) .
Nd49 O159 2.563(13) .
Nd49 O140 2.899(13) .
Nd50 O122 2.382(12) .
Nd50 O119 2.426(10) .
Nd50 O111 2.460(10) .
Nd50 O117 2.470(10) .
Nd50 O38 2.485(12) .
Nd50 O163 2.513(10) .
Nd50 O32 2.518(11) .
Nd50 O116 2.558(12) .
Nd50 O141 2.816(13) .
Nd51 O92 2.389(11) .
Nd51 O88 2.398(11) .
Nd51 O91 2.425(11) .
Nd51 O87 2.461(10) .
Nd51 O143 2.546(11) .
Nd51 O149 2.582(12) .
Nd51 O90 2.597(13) .
Nd51 O40W 2.617(14) .
Nd51 O147 2.737(12) .
Nd52 O89 2.395(12) .
Nd52 O85 2.430(12) .
Nd52 O86 2.465(11) .
Nd52 O78 2.489(11) .
Nd52 O48 2.492(12) .
Nd52 O162 2.508(12) .
Nd52 O41 2.552(11) .
Nd52 O79 2.553(11) .
Nd52 O143 2.851(11) .
Cl1 O167 1.427(8) .
Cl1 O168 1.428(8) .
Cl1 O169 1.435(9) .
Cl1 O170 1.438(7) .
Cl1C O224 1.433(9) .
Cl1C O225 1.434(8) .
Cl1C O223 1.441(9) .
Cl1C O226 1.442(9) .
Cl1D O231 1.421(6) .
Cl1D O234 1.427(7) .
Cl1D O232 1.429(6) .
Cl1D O233 1.469(6) .
Cl1B O238 1.426(8) .
Cl1B O235 1.430(8) .
Cl1B O236 1.432(8) .
Cl1B O237 1.444(7) .
Cl1A O239 1.425(8) .
Cl1A O240 1.426(9) .
Cl1A O242 1.437(9) .
Cl1A O241 1.441(10) .
Cl1E O229 1.434(9) .
Cl1E O228 1.436(8) .
Cl1E O230 1.444(9) .
Cl1E O227 1.451(9) .
Cl2 O171 1.390(18) .
Cl2 O173 1.421(18) .
Cl2 O172 1.473(17) .
Cl2 O174 1.502(15) .
Cl3 O178 1.428(9) .
Cl3 O175 1.429(9) .
Cl3 O176 1.433(9) .
Cl3 O177 1.437(7) .
Cl4 O179 1.424(9) .
Cl4 O180 1.436(8) .
Cl4 O182 1.438(8) .
Cl4 O181 1.439(8) .
Cl5 O183 1.417(8) .
Cl5 O186 1.424(8) .
Cl5 O185 1.427(9) .
Cl5 O184 1.429(7) .
Cl6 O190 1.427(8) .
Cl6 O187 1.435(8) .
Cl6 O188 1.437(8) .
Cl6 O189 1.437(8) .
Cl7 O193 1.433(8) .
Cl7 O191 1.436(9) .
Cl7 O194 1.438(10) .
Cl7 O192 1.444(8) .
Cl9 O200 1.433(9) .
Cl9 O201 1.434(9) .
Cl9 O202 1.436(8) .
Cl9 O199 1.437(9) .
Cl10 O205 1.427(9) .
Cl10 O204 1.427(9) .
Cl10 O206 1.428(9) .
Cl10 O203 1.434(9) .
Cl11 O208 1.423(7) .
Cl11 O210 1.432(8) .
Cl11 O207 1.434(7) .
Cl11 O209 1.448(8) .
Cl12 O213 1.421(9) .
Cl12 O212 1.425(8) .
Cl12 O214 1.432(9) .
Cl12 O211 1.436(9) .
Cl13 O218 1.421(8) .
Cl13 O217 1.425(8) .
Cl13 O216 1.426(8) .
Cl13 O215 1.436(9) .
Cl14 O219 1.424(9) .
Cl14 O221 1.429(9) .
Cl14 O220 1.431(8) .
Cl14 O222 1.433(9) .
C1 C2 1.527(8) .
C1 H1A 0.9800 .
C1 H1B 0.9800 .
C1 H1C 0.9800 .
C2 O1 1.243(8) .
C2 O2 1.244(8) .
C3 C4 1.514(9) .
C3 H3A 0.9800 .
C3 H3B 0.9800 .
C3 H3C 0.9800 .
C4 O3 1.31(5) .
C4 O24W 1.63(4) .
C5 C6 1.515(9) .
C5 H5A 0.9800 .
C5 H5B 0.9800 .
C5 H5C 0.9800 .
C6 O5 1.24(2) .
C6 O6 1.32(2) .
C7 C8 1.50(2) .
C7 H7A 0.9800 .
C7 H7B 0.9800 .
C7 H7C 0.9800 .
C8 O7 1.24(2) .
C8 O8 1.35(2) .
C9 C10 1.54(3) .
C9 H9A 0.9800 .
C9 H9B 0.9800 .
C9 H9C 0.9800 .
C10 O9 1.17(2) .
C10 O10 1.269(18) .
C11 C12 1.516(8) .
C11 H11A 0.9800 .
C11 H11B 0.9800 .
C11 H11C 0.9800 .
C12 O11 1.238(8) .
C12 O12 1.242(8) .
C13 C14 1.53(2) .
C13 H13A 0.9800 .
C13 H13C 0.9800 .
C13 H13D 0.9800 .
C14 O13 1.22(2) .
C14 O14 1.224(18) .
C15 C16 1.518(8) .
C15 H15A 0.9800 .
C15 H15B 0.9800 .
C15 H15C 0.9800 .
C16 O15 1.233(8) .
C16 O16 1.236(8) .
C17 C18 1.42(2) .
C17 H17A 0.9800 .
C17 H17B 0.9800 .
C17 H17C 0.9800 .
C18 O18 1.29(2) .
C18 O17 1.30(3) .
C19 C20 1.57(2) .
C19 H19A 0.9800 .
C19 H19B 0.9800 .
C19 H19C 0.9800 .
C20 O19 1.14(2) .
C20 O20 1.289(19) .
C21 C22 1.592(16) .
C21 H21A 0.9800 .
C21 H21B 0.9800 .
C21 H21C 0.9800 .
C22 O21 1.221(8) .
C22 O22 1.225(9) .
C23 C24 1.511(10) .
C23 C24' 1.517(9) .
C24' O24 1.38(3) .
C24' O1W 1.44(2) .
C24' C24 1.91(4) .
C24 O23 1.55(2) .
C24 O24 1.61(4) .
C25 C26 1.56(2) .
C25 H25A 0.9800 .
C25 H25B 0.9800 .
C25 H25C 0.9800 .
C26 O26 1.235(19) .
C26 O25 1.253(18) .
C27 C28 1.516(9) .
C27 H27A 0.9800 .
C27 H27B 0.9800 .
C27 H27C 0.9800 .
C28 O27 1.230(8) .
C28 O28 1.235(7) .
C29 C30 1.572(16) .
C29 H29A 0.9800 .
C29 H29B 0.9800 .
C29 H29C 0.9800 .
C30 O29 1.229(9) .
C30 O30 1.232(8) .
C31 C32 1.553(15) .
C31 H31A 0.9800 .
C31 H31B 0.9800 .
C31 H31C 0.9800 .
C32 O31 1.225(8) .
C32 O32 1.228(8) .
C33 C34 1.47(2) .
C33 H33A 0.9800 .
C33 H33B 0.9800 .
C33 H33C 0.9800 .
C34 O34 1.27(2) .
C34 O33 1.36(3) .
C35 C36 1.61(5) .
C35 H35A 0.9800 .
C35 H35B 0.9800 .
C35 H35C 0.9800 .
C36 O36 1.21(4) .
C36 O35 1.50(4) .
C37 C38 1.58(3) .
C37 H37A 0.9800 .
C37 H37B 0.9800 .
C37 H37C 0.9800 .
C38 O37 1.25(3) .
C38 O38 1.32(3) .
C39 C40 1.521(8) .
C39 H39A 0.9800 .
C39 H39B 0.9800 .
C39 H39C 0.9800 .
C40 O39 1.229(8) .
C40 O40 1.232(8) .
C41 C42 1.515(8) .
C41 H41A 0.9800 .
C41 H41B 0.9800 .
C41 H41C 0.9800 .
C42 O42 1.233(8) .
C42 O41 1.237(8) .
C43 C44 1.48(2) .
C43 H43A 0.9800 .
C43 H43B 0.9800 .
C43 H43C 0.9800 .
C44 O43 1.27(2) .
C44 O44 1.316(19) .
C45 C46 1.51(2) .
C45 H45A 0.9800 .
C45 H45B 0.9800 .
C45 H45C 0.9800 .
C46 O46 1.272(19) .
C46 O45 1.29(2) .
C47 C48 1.55(3) .
C47 H47A 0.9800 .
C47 H47B 0.9800 .
C47 H47C 0.9800 .
C48 O47 1.26(2) .
C48 O48 1.313(19) .
C49 C50 1.46(2) .
C49 H49A 0.9800 .
C49 H49B 0.9800 .
C49 H49C 0.9800 .
C50 O49 1.244(18) .
C50 O50 1.38(2) .
C51 C52 1.53(3) .
C51 H51A 0.9800 .
C51 H51B 0.9800 .
C51 H51C 0.9800 .
C52 O52 1.247(19) .
C52 O51 1.32(2) .
C53 C54 1.41(2) .
C53 H53A 0.9800 .
C53 H53B 0.9800 .
C53 H53C 0.9800 .
C54 O53 1.32(2) .
C54 O54 1.32(2) .
C55 C56 1.517(9) .
C55 H55B 0.9800 .
C55 H55C 0.9800 .
C55 H55D 0.9800 .
C56 O165 1.235(17) .
C56 O166 1.251(15) .
O1 Nd44 2.613(9) 2_374
O5 Nd35 2.414(12) 2_374
O18 Nd3 2.508(11) 2_374
O18 Nd28 2.514(11) 2_374
O23 Nd42 2.490(14) 2_374
O35 Nd37 2.640(13) 2_374
O55 Nd20 2.429(14) 2_374
O55 Nd44 2.532(12) 2_374
O55 H55A 1.0000 .
O56 H56A 1.0000 .
O57 H57A 1.0000 .
O58 H58A 1.0000 .
O59 H59A 1.0000 .
O60 H60A 1.0000 .
O61 H61A 1.0000 .
O62 H62A 1.0000 .
O63 H63A 1.0000 .
O64 H64A 1.0000 .
O65 H65A 1.0000 .
O66 H66A 1.0000 .
O67 H67A 1.0000 .
O68 H68A 1.0000 .
O69 H69A 1.0000 .
O70 H70A 1.0000 .
O71 H71A 1.0000 .
O72 H72A 1.0000 .
O73 H73A 1.0000 .
O74 H74A 1.0000 .
O75 H75A 1.0000 .
O76 H76A 1.0000 .
O77 H77A 1.0000 .
O78 H78A 1.0000 .
O79 H79A 1.0000 .
O80 H80A 1.0000 .
O81 H81A 1.0000 .
O82 H82A 1.0000 .
O83 H83A 1.0000 .
O84 Nd21 2.343(10) 2_374
O84 Nd32 2.421(13) 2_374
O84 H84A 1.0000 .
O85 H85A 1.0000 .
O86 H86A 1.0000 .
O87 H87A 1.0000 .
O88 H88A 1.0000 .
O89 H89A 1.0000 .
O90 H90A 1.0000 .
O91 H91A 1.0000 .
O92 H92A 1.0000 .
O93 H93A 1.0000 .
O94 H94A 1.0000 .
O95 H95A 1.0000 .
O96 H96A 1.0000 .
O97 H97A 1.0000 .
O98 H98A 1.0000 .
O99 H99A 1.0000 .
O100 H10K 1.0000 .
O101 H10L 1.0000 .
O102 H10M 1.0000 .
O103 H10N 1.0000 .
O104 H10O 1.0000 .
O105 H10P 1.0000 .
O106 H10Q 1.0000 .
O107 H10R 1.0000 .
O108 H10S 1.0000 .
O109 H10T 1.0000 .
O110 H11K 1.0000 .
O111 H11L 1.0000 .
O112 H11M 1.0000 .
O113 H11N 1.0000 .
O114 Nd37 2.464(11) 2_374
O114 H11O 1.0000 .
O115 Nd18 2.403(11) 2_374
O115 H11P 1.0000 .
O116 H11Q 1.0000 .
O117 H11R 1.0000 .
O118 H11S 1.0000 .
O119 H11T 1.0000 .
O120 H12G 1.0000 .
O121 H12H 1.0000 .
O122 H12I 1.0000 .
O123 H12J 1.0000 .
O124 H12K 1.0000 .
O125 H12L 1.0000 .
O126 Nd8 2.500(11) 2_374
O126 Nd48 2.505(13) 2_374
O126 H12N 1.0000 .
O127 Nd24 2.400(11) 2_374
O127 Nd30 2.454(10) 2_374
O127 H12R 1.0000 .
O128 Nd30 2.422(12) 2_374
O128 H12S 1.0000 .
O129 Nd28 2.444(13) 2_374
O129 H12T 1.0000 .
O130 Nd37 2.453(11) 2_374
O130 Nd18 2.461(12) 2_374
O130 H13B 0.9996 .
O131 Nd32 2.392(11) 2_374
O131 Nd35 2.451(15) 2_374
O131 H13F 1.0000 .
O132 Nd17 2.365(11) 2_374
O132 Nd35 2.427(13) 2_374
O132 H13G 1.0000 .
O133 Nd17 2.454(12) 2_374
O133 H13H 1.0000 .
O134 Nd22 2.519(10) 2_374
O134 Nd18 2.551(13) 2_374
O134 H13J 1.0000 .
O135 Nd42 2.507(12) 2_374
O135 H13L 1.0000 .
O136 Nd22 2.456(14) 2_374
O136 Nd44 2.491(10) 2_374
O136 H13N 1.0000 .
O137 Nd28 2.484(12) 2_374
O137 H13P 1.0000 .
O138 Nd22 2.475(12) 2_374
O138 H13R 1.0000 .
O139 Nd30 2.567(10) 2_374
O139 Nd24 2.878(13) 2_374
O139 Nd28 2.903(10) 2_374
O142 Nd37 2.584(13) 2_374
O142 Nd18 2.835(10) 2_374
O144 Nd31 2.526(13) 2_374
O150 Nd20 2.573(12) 2_374
O150 Nd22 2.831(13) 2_374
O152 Nd30 2.722(12) 2_374
O153 Nd32 2.787(14) 2_374
O155 Nd17 2.517(12) 2_374
O6W Nd25 2.511(11) 2_374
Cl8 O196 1.421(8) .
Cl8 O195 1.427(7) .
Cl8 O198 1.427(7) .
Cl8 O197 1.458(7) .
